data_7124762
loop_
_publ_author_name
'Mandal, Pradeep K.'
'Kauffmann, Brice'
'Destecroix, Harry'
'Ferrand, Yann'
'Davis, Anthony P.'
'Huc, Ivan'

_publ_section_title
;
 Crystal structure of a complex between \b-glucopyranose and a macrocyclic
 receptor with dendritic multicharged water solubilizing chains.
;
_journal_issue 60
_journal_name_full 'Chemical communications (Cambridge, England)'
_journal_page_first 9355
_journal_page_last 9358
_journal_paper_doi 10.1039/c6cc04466b
_journal_volume 52
_journal_year 2016
_chemical_formula_sum 'C798 H638 Ca17 N72 O322'
_chemical_formula_weight 17221.66
_space_group_crystal_system monoclinic
_space_group_IT_number 14
_space_group_name_Hall '-P 2ybc'
_space_group_name_H-M_alt 'P 1 21/c 1'
_atom_sites_solution_hydrogens geom
_audit_creation_method SHELXL-2014/7
_audit_update_record
;
2016-06-27 deposited with the CCDC.
2016-06-28 downloaded from the CCDC.
;
_cell_angle_alpha 90
_cell_angle_beta 107.10(3)
_cell_angle_gamma 90
_cell_formula_units_Z 2
_cell_length_a 44.593(9)
_cell_length_b 51.642(10)
_cell_length_c 38.959(8)
_cell_measurement_reflns_used 34987
_cell_measurement_temperature 100(2)
_cell_measurement_theta_max 23.595
_cell_measurement_theta_min 0.587
_cell_volume 85751(3)
_computing_cell_refinement 'XDS package (Kabsch 2010)'
_computing_data_collection 'XDS package (Kabsch 2010)'
_computing_data_reduction 'XDS package (Kabsch 2010)'
_computing_molecular_graphics 'SHELXLE (Dittrich, 2011)'
_computing_structure_refinement 'SHELXL-2014/7 (Sheldrick, 2014)'
_computing_structure_solution 'SUPERFLIP (Palatinus, 2007)'
_diffrn_ambient_temperature 100(2)
_diffrn_detector 'ADSC Q315r'
_diffrn_measured_fraction_theta_full 0.999
_diffrn_measured_fraction_theta_max 0.999
_diffrn_measurement_device_type '\^A?diffractometer horizontal spindle axis'
_diffrn_measurement_method 'phi scans'
_diffrn_radiation_type 'synchrotron radiation'
_diffrn_radiation_wavelength 0.8726
_diffrn_reflns_av_R_equivalents 0.0621
_diffrn_reflns_av_unetI/netI 0.0362
_diffrn_reflns_Laue_measured_fraction_full 0.999
_diffrn_reflns_Laue_measured_fraction_max 0.999
_diffrn_reflns_limit_h_max 40
_diffrn_reflns_limit_h_min -40
_diffrn_reflns_limit_k_max 47
_diffrn_reflns_limit_k_min -47
_diffrn_reflns_limit_l_max 35
_diffrn_reflns_limit_l_min -35
_diffrn_reflns_number 461296
_diffrn_reflns_point_group_measured_fraction_full 0.999
_diffrn_reflns_point_group_measured_fraction_max 0.999
_diffrn_reflns_theta_full 23.595
_diffrn_reflns_theta_max 23.595
_diffrn_reflns_theta_min 0.587
_diffrn_source 'ESRF FIP BM30A'
_exptl_absorpt_coefficient_mu 0.196
_exptl_absorpt_correction_type none
_exptl_crystal_colour colorless
_exptl_crystal_density_diffrn 0.667
_exptl_crystal_description prism
_exptl_crystal_F_000 17916
_exptl_crystal_size_max 0.3
_exptl_crystal_size_mid 0.2
_exptl_crystal_size_min 0.1
_refine_diff_density_max 0.879
_refine_diff_density_min -0.690
_refine_diff_density_rms 0.066
_refine_ls_extinction_method none
_refine_ls_goodness_of_fit_ref 1.801
_refine_ls_hydrogen_treatment constr
_refine_ls_matrix_type full
_refine_ls_number_parameters 4261
_refine_ls_number_reflns 69293
_refine_ls_number_restraints 44
_refine_ls_restrained_S_all 1.807
_refine_ls_R_factor_all 0.1832
_refine_ls_R_factor_gt 0.1428
_refine_ls_shift/su_max 3.105
_refine_ls_shift/su_mean 0.045
_refine_ls_structure_factor_coef Fsqd
_refine_ls_weighting_details 'w=1/[\s^2^(Fo^2^)+(0.2000P)^2^] where P=(Fo^2^+2Fc^2^)/3'
_refine_ls_weighting_scheme calc
_refine_ls_wR_factor_gt 0.4199
_refine_ls_wR_factor_ref 0.4574
_reflns_Friedel_coverage 0.000
_reflns_number_gt 41574
_reflns_number_total 69293
_reflns_threshold_expression 'I > 2\s(I)'
_cod_data_source_file c6cc04466b2.cif
_cod_data_source_block davis_capsule_sq_sq
_cod_original_cell_volume 85753(32)
_cod_original_sg_symbol_H-M 'P 21/c'
_cod_database_code 7124762
_shelx_shelxl_version_number 2014/7
_shelx_space_group_comment
;
The symmetry employed for this shelxl refinement is uniquely defined
by the following loop, which should always be used as a source of
symmetry information in preference to the above space-group names.
They are only intended as comments.
;

loop_
_space_group_symop_operation_xyz
'x, y, z'
'-x, y+1/2, -z+1/2'
'-x, -y, -z'
'x, -y-1/2, z-1/2'

loop_
_atom_site_label
_atom_site_type_symbol
_atom_site_fract_x
_atom_site_fract_y
_atom_site_fract_z
_atom_site_U_iso_or_equiv
_atom_site_adp_type
_atom_site_occupancy
_atom_site_site_symmetry_order
_atom_site_calc_flag
_atom_site_refinement_flags_posn
_atom_site_refinement_flags_adp
_atom_site_refinement_flags_occupancy
O1 O 1.0070(4) 0.4204(3) 0.6220(5) 0.337(7) Uiso 1 1 d . . .
O1A O 0.6691(5) 0.6458(4) 0.6627(6) 0.411(10) Uiso 1 1 d . . .
O3 O 0.42202(14) 0.70409(12) 0.31884(16) 0.1305(18) Uiso 1 1 d . . .
O4 O 0.38827(13) 0.65863(11) 0.28526(15) 0.1267(18) Uiso 1 1 d . . .
O5 O 0.62998(15) 0.49461(13) 0.42538(18) 0.146(2) Uiso 1 1 d . . .
O6 O 0.7284(2) 0.20850(19) 0.4643(3) 0.206(3) Uiso 1 1 d . . .
O7 O 0.64961(17) 0.51280(14) 0.64026(19) 0.160(2) Uiso 1 1 d . . .
O10 O 0.61421(16) 0.38756(13) 0.30148(18) 0.150(2) Uiso 1 1 d . . .
O11 O 0.9001(2) 0.31977(15) 0.5817(2) 0.159(3) Uiso 1 1 d . . .
O12 O 0.8248(6) 0.5275(4) 0.3344(6) 0.380(10) Uiso 1 1 d . . .
O13 O 0.76656(19) 0.35877(16) 0.6441(2) 0.178(3) Uiso 1 1 d . . .
O14 O 0.73630(19) 0.39568(16) 0.5944(2) 0.176(3) Uiso 1 1 d . . .
O15 O 0.8712(5) 0.4289(4) 0.8783(6) 0.399(10) Uiso 1 1 d . . .
O16 O 0.6192(2) 0.42979(18) 0.2551(2) 0.202(3) Uiso 1 1 d . . .
O17 O 0.7404(2) 0.62217(17) 0.6093(2) 0.187(3) Uiso 1 1 d . . .
O19 O 0.7955(10) 0.4182(8) 0.2757(12) 0.68(3) Uiso 1 1 d . . .
O20 O 0.8164(2) 0.47236(17) 0.6066(2) 0.193(3) Uiso 1 1 d . . .
O21 O 0.8850(3) 0.4989(2) 0.3846(3) 0.227(4) Uiso 1 1 d . . .
O23 O 0.5152(2) 0.68110(18) 0.2600(2) 0.201(3) Uiso 1 1 d . . .
O24 O 0.703(3) 0.236(2) 0.463(3) 1.39(10) Uiso 1 1 d . . .
O28 O 0.8030(6) 0.5353(4) 0.3466(6) 0.383(10) Uiso 1 1 d . . .
O29 O 0.6895(3) 0.4678(3) 0.6443(4) 0.284(6) Uiso 1 1 d . . .
O30 O 0.4195(2) 0.62932(19) 0.4698(3) 0.207(3) Uiso 1 1 d . . .
O31 O 0.7686(2) 0.3835(2) 0.4801(3) 0.214(4) Uiso 1 1 d . . .
O32 O 0.94369(19) 0.35244(16) 0.6265(2) 0.181(3) Uiso 1 1 d . . .
O35 O 0.7571(2) 0.19901(18) 0.5442(2) 0.203(3) Uiso 1 1 d . . .
O37 O 0.8960(5) 0.4636(5) 0.8583(6) 0.390(10) Uiso 1 1 d . . .
O38 O 0.8659(10) 0.4876(8) 0.3608(11) 0.61(2) Uiso 1 1 d . . .
O40 O 0.7100(3) 0.4453(3) 0.6032(4) 0.275(5) Uiso 1 1 d . . .
O41 O 0.6956(3) 0.4914(3) 0.4760(3) 0.266(5) Uiso 1 1 d . . .
O43 O 0.4866(2) 0.44761(17) 0.2636(2) 0.191(3) Uiso 1 1 d . . .
O45 O 0.7616(3) 0.4524(2) 0.5817(3) 0.239(4) Uiso 1 1 d . . .
O46 O 0.7351(3) 0.6339(2) 0.6782(3) 0.251(5) Uiso 1 1 d . . .
O47 O 0.8881(4) 0.5889(3) 0.7215(4) 0.312(6) Uiso 1 1 d . . .
O48 O 0.9694(3) 0.3422(3) 0.5655(4) 0.288(6) Uiso 1 1 d . . .
O51 O 0.7071(4) 0.3091(3) 0.8923(4) 0.310(6) Uiso 1 1 d . . .
O52 O 0.3512(3) 0.6174(3) 0.4707(4) 0.282(5) Uiso 1 1 d . . .
O54 O 0.8692(3) 0.5534(2) 0.4102(3) 0.226(4) Uiso 1 1 d . . .
O55 O 0.5241(4) 0.7427(3) 0.2467(4) 0.308(6) Uiso 1 1 d . . .
O56 O 0.8358(3) 0.4414(3) 0.8829(4) 0.282(5) Uiso 1 1 d . . .
O58 O 0.9162(3) 0.3203(3) 0.7878(4) 0.285(6) Uiso 1 1 d . . .
O59 O 1.0208(4) 0.4286(3) 0.5407(4) 0.325(7) Uiso 1 1 d . . .
O60 O 0.7103(5) 0.4553(4) 0.5222(6) 0.387(9) Uiso 1 1 d . . .
O61 O 0.9902(3) 0.3848(3) 0.6763(4) 0.295(6) Uiso 1 1 d . . .
O64 O 1.0064(4) 0.3806(3) 0.5640(5) 0.327(7) Uiso 1 1 d . . .
O66 O 0.5020(5) 0.4198(4) 0.1746(6) 0.392(10) Uiso 1 1 d . . .
O70 O 0.6266(5) 0.4774(4) 0.2200(5) 0.376(9) Uiso 1 1 d . . .
O71 O 0.8773(4) 0.5505(4) 0.8473(5) 0.342(7) Uiso 1 1 d . . .
O75 O 0.5719(4) 0.3865(3) 0.2124(4) 0.324(7) Uiso 1 1 d . . .
O76 O 1.0268(5) 0.3498(4) 0.6398(5) 0.363(8) Uiso 1 1 d . . .
O83 O 0.7299(5) 0.6826(4) 0.6318(5) 0.370(9) Uiso 1 1 d . . .
O84 O 0.53048(17) 0.62514(14) 0.34271(19) 0.160(2) Uiso 1 1 d . . .
O85 O 0.7714(3) 0.3826(3) 0.2894(4) 0.286(6) Uiso 1 1 d . . .
O87 O 0.8249(4) 0.5008(3) 0.8577(4) 0.324(7) Uiso 1 1 d . . .
O90 O 0.8075(4) 0.4834(4) 0.2797(5) 0.346(8) Uiso 1 1 d . . .
O91 O 0.6030(4) 0.6622(4) 0.5929(5) 0.360(8) Uiso 1 1 d . . .
O92 O 0.8885(6) 0.4939(5) 0.8529(7) 0.431(12) Uiso 1 1 d . . .
O95 O 0.8286(11) 0.5705(9) 0.3773(13) 0.70(3) Uiso 1 1 d . . .
O1_1 O 0.8224(2) 0.31738(18) 0.3925(3) 0.190(3) Uani 1 1 d . U .
C2_1 C 0.8250(3) 0.3215(3) 0.4288(3) 0.144(3) Uani 1 1 d . . .
H2_1 H 0.8456 0.3292 0.4407 0.173 Uiso 1 1 calc R U .
C3_1 C 0.7998(2) 0.3389(2) 0.4345(3) 0.130(3) Uani 1 1 d . . .
H3_1 H 0.7794 0.3303 0.4253 0.155 Uiso 1 1 calc R U .
C4_1 C 0.7997(3) 0.3638(2) 0.4138(3) 0.135(3) Uani 1 1 d . . .
H4_1 H 0.8181 0.3742 0.4262 0.163 Uiso 1 1 calc R U .
C5_1 C 0.8005(3) 0.3580(2) 0.3757(3) 0.160(4) Uani 1 1 d . . .
H5_1 H 0.7808 0.3497 0.3622 0.192 Uiso 1 1 calc R U .
C6_1 C 0.8260(2) 0.3418(2) 0.3749(3) 0.140(3) Uani 1 1 d D U .
H6_1 H 0.8461 0.3501 0.3871 0.168 Uiso 1 1 calc R U .
C7_1 C 0.8254(7) 0.3316(5) 0.3348(5) 0.344(11) Uani 1 1 d D U .
H7A_1 H 0.8066 0.3215 0.3239 0.413 Uiso 1 1 calc R U .
H7B_1 H 0.8264 0.3459 0.3191 0.413 Uiso 1 1 calc R U .
O8_1 O 0.82312(17) 0.29678(16) 0.4446(2) 0.164(3) Uani 1 1 d . . .
H8_1 H 0.8048 0.2920 0.4390 0.246 Uiso 1 1 calc R U .
O9_1 O 0.80624(16) 0.34298(13) 0.4710(2) 0.142(2) Uani 1 1 d . . .
H9_1 H 0.7940 0.3538 0.4746 0.213 Uiso 1 1 calc R U .
O10_1 O 0.77050(17) 0.37894(14) 0.41118(18) 0.143(2) Uani 1 1 d . . .
H10_1 H 0.7716 0.3852 0.4308 0.214 Uiso 1 1 calc R U .
O11_1 O 0.80309(18) 0.38300(17) 0.3602(3) 0.171(3) Uani 1 1 d . . .
H11_1 H 0.7855 0.3892 0.3518 0.256 Uiso 1 1 calc R U .
O12_1 O 0.8555(7) 0.3144(7) 0.3430(6) 0.56(2) Uani 1 1 d . U .
H12_1 H 0.8604 0.3097 0.3640 0.847 Uiso 1 1 calc R U .
O1_2 O 0.9266(3) 0.5334(2) 0.6757(4) 0.220(4) Uani 1 1 d . . .
C2_2 C 0.8939(4) 0.5336(3) 0.6714(5) 0.174(5) Uani 1 1 d . . .
H2_2 H 0.8850 0.5491 0.6575 0.209 Uiso 1 1 calc R U .
C3_2 C 0.8782(3) 0.5110(3) 0.6518(4) 0.163(4) Uani 1 1 d . . .
H3_2 H 0.8846 0.4956 0.6668 0.196 Uiso 1 1 calc R U .
C4_2 C 0.8856(3) 0.5071(3) 0.6162(4) 0.161(4) Uani 1 1 d . . .
H4_2 H 0.8745 0.5202 0.5989 0.193 Uiso 1 1 calc R U .
C5_2 C 0.9215(3) 0.5091(3) 0.6214(5) 0.176(5) Uani 1 1 d . . .
H5_2 H 0.9325 0.4942 0.6351 0.211 Uiso 1 1 calc R U .
C6_2 C 0.9331(3) 0.5332(3) 0.6404(5) 0.181(5) Uani 1 1 d . . .
H6_2 H 0.9248 0.5486 0.6260 0.218 Uiso 1 1 calc R U .
C7_2 C 0.9718(7) 0.5330(5) 0.6553(7) 0.325(14) Uani 1 1 d . . .
H7A_2 H 0.9792 0.5194 0.6730 0.391 Uiso 1 1 calc R U .
H7B_2 H 0.9808 0.5305 0.6358 0.391 Uiso 1 1 calc R U .
O8_2 O 0.9797(5) 0.5588(5) 0.6718(6) 0.443(15) Uani 1 1 d . . .
H8_2 H 0.9646 0.5646 0.6772 0.664 Uiso 1 1 calc R U .
O9_2 O 0.8906(2) 0.53619(18) 0.7052(3) 0.197(3) Uani 1 1 d . . .
H9_2 H 0.8892 0.5516 0.7097 0.296 Uiso 1 1 calc R U .
O10_2 O 0.84552(18) 0.51517(14) 0.6457(2) 0.157(2) Uani 1 1 d . . .
H10_2 H 0.8357 0.5029 0.6346 0.236 Uiso 1 1 calc R U .
O11_2 O 0.87677(17) 0.48164(16) 0.6015(2) 0.161(2) Uani 1 1 d . . .
H11_2 H 0.8578 0.4797 0.5975 0.242 Uiso 1 1 calc R U .
O12_2 O 0.92606(19) 0.50976(19) 0.5862(3) 0.186(3) Uani 1 1 d . . .
H12_2 H 0.9448 0.5087 0.5882 0.279 Uiso 1 1 calc R U .
O1_3 O 0.8253(2) 0.2955(2) 0.7699(3) 0.190(3) Uani 1 1 d . . .
C2_3 C 0.8103(4) 0.2743(3) 0.7452(4) 0.158(4) Uani 1 1 d . . .
H2_3 H 0.8241 0.2671 0.7323 0.190 Uiso 1 1 calc R U .
C3_3 C 0.7802(3) 0.2833(3) 0.7210(4) 0.147(4) Uani 1 1 d . . .
H3_3 H 0.7659 0.2877 0.7351 0.176 Uiso 1 1 calc R U .
C4_3 C 0.7853(3) 0.3066(2) 0.7005(3) 0.135(3) Uani 1 1 d . . .
H4_3 H 0.7954 0.3009 0.6826 0.162 Uiso 1 1 calc R U .
C5_3 C 0.8061(3) 0.3276(2) 0.7244(3) 0.141(3) Uani 1 1 d . . .
H5_3 H 0.7941 0.3365 0.7383 0.170 Uiso 1 1 calc R U .
C6_3 C 0.8352(4) 0.3163(3) 0.7497(4) 0.164(4) Uani 1 1 d . . .
H6_3 H 0.8480 0.3088 0.7357 0.197 Uiso 1 1 calc R U .
C7_3 C 0.8054(4) 0.2547(4) 0.7765(5) 0.236(7) Uani 1 1 d . . .
H7A_3 H 0.7933 0.2632 0.7903 0.284 Uiso 1 1 calc R U .
H7B_3 H 0.7941 0.2393 0.7656 0.284 Uiso 1 1 calc R U .
O8_3 O 0.8368(5) 0.2475(3) 0.8005(5) 0.318(8) Uani 1 1 d . . .
H8_3 H 0.8416 0.2330 0.7950 0.477 Uiso 1 1 calc R U .
O9_3 O 0.7662(2) 0.26453(16) 0.6953(2) 0.150(2) Uani 1 1 d . . .
H9_3 H 0.7681 0.2502 0.7048 0.226 Uiso 1 1 calc R U .
O10_3 O 0.75497(16) 0.31694(13) 0.68179(18) 0.1305(19) Uani 1 1 d . . .
H10_3 H 0.7567 0.3272 0.6665 0.196 Uiso 1 1 calc R U .
O11_3 O 0.81656(17) 0.34636(14) 0.7027(2) 0.149(2) Uani 1 1 d . . .
H11_3 H 0.8312 0.3403 0.6966 0.223 Uiso 1 1 calc R U .
O12_3 O 0.8526(2) 0.3337(2) 0.7731(2) 0.173(3) Uani 1 1 d . . .
H12_3 H 0.8411 0.3421 0.7819 0.260 Uiso 1 1 calc R U .
C1_4 C 0.61180(8) 0.55575(6) 0.58824(8) 0.108(2) Uani 1 1 d G . .
H1_4 H 0.6226 0.5431 0.6041 0.130 Uiso 1 1 calc R U .
C2_4 C 0.58151(8) 0.55095(7) 0.56644(7) 0.103(2) Uani 1 1 d G . .
C3_4 C 0.56540(9) 0.56987(8) 0.54277(8) 0.107(2) Uani 1 1 d G . .
H3_4 H 0.5451 0.5667 0.5282 0.128 Uiso 1 1 calc R U .
C4_4 C 0.57957(11) 0.59359(7) 0.54089(9) 0.117(3) Uani 1 1 d G . .
C5_4 C 0.60985(11) 0.59839(7) 0.56269(10) 0.118(3) Uani 1 1 d G . .
H5_4 H 0.6193 0.6143 0.5614 0.142 Uiso 1 1 calc R U .
C6_4 C 0.62597(9) 0.57947(6) 0.58637(9) 0.115(3) Uani 1 1 d G . .
C7_4 C 0.5592(3) 0.6145(3) 0.5156(4) 0.141(4) Uani 1 1 d . . .
O8_4 O 0.5348(3) 0.6072(2) 0.4953(4) 0.259(7) Uani 1 1 d . . .
N9_4 N 0.5686(2) 0.6371(2) 0.5168(2) 0.149(3) Uani 1 1 d . . .
H9_4 H 0.5860 0.6403 0.5329 0.179 Uiso 1 1 calc R U .
C10_4 C 0.5649(3) 0.5263(2) 0.5677(3) 0.105(3) Uani 1 1 d . . .
O11_4 O 0.54105(17) 0.52027(12) 0.54286(18) 0.1129(17) Uani 1 1 d . . .
N12_4 N 0.57585(17) 0.51086(16) 0.5948(2) 0.115(2) Uani 1 1 d . . .
H12_4 H 0.5932 0.5147 0.6107 0.138 Uiso 1 1 calc R U .
C13_4 C 0.5588(2) 0.48633(19) 0.5988(3) 0.125(3) Uani 1 1 d . . .
H13A_4 H 0.5541 0.4765 0.5766 0.150 Uiso 1 1 calc R U .
H13B_4 H 0.5390 0.4908 0.6030 0.150 Uiso 1 1 calc R U .
C14_4 C 0.57788(7) 0.46949(6) 0.62957(8) 0.114(3) Uani 1 1 d G . .
C15_4 C 0.59438(8) 0.44900(6) 0.62065(9) 0.118(3) Uani 1 1 d G . .
C16_4 C 0.60740(9) 0.43004(5) 0.64597(9) 0.123(3) Uani 1 1 d G . .
C17_4 C 0.60391(8) 0.43156(6) 0.68021(10) 0.135(3) Uani 1 1 d G . .
C18_4 C 0.58740(7) 0.45205(6) 0.68913(9) 0.132(3) Uani 1 1 d G . .
C19_4 C 0.57439(6) 0.47101(6) 0.66381(9) 0.125(3) Uani 1 1 d G . .
C20_4 C 0.55789(5) 0.49150(7) 0.67274(9) 0.149(4) Uani 1 1 d G . .
H20_4 H 0.5492 0.5042 0.6558 0.179 Uiso 1 1 calc R U .
C21_4 C 0.55439(6) 0.49302(8) 0.70698(10) 0.159(4) Uani 1 1 d G . .
H21_4 H 0.5434 0.5067 0.7129 0.191 Uiso 1 1 calc R U .
C22_4 C 0.56741(7) 0.47406(8) 0.73230(10) 0.186(5) Uani 1 1 d G . .
H22_4 H 0.5651 0.4751 0.7552 0.223 Uiso 1 1 calc R U .
C23_4 C 0.58391(7) 0.45357(7) 0.72337(10) 0.159(4) Uani 1 1 d G . .
H23_4 H 0.5926 0.4409 0.7403 0.191 Uiso 1 1 calc R U .
C24_4 C 0.6283(3) 0.4112(2) 0.6370(3) 0.139(3) Uani 1 1 d . . .
H24_4 H 0.6380 0.3988 0.6541 0.167 Uiso 1 1 calc R U .
C25_4 C 0.6342(3) 0.4109(2) 0.6048(4) 0.150(4) Uani 1 1 d . . .
H25_4 H 0.6476 0.3986 0.5999 0.180 Uiso 1 1 calc R U .
C26_4 C 0.6191(3) 0.4301(2) 0.5781(3) 0.138(3) Uani 1 1 d . . .
H26_4 H 0.6221 0.4296 0.5555 0.165 Uiso 1 1 calc R U .
C27_4 C 0.6016(2) 0.4478(2) 0.5852(3) 0.117(3) Uani 1 1 d . . .
H27_4 H 0.5931 0.4603 0.5680 0.141 Uiso 1 1 calc R U .
C28_4 C 0.6151(3) 0.4078(2) 0.7056(3) 0.146(4) Uani 1 1 d . . .
H28A_4 H 0.6001 0.4041 0.7187 0.176 Uiso 1 1 calc R U .
H28B_4 H 0.6170 0.3926 0.6918 0.176 Uiso 1 1 calc R U .
N29_4 N 0.6470(3) 0.4147(2) 0.7318(3) 0.155(3) Uani 1 1 d . . .
H29_4 H 0.6551 0.4299 0.7318 0.186 Uiso 1 1 calc R U .
C30_4 C 0.6621(3) 0.3958(3) 0.7551(3) 0.135(4) Uani 1 1 d . . .
O31_4 O 0.65100(19) 0.37434(17) 0.7567(2) 0.149(3) Uani 1 1 d . . .
C32_4 C 0.70880(8) 0.42582(7) 0.77494(9) 0.139(4) Uani 1 1 d G . .
H32_4 H 0.7007 0.4360 0.7546 0.166 Uiso 1 1 calc R U .
C33_4 C 0.73725(8) 0.43228(8) 0.79969(9) 0.149(4) Uani 1 1 d G . .
C34_4 C 0.74930(10) 0.41704(9) 0.83004(10) 0.153(4) Uani 1 1 d G . .
H34_4 H 0.7683 0.4214 0.8466 0.183 Uiso 1 1 calc R U .
C35_4 C 0.73289(11) 0.39535(9) 0.83564(10) 0.158(4) Uani 1 1 d G . .
C36_4 C 0.70443(11) 0.38889(7) 0.81089(10) 0.145(4) Uani 1 1 d G . .
H36_4 H 0.6935 0.3744 0.8146 0.174 Uiso 1 1 calc R U .
C37_4 C 0.69238(10) 0.40412(7) 0.78054(9) 0.139(4) Uani 1 1 d G . .
C38_4 C 0.7451(4) 0.3774(4) 0.8681(4) 0.185(6) Uani 1 1 d . . .
O39_4 O 0.7338(3) 0.3540(3) 0.8659(3) 0.225(5) Uani 1 1 d . . .
N40_4 N 0.7672(4) 0.3865(3) 0.8930(3) 0.227(6) Uani 1 1 d . . .
H40_4 H 0.7735 0.4017 0.8897 0.272 Uiso 1 1 calc R U .
C41_4 C 0.7575(4) 0.4554(3) 0.7959(3) 0.147(4) Uani 1 1 d . . .
O42_4 O 0.7854(2) 0.45548(17) 0.8076(2) 0.164(3) Uani 1 1 d . . .
N43_4 N 0.7406(2) 0.4757(2) 0.7784(2) 0.142(3) Uani 1 1 d . . .
H43_4 H 0.7207 0.4741 0.7684 0.170 Uiso 1 1 calc R U .
C44_4 C 0.7564(3) 0.5006(3) 0.7766(3) 0.155(4) Uani 1 1 d . . .
H44A_4 H 0.7776 0.4971 0.7760 0.186 Uiso 1 1 calc R U .
H44B_4 H 0.7578 0.5104 0.7982 0.186 Uiso 1 1 calc R U .
C45_4 C 0.73900(6) 0.51761(8) 0.74260(10) 0.143(3) Uani 1 1 d G . .
C46_4 C 0.74654(5) 0.51376(8) 0.71080(11) 0.140(3) Uani 1 1 d G . .
C47_4 C 0.73544(6) 0.53080(8) 0.68226(11) 0.140(3) Uani 1 1 d G . .
C48_4 C 0.71680(7) 0.55169(7) 0.68551(11) 0.130(3) Uani 1 1 d G . .
C49_4 C 0.70927(7) 0.55554(6) 0.71731(10) 0.150(4) Uani 1 1 d G . .
C50_4 C 0.72037(7) 0.53850(7) 0.74586(10) 0.150(4) Uani 1 1 d G . .
C51_4 C 0.71283(8) 0.54235(7) 0.77766(9) 0.190(5) Uani 1 1 d G . .
H51_4 H 0.7203 0.5310 0.7968 0.228 Uiso 1 1 calc R U .
C52_4 C 0.69420(10) 0.56324(7) 0.78091(9) 0.194(6) Uani 1 1 d G . .
H52_4 H 0.6892 0.5658 0.8022 0.233 Uiso 1 1 calc R U .
C53_4 C 0.68310(10) 0.58027(6) 0.75237(10) 0.225(9) Uani 1 1 d G . .
H53_4 H 0.6706 0.5942 0.7545 0.270 Uiso 1 1 calc R U .
C54_4 C 0.69063(9) 0.57642(6) 0.72057(10) 0.172(5) Uani 1 1 d G . .
H54_4 H 0.6832 0.5878 0.7015 0.206 Uiso 1 1 calc R U .
C55_4 C 0.7644(2) 0.4919(2) 0.7051(4) 0.135(3) Uani 1 1 d . . .
H55_4 H 0.7717 0.4801 0.7238 0.162 Uiso 1 1 calc R U .
C56_4 C 0.7709(2) 0.4876(2) 0.6741(4) 0.137(3) Uani 1 1 d . . .
H56_4 H 0.7829 0.4733 0.6718 0.164 Uiso 1 1 calc R U .
C57_4 C 0.7599(3) 0.5044(3) 0.6457(4) 0.147(4) Uani 1 1 d . . .
H57_4 H 0.7646 0.5012 0.6243 0.177 Uiso 1 1 calc R U .
C58_4 C 0.7417(2) 0.5266(2) 0.6478(3) 0.134(3) Uani 1 1 d . . .
H58_4 H 0.7341 0.5378 0.6285 0.161 Uiso 1 1 calc R U .
C59_4 C 0.7056(3) 0.5721(2) 0.6559(3) 0.152(4) Uani 1 1 d . . .
H59A_4 H 0.7068 0.5890 0.6670 0.183 Uiso 1 1 calc R U .
H59B_4 H 0.7197 0.5721 0.6411 0.183 Uiso 1 1 calc R U .
N60_4 N 0.6739(2) 0.56814(17) 0.6329(3) 0.119(2) Uani 1 1 d . . .
H60_4 H 0.6642 0.5542 0.6354 0.143 Uiso 1 1 calc R U .
C61_4 C 0.6599(3) 0.5844(3) 0.6094(3) 0.119(3) Uani 1 1 d . . .
O62_4 O 0.67180(17) 0.60545(16) 0.6035(2) 0.148(2) Uani 1 1 d . . .
C1_5 C 0.69544(7) 0.27641(6) 0.64251(8) 0.117(3) Uani 1 1 d G . .
H1_5 H 0.7126 0.2875 0.6502 0.140 Uiso 1 1 calc R U .
C2_5 C 0.66994(7) 0.27917(7) 0.65588(9) 0.115(3) Uani 1 1 d G . .
C3_5 C 0.64436(7) 0.26262(8) 0.64437(11) 0.127(3) Uani 1 1 d G . .
H3_5 H 0.6273 0.2645 0.6533 0.152 Uiso 1 1 calc R U .
C4_5 C 0.64428(8) 0.24331(8) 0.61949(10) 0.132(3) Uani 1 1 d G . .
C5_5 C 0.66978(9) 0.24055(7) 0.60612(9) 0.133(3) Uani 1 1 d G . .
H5_5 H 0.6697 0.2276 0.5895 0.159 Uiso 1 1 calc R U .
C6_5 C 0.69536(8) 0.25710(7) 0.61764(8) 0.125(3) Uani 1 1 d G . .
C7_5 C 0.6151(4) 0.2256(3) 0.6092(3) 0.152(4) Uani 1 1 d . . .
O8_5 O 0.5912(2) 0.23235(17) 0.6162(2) 0.175(3) Uani 1 1 d . . .
N9_5 N 0.6184(2) 0.2031(2) 0.5934(3) 0.179(4) Uani 1 1 d . . .
H9_5 H 0.6364 0.1996 0.5908 0.214 Uiso 1 1 calc R U .
C10_5 C 0.7227(4) 0.2541(2) 0.6010(4) 0.129(3) Uani 1 1 d . . .
O11_5 O 0.71568(15) 0.24570(12) 0.5693(2) 0.131(2) Uani 1 1 d . . .
N12_5 N 0.7509(3) 0.26035(15) 0.6199(3) 0.128(3) Uani 1 1 d . . .
H12_5 H 0.7539 0.2666 0.6411 0.154 Uiso 1 1 calc R U .
C13_5 C 0.7774(2) 0.2572(2) 0.6062(3) 0.132(3) Uani 1 1 d . . .
H13A_5 H 0.7704 0.2584 0.5802 0.158 Uiso 1 1 calc R U .
H13B_5 H 0.7863 0.2400 0.6124 0.158 Uiso 1 1 calc R U .
C14_5 C 0.80325(9) 0.27775(8) 0.62139(9) 0.132(3) Uani 1 1 d G . .
C15_5 C 0.80182(10) 0.30171(8) 0.60475(8) 0.123(3) Uani 1 1 d G . .
C16_5 C 0.82633(9) 0.31925(8) 0.61671(9) 0.134(3) Uani 1 1 d G . .
C17_5 C 0.85227(9) 0.31282(8) 0.64531(10) 0.146(4) Uani 1 1 d G . .
C18_5 C 0.85369(8) 0.28885(8) 0.66196(10) 0.142(3) Uani 1 1 d G . .
C19_5 C 0.82918(9) 0.27132(7) 0.65000(10) 0.137(3) Uani 1 1 d G . .
C20_5 C 0.83061(9) 0.24735(7) 0.66664(11) 0.166(4) Uani 1 1 d G . .
H20_5 H 0.8142 0.2356 0.6586 0.199 Uiso 1 1 calc R U .
C21_5 C 0.85655(8) 0.24092(7) 0.69525(13) 0.177(5) Uani 1 1 d G . .
H21_5 H 0.8575 0.2249 0.7064 0.212 Uiso 1 1 calc R U .
C22_5 C 0.88106(8) 0.25845(7) 0.70721(13) 0.190(5) Uani 1 1 d G . .
H22_5 H 0.8984 0.2541 0.7263 0.228 Uiso 1 1 calc R U .
C23_5 C 0.87963(8) 0.28242(8) 0.69056(12) 0.181(5) Uani 1 1 d G . .
H23_5 H 0.8960 0.2941 0.6986 0.217 Uiso 1 1 calc R U .
C24_5 C 0.6919(3) 0.3333(2) 0.7252(3) 0.132(3) Uani 1 1 d . . .
H24A_5 H 0.6771 0.3467 0.7137 0.158 Uiso 1 1 calc R U .
H24B_5 H 0.6842 0.3253 0.7435 0.158 Uiso 1 1 calc R U .
C25_5 C 0.8220(3) 0.3441(2) 0.5985(3) 0.136(3) Uani 1 1 d . . .
H25_5 H 0.8380 0.3562 0.6057 0.163 Uiso 1 1 calc R U .
C26_5 C 0.7965(4) 0.3508(3) 0.5720(4) 0.142(3) Uani 1 1 d . . .
H26_5 H 0.7949 0.3673 0.5619 0.171 Uiso 1 1 calc R U .
C27_5 C 0.7721(3) 0.3330(3) 0.5595(3) 0.131(3) Uani 1 1 d . . .
H27_5 H 0.7547 0.3371 0.5403 0.158 Uiso 1 1 calc R U .
C28_5 C 0.7740(3) 0.3091(2) 0.5760(3) 0.136(3) Uani 1 1 d . . .
H28_5 H 0.7573 0.2976 0.5687 0.163 Uiso 1 1 calc R U .
C29_5 C 0.8805(3) 0.3317(3) 0.6566(3) 0.154(4) Uani 1 1 d . . .
H29A_5 H 0.8998 0.3217 0.6637 0.185 Uiso 1 1 calc R U .
H29B_5 H 0.8808 0.3421 0.6359 0.185 Uiso 1 1 calc R U .
N30_5 N 0.8799(2) 0.3490(2) 0.6858(3) 0.151(3) Uani 1 1 d . . .
H30_5 H 0.8643 0.3487 0.6945 0.181 Uiso 1 1 calc R U .
C31_5 C 0.9040(3) 0.3654(3) 0.6992(4) 0.157(4) Uani 1 1 d . . .
O32_5 O 0.9257(2) 0.36544(15) 0.6868(2) 0.161(3) Uani 1 1 d . . .
C33_5 C 0.87740(8) 0.38506(7) 0.74388(10) 0.148(3) Uani 1 1 d G . .
H33_5 H 0.8585 0.3769 0.7324 0.178 Uiso 1 1 calc R U .
C34_5 C 0.87971(9) 0.40090(7) 0.77339(11) 0.151(4) Uani 1 1 d G . .
C35_5 C 0.90797(10) 0.41303(7) 0.79057(12) 0.163(4) Uani 1 1 d G . .
H35_5 H 0.9095 0.4236 0.8103 0.196 Uiso 1 1 calc R U .
C36_5 C 0.93391(10) 0.40931(8) 0.77824(13) 0.181(5) Uani 1 1 d G . .
C37_5 C 0.93159(9) 0.39347(8) 0.74873(13) 0.162(4) Uani 1 1 d G . .
H37_5 H 0.9489 0.3910 0.7405 0.194 Uiso 1 1 calc R U .
C38_5 C 0.90334(8) 0.38134(8) 0.73155(11) 0.149(3) Uani 1 1 d G . .
C39_5 C 0.9642(3) 0.4250(5) 0.8045(9) 0.280(14) Uani 1 1 d . . .
O40_5 O 0.9853(3) 0.4193(3) 0.7861(5) 0.334(9) Uani 1 1 d . . .
N41_5 N 0.9718(7) 0.4369(5) 0.8339(7) 0.348(15) Uani 1 1 d . . .
C42_5 C 0.8506(4) 0.4039(3) 0.7866(3) 0.150(4) Uani 1 1 d . . .
O43_5 O 0.84710(18) 0.4271(2) 0.7970(2) 0.168(3) Uani 1 1 d . . .
N44_5 N 0.8327(3) 0.3854(2) 0.7874(2) 0.154(3) Uani 1 1 d . . .
H44_5 H 0.8360 0.3706 0.7791 0.184 Uiso 1 1 calc R U .
C45_5 C 0.8059(3) 0.3884(2) 0.8022(3) 0.150(4) Uani 1 1 d . . .
H45A_5 H 0.7995 0.4064 0.8011 0.179 Uiso 1 1 calc R U .
H45B_5 H 0.8120 0.3830 0.8271 0.179 Uiso 1 1 calc R U .
C46_5 C 0.77770(9) 0.37125(7) 0.77958(10) 0.142(3) Uani 1 1 d G . .
C47_5 C 0.75763(9) 0.38208(6) 0.74865(11) 0.131(3) Uani 1 1 d G . .
C48_5 C 0.73014(8) 0.36931(6) 0.73034(11) 0.120(3) Uani 1 1 d G . .
C49_5 C 0.72272(8) 0.34571(7) 0.74296(10) 0.124(3) Uani 1 1 d G . .
C50_5 C 0.74279(9) 0.33489(7) 0.77390(9) 0.137(3) Uani 1 1 d G . .
C51_5 C 0.77028(9) 0.34765(7) 0.79221(8) 0.140(3) Uani 1 1 d G . .
C52_5 C 0.79035(10) 0.33683(8) 0.82314(8) 0.174(4) Uani 1 1 d G . .
H52_5 H 0.8087 0.3454 0.8354 0.209 Uiso 1 1 calc R U .
C53_5 C 0.78293(10) 0.31323(9) 0.83577(7) 0.176(5) Uani 1 1 d G . .
H53_5 H 0.7964 0.3060 0.8565 0.211 Uiso 1 1 calc R U .
C54_5 C 0.75544(10) 0.30046(9) 0.81746(8) 0.179(5) Uani 1 1 d G . .
H54_5 H 0.7505 0.2847 0.8259 0.215 Uiso 1 1 calc R U .
C55_5 C 0.73537(9) 0.31129(8) 0.78652(8) 0.157(4) Uani 1 1 d G . .
H55_5 H 0.7170 0.3027 0.7743 0.189 Uiso 1 1 calc R U .
C56_5 C 0.7110(2) 0.3798(2) 0.6966(3) 0.130(3) Uani 1 1 d . . .
H56_5 H 0.6937 0.3706 0.6829 0.157 Uiso 1 1 calc R U .
C57_5 C 0.7184(3) 0.4035(3) 0.6844(3) 0.141(3) Uani 1 1 d . . .
H57_5 H 0.7052 0.4105 0.6634 0.169 Uiso 1 1 calc R U .
C58_5 C 0.7461(3) 0.4172(2) 0.7039(4) 0.134(3) Uani 1 1 d . . .
H58_5 H 0.7508 0.4331 0.6955 0.161 Uiso 1 1 calc R U .
C59_5 C 0.7650(3) 0.4075(3) 0.7338(4) 0.142(3) Uani 1 1 d . . .
H59_5 H 0.7832 0.4165 0.7459 0.171 Uiso 1 1 calc R U .
N61_5 N 0.6929(2) 0.31323(16) 0.6979(2) 0.120(2) Uani 1 1 d . . .
H61_5 H 0.7099 0.3108 0.6923 0.144 Uiso 1 1 calc R U .
C62_5 C 0.6674(3) 0.29884(19) 0.6819(3) 0.108(3) Uani 1 1 d . . .
O63_5 O 0.64250(17) 0.30288(11) 0.68903(15) 0.1187(18) Uani 1 1 d . . .
C1_6 C 0.36453(6) 0.69698(5) 0.57805(7) 0.113(3) Uani 1 1 d G . .
H1_6 H 0.3713 0.6865 0.5624 0.135 Uiso 1 1 calc R U .
C2_6 C 0.35055(7) 0.72074(5) 0.56648(8) 0.107(2) Uani 1 1 d G . .
C3_6 C 0.34041(7) 0.73634(6) 0.58994(9) 0.111(3) Uani 1 1 d G . .
H3_6 H 0.3311 0.7522 0.5822 0.133 Uiso 1 1 calc R U .
C4_6 C 0.34426(8) 0.72819(7) 0.62497(9) 0.112(3) Uani 1 1 d G . .
C5_6 C 0.35824(8) 0.70443(7) 0.63655(8) 0.109(2) Uani 1 1 d G . .
H5_6 H 0.3608 0.6990 0.6600 0.131 Uiso 1 1 calc R U .
C6_6 C 0.36838(7) 0.68883(6) 0.61308(7) 0.108(2) Uani 1 1 d G . .
C7_6 C 0.3346(3) 0.7466(2) 0.6501(4) 0.117(3) Uani 1 1 d . . .
O8_6 O 0.31207(18) 0.76084(13) 0.63955(18) 0.126(2) Uani 1 1 d . . .
N9_6 N 0.3532(2) 0.74518(15) 0.6839(3) 0.131(3) Uani 1 1 d . . .
H9_6 H 0.3694 0.7352 0.6880 0.157 Uiso 1 1 calc R U .
C10_6 C 0.3836(2) 0.66322(19) 0.6281(3) 0.112(3) Uani 1 1 d . . .
O11_6 O 0.38307(15) 0.65628(11) 0.65811(19) 0.1271(19) Uani 1 1 d . . .
N12_6 N 0.3967(2) 0.64917(16) 0.6096(2) 0.135(3) Uani 1 1 d . . .
H12_6 H 0.3960 0.6537 0.5881 0.162 Uiso 1 1 calc R U .
C13_6 C 0.4135(3) 0.62426(19) 0.6256(2) 0.144(4) Uani 1 1 d . . .
H13A_6 H 0.3986 0.6119 0.6298 0.173 Uiso 1 1 calc R U .
H13B_6 H 0.4291 0.6279 0.6484 0.173 Uiso 1 1 calc R U .
C14_6 C 0.42944(9) 0.61316(5) 0.59855(7) 0.138(4) Uani 1 1 d G . .
C15_6 C 0.41510(10) 0.59287(5) 0.57629(9) 0.132(3) Uani 1 1 d G . .
C16_6 C 0.43080(9) 0.58047(4) 0.55497(9) 0.132(4) Uani 1 1 d G . .
C17_6 C 0.46084(9) 0.58834(5) 0.55592(8) 0.137(4) Uani 1 1 d G . .
C18_6 C 0.47518(8) 0.60862(6) 0.57818(6) 0.127(3) Uani 1 1 d G . .
C19_6 C 0.45948(8) 0.62103(6) 0.59950(6) 0.144(4) Uani 1 1 d G . .
C20_6 C 0.47382(8) 0.64131(7) 0.62176(5) 0.160(4) Uani 1 1 d G . .
H20_6 H 0.4633 0.6496 0.6360 0.192 Uiso 1 1 calc R U .
C21_6 C 0.50386(7) 0.64919(8) 0.62270(6) 0.196(6) Uani 1 1 d G . .
H21_6 H 0.5135 0.6628 0.6376 0.236 Uiso 1 1 calc R U .
C22_6 C 0.51956(7) 0.63678(8) 0.60139(7) 0.190(5) Uani 1 1 d G . .
H22_6 H 0.5397 0.6421 0.6020 0.228 Uiso 1 1 calc R U .
C23_6 C 0.50522(7) 0.61650(7) 0.57913(6) 0.155(4) Uani 1 1 d G . .
H23_6 H 0.5157 0.6082 0.5649 0.185 Uiso 1 1 calc R U .
C24_6 C 0.3816(3) 0.5872(2) 0.5697(3) 0.145(4) Uani 1 1 d . . .
H24_6 H 0.3706 0.5962 0.5828 0.174 Uiso 1 1 calc R U .
C25_6 C 0.3660(3) 0.5695(3) 0.5456(4) 0.160(4) Uani 1 1 d . . .
H25_6 H 0.3451 0.5655 0.5428 0.192 Uiso 1 1 calc R U .
C26_6 C 0.3839(4) 0.5567(2) 0.5237(3) 0.169(5) Uani 1 1 d . . .
H26_6 H 0.3742 0.5447 0.5061 0.202 Uiso 1 1 calc R U .
C27_6 C 0.4149(4) 0.5629(2) 0.5299(3) 0.151(4) Uani 1 1 d . . .
H27_6 H 0.4259 0.5546 0.5162 0.181 Uiso 1 1 calc R U .
C28_6 C 0.4799(3) 0.57052(19) 0.5381(3) 0.145(4) Uani 1 1 d . . .
H28A_6 H 0.5019 0.5709 0.5517 0.174 Uiso 1 1 calc R U .
H28B_6 H 0.4725 0.5528 0.5376 0.174 Uiso 1 1 calc R U .
N29_6 N 0.4757(2) 0.58003(14) 0.5007(2) 0.135(3) Uani 1 1 d . . .
H29_6 H 0.4712 0.5960 0.4954 0.162 Uiso 1 1 calc R U .
C30_6 C 0.47876(19) 0.5639(2) 0.4763(2) 0.105(2) Uani 1 1 d . . .
O31_6 O 0.48221(15) 0.54029(13) 0.48169(14) 0.1186(18) Uani 1 1 d . . .
C32_6 C 0.46233(6) 0.59816(5) 0.42751(7) 0.109(2) Uani 1 1 d G . .
H32_6 H 0.4518 0.6072 0.4411 0.130 Uiso 1 1 calc R U .
C33_6 C 0.47765(7) 0.57513(5) 0.44042(8) 0.095(2) Uani 1 1 d G . .
C34_6 C 0.49337(8) 0.56162(6) 0.42010(9) 0.100(2) Uani 1 1 d G . .
H34_6 H 0.5036 0.5462 0.4287 0.120 Uiso 1 1 calc R U .
C35_6 C 0.49377(8) 0.57113(6) 0.38686(9) 0.109(3) Uani 1 1 d G . .
C36_6 C 0.47845(8) 0.59415(7) 0.37394(8) 0.113(3) Uani 1 1 d G . .
H36_6 H 0.4787 0.6005 0.3517 0.136 Uiso 1 1 calc R U .
C37_6 C 0.46273(7) 0.60767(6) 0.39427(7) 0.106(2) Uani 1 1 d G . .
C38_6 C 0.5114(2) 0.5567(2) 0.3657(3) 0.122(3) Uani 1 1 d . . .
O39_6 O 0.51419(15) 0.53285(16) 0.37150(16) 0.131(2) Uani 1 1 d . . .
N40_6 N 0.52212(17) 0.56856(15) 0.3416(2) 0.125(2) Uani 1 1 d . . .
H40_6 H 0.5201 0.5851 0.3399 0.150 Uiso 1 1 calc R U .
C41_6 C 0.4445(2) 0.6322(2) 0.3785(3) 0.123(3) Uani 1 1 d . . .
O42_6 O 0.44545(17) 0.64036(13) 0.3487(2) 0.148(2) Uani 1 1 d . . .
N43_6 N 0.42885(18) 0.64478(14) 0.39728(19) 0.115(2) Uani 1 1 d . . .
H43_6 H 0.4287 0.6393 0.4181 0.138 Uiso 1 1 calc R U .
C44_6 C 0.4121(3) 0.66788(19) 0.3821(3) 0.134(3) Uani 1 1 d . . .
H44A_6 H 0.3944 0.6632 0.3619 0.160 Uiso 1 1 calc R U .
H44B_6 H 0.4258 0.6790 0.3734 0.160 Uiso 1 1 calc R U .
C45_6 C 0.40007(8) 0.68324(6) 0.41076(6) 0.123(3) Uani 1 1 d G . .
C46_6 C 0.36939(7) 0.68056(7) 0.41202(6) 0.116(3) Uani 1 1 d G . .
C47_6 C 0.35840(7) 0.69618(7) 0.43478(7) 0.122(3) Uani 1 1 d G . .
C48_6 C 0.37808(8) 0.71448(6) 0.45627(7) 0.127(3) Uani 1 1 d G . .
C49_6 C 0.40876(8) 0.71716(5) 0.45501(8) 0.130(3) Uani 1 1 d G . .
C50_6 C 0.41975(8) 0.70154(5) 0.43225(7) 0.132(3) Uani 1 1 d G . .
C51_6 C 0.45042(9) 0.70422(5) 0.43099(8) 0.138(3) Uani 1 1 d G . .
H51_6 H 0.4578 0.6938 0.4158 0.166 Uiso 1 1 calc R U .
C52_6 C 0.47010(9) 0.72252(5) 0.45248(10) 0.162(4) Uani 1 1 d G . .
H52_6 H 0.4906 0.7243 0.4516 0.194 Uiso 1 1 calc R U .
C53_6 C 0.45911(10) 0.73813(4) 0.47524(11) 0.164(4) Uani 1 1 d G . .
H53_6 H 0.4723 0.7504 0.4896 0.197 Uiso 1 1 calc R U .
C54_6 C 0.42844(9) 0.73545(4) 0.47650(10) 0.145(4) Uani 1 1 d G . .
H54_6 H 0.4211 0.7459 0.4917 0.175 Uiso 1 1 calc R U .
C55_6 C 0.3504(3) 0.6613(2) 0.3934(3) 0.140(4) Uani 1 1 d . . .
H55_6 H 0.3584 0.6509 0.3786 0.168 Uiso 1 1 calc R U .
C56_6 C 0.3203(3) 0.6560(2) 0.3948(3) 0.145(4) Uani 1 1 d . . .
H56_6 H 0.3080 0.6429 0.3815 0.174 Uiso 1 1 calc R U .
C57_6 C 0.3095(3) 0.6729(3) 0.4193(3) 0.130(3) Uani 1 1 d . . .
H57_6 H 0.2895 0.6707 0.4217 0.156 Uiso 1 1 calc R U .
C58_6 C 0.3279(3) 0.6912(2) 0.4377(3) 0.128(3) Uani 1 1 d . . .
H58_6 H 0.3206 0.7013 0.4533 0.153 Uiso 1 1 calc R U .
C59_6 C 0.3645(3) 0.7338(2) 0.4771(3) 0.136(3) Uani 1 1 d . . .
H59A_6 H 0.3761 0.7499 0.4794 0.163 Uiso 1 1 calc R U .
H59B_6 H 0.3428 0.7373 0.4639 0.163 Uiso 1 1 calc R U .
N60_6 N 0.36617(19) 0.72414(14) 0.5124(2) 0.125(2) Uani 1 1 d . . .
H60_6 H 0.3818 0.7146 0.5235 0.150 Uiso 1 1 calc R U .
C61_6 C 0.3445(3) 0.72943(18) 0.5284(3) 0.112(3) Uani 1 1 d . . .
O62_6 O 0.32017(18) 0.74107(13) 0.51312(17) 0.1225(19) Uani 1 1 d . . .
C1_7 C 0.56142(6) 0.47456(5) 0.39049(7) 0.103(2) Uani 1 1 d G . .
H1_7 H 0.5811 0.4823 0.3985 0.124 Uiso 1 1 calc R U .
C2_7 C 0.55510(7) 0.45701(5) 0.36221(8) 0.101(2) Uani 1 1 d G . .
C3_7 C 0.52576(7) 0.44537(6) 0.35021(9) 0.105(2) Uani 1 1 d G . .
H3_7 H 0.5215 0.4336 0.3313 0.126 Uiso 1 1 calc R U .
C4_7 C 0.50274(7) 0.45129(6) 0.36649(10) 0.107(2) Uani 1 1 d G . .
C5_7 C 0.50906(6) 0.46884(6) 0.39477(10) 0.107(3) Uani 1 1 d G . .
H5_7 H 0.4937 0.4728 0.4057 0.129 Uiso 1 1 calc R U .
C6_7 C 0.53840(6) 0.48047(6) 0.40677(9) 0.096(2) Uani 1 1 d G . .
C7_7 C 0.4706(3) 0.44021(18) 0.3559(4) 0.122(3) Uani 1 1 d . . .
O8_7 O 0.45597(15) 0.43803(13) 0.37872(19) 0.138(2) Uani 1 1 d . . .
N9_7 N 0.4592(2) 0.43041(16) 0.3219(3) 0.125(2) Uani 1 1 d . . .
H9_7 H 0.4702 0.4328 0.3073 0.150 Uiso 1 1 calc R U .
C10_7 C 0.5446(3) 0.49839(17) 0.4383(2) 0.101(2) Uani 1 1 d . . .
O11_7 O 0.52533(13) 0.50016(10) 0.45619(14) 0.1038(15) Uani 1 1 d . . .
N12_7 N 0.57020(19) 0.51305(15) 0.44630(19) 0.113(2) Uani 1 1 d . . .
H12_7 H 0.5840 0.5113 0.4350 0.136 Uiso 1 1 calc R U .
C13_7 C 0.5743(2) 0.5327(2) 0.4755(3) 0.132(3) Uani 1 1 d . . .
H13A_7 H 0.5720 0.5243 0.4968 0.158 Uiso 1 1 calc R U .
H13B_7 H 0.5580 0.5458 0.4680 0.158 Uiso 1 1 calc R U .
C14_7 C 0.60658(7) 0.54565(6) 0.48425(8) 0.131(3) Uani 1 1 d G . .
C15_7 C 0.63090(8) 0.53538(7) 0.51193(7) 0.118(3) Uani 1 1 d G . .
C16_7 C 0.65886(8) 0.54898(7) 0.52483(7) 0.128(3) Uani 1 1 d G . .
C17_7 C 0.66250(8) 0.57285(6) 0.51004(9) 0.136(3) Uani 1 1 d G . .
C18_7 C 0.63819(8) 0.58311(6) 0.48236(10) 0.137(4) Uani 1 1 d G . .
C19_7 C 0.61023(7) 0.56951(6) 0.46947(10) 0.130(3) Uani 1 1 d G . .
C20_7 C 0.58591(7) 0.57978(5) 0.44179(11) 0.160(4) Uani 1 1 d G . .
H20_7 H 0.5672 0.5707 0.4332 0.192 Uiso 1 1 calc R U .
C21_7 C 0.58955(8) 0.60364(5) 0.42700(13) 0.169(4) Uani 1 1 d G . .
H21_7 H 0.5733 0.6105 0.4085 0.203 Uiso 1 1 calc R U .
C22_7 C 0.61752(8) 0.61724(5) 0.43990(13) 0.198(6) Uani 1 1 d G . .
H22_7 H 0.6200 0.6332 0.4300 0.237 Uiso 1 1 calc R U .
C23_7 C 0.64183(8) 0.60698(5) 0.46758(11) 0.179(5) Uani 1 1 d G . .
H23_7 H 0.6605 0.6161 0.4762 0.215 Uiso 1 1 calc R U .
C24_7 C 0.6845(3) 0.5363(3) 0.5496(3) 0.143(4) Uani 1 1 d . . .
H24_7 H 0.7038 0.5447 0.5558 0.172 Uiso 1 1 calc R U .
C25_7 C 0.6829(3) 0.5129(3) 0.5648(3) 0.145(4) Uani 1 1 d . . .
H25_7 H 0.7000 0.5064 0.5826 0.174 Uiso 1 1 calc R U .
C26_7 C 0.6538(3) 0.4984(2) 0.5523(3) 0.131(3) Uani 1 1 d . . .
H26_7 H 0.6518 0.4821 0.5617 0.157 Uiso 1 1 calc R U .
C27_7 C 0.6298(3) 0.5091(2) 0.5270(3) 0.138(4) Uani 1 1 d . . .
H27_7 H 0.6115 0.4996 0.5184 0.166 Uiso 1 1 calc R U .
C28_7 C 0.6929(3) 0.5888(2) 0.5267(3) 0.147(4) Uani 1 1 d . . .
H28A_7 H 0.6878 0.6070 0.5259 0.177 Uiso 1 1 calc R U .
H28B_7 H 0.7019 0.5839 0.5517 0.177 Uiso 1 1 calc R U .
N29_7 N 0.7161(2) 0.58433(16) 0.5073(2) 0.136(3) Uani 1 1 d . . .
H29_7 H 0.7110 0.5749 0.4883 0.163 Uiso 1 1 calc R U .
C30_7 C 0.7438(3) 0.5941(2) 0.5178(4) 0.137(3) Uani 1 1 d . . .
O31_7 O 0.75138(17) 0.60786(15) 0.5457(3) 0.161(3) Uani 1 1 d . . .
C32_7 C 0.76209(7) 0.56952(6) 0.47412(10) 0.132(3) Uani 1 1 d G . .
H32_7 H 0.7447 0.5588 0.4706 0.158 Uiso 1 1 calc R U .
C33_7 C 0.76684(8) 0.58968(7) 0.49878(10) 0.143(4) Uani 1 1 d G . .
C34_7 C 0.79282(8) 0.60573(7) 0.50406(12) 0.161(4) Uani 1 1 d G . .
H34_7 H 0.7960 0.6192 0.5206 0.193 Uiso 1 1 calc R U .
C35_7 C 0.81406(8) 0.60163(8) 0.48469(12) 0.160(4) Uani 1 1 d G . .
C36_7 C 0.80932(7) 0.58147(8) 0.46002(12) 0.165(4) Uani 1 1 d G . .
H36_7 H 0.8235 0.5787 0.4471 0.198 Uiso 1 1 calc R U .
C37_7 C 0.78333(7) 0.56541(7) 0.45474(11) 0.141(3) Uani 1 1 d G . .
C38_7 C 0.8438(5) 0.6194(4) 0.4965(9) 0.295(15) Uani 1 1 d . . .
N39_7 N 0.8449(6) 0.6382(5) 0.5142(10) 0.52(3) Uani 1 1 d . . .
O40_7 O 0.8618(3) 0.6140(2) 0.4780(4) 0.255(5) Uani 1 1 d . . .
C41_7 C 0.7794(4) 0.5440(2) 0.4269(4) 0.143(4) Uani 1 1 d . . .
O42_7 O 0.8035(2) 0.53392(14) 0.4222(2) 0.160(3) Uani 1 1 d . . .
N43_7 N 0.7520(3) 0.53739(18) 0.4104(3) 0.148(3) Uani 1 1 d . . .
H43_7 H 0.7366 0.5438 0.4166 0.178 Uiso 1 1 calc R U .
C44_7 C 0.7454(3) 0.5182(2) 0.3798(3) 0.154(4) Uani 1 1 d . . .
H44A_7 H 0.7628 0.5061 0.3840 0.185 Uiso 1 1 calc R U .
H44B_7 H 0.7441 0.5274 0.3577 0.185 Uiso 1 1 calc R U .
C45_7 C 0.71513(7) 0.50298(7) 0.37499(9) 0.144(4) Uani 1 1 d G . .
C46_7 C 0.68926(8) 0.51078(7) 0.34718(8) 0.141(4) Uani 1 1 d G . .
C47_7 C 0.66274(8) 0.49516(7) 0.33670(7) 0.144(4) Uani 1 1 d G . .
C48_7 C 0.66209(8) 0.47173(6) 0.35403(8) 0.132(3) Uani 1 1 d G . .
C49_7 C 0.68796(8) 0.46392(6) 0.38184(9) 0.118(3) Uani 1 1 d G . .
C50_7 C 0.71447(7) 0.47955(6) 0.39232(9) 0.134(4) Uani 1 1 d G . .
C51_7 C 0.74034(7) 0.47174(6) 0.42013(11) 0.148(4) Uani 1 1 d G . .
H51_7 H 0.7581 0.4822 0.4271 0.177 Uiso 1 1 calc R U .
C52_7 C 0.73969(7) 0.44831(6) 0.43746(12) 0.137(3) Uani 1 1 d G . .
H52_7 H 0.7570 0.4431 0.4561 0.164 Uiso 1 1 calc R U .
C53_7 C 0.71317(8) 0.43269(5) 0.42698(12) 0.137(3) Uani 1 1 d G . .
H53_7 H 0.7127 0.4170 0.4386 0.165 Uiso 1 1 calc R U .
C54_7 C 0.68730(8) 0.44049(5) 0.39917(10) 0.137(3) Uani 1 1 d G . .
H54_7 H 0.6696 0.4300 0.3922 0.165 Uiso 1 1 calc R U .
C55_7 C 0.6862(4) 0.5358(3) 0.3298(4) 0.176(5) Uani 1 1 d . . .
H55_7 H 0.7033 0.5470 0.3360 0.211 Uiso 1 1 calc R U .
C56_7 C 0.6585(5) 0.5439(3) 0.3037(5) 0.187(6) Uani 1 1 d . . .
H56_7 H 0.6572 0.5604 0.2938 0.224 Uiso 1 1 calc R U .
C57_7 C 0.6330(4) 0.5267(4) 0.2929(4) 0.189(6) Uani 1 1 d . . .
H57_7 H 0.6154 0.5312 0.2742 0.227 Uiso 1 1 calc R U .
C58_7 C 0.6341(4) 0.5035(3) 0.3098(4) 0.171(5) Uani 1 1 d . . .
H58_7 H 0.6165 0.4928 0.3042 0.205 Uiso 1 1 calc R U .
C59_7 C 0.6325(2) 0.4528(2) 0.3393(3) 0.136(3) Uani 1 1 d . . .
H59A_7 H 0.6242 0.4546 0.3134 0.163 Uiso 1 1 calc R U .
H59B_7 H 0.6390 0.4350 0.3447 0.163 Uiso 1 1 calc R U .
N60_7 N 0.6079(2) 0.45971(15) 0.3565(2) 0.121(2) Uani 1 1 d . . .
H60_7 H 0.6118 0.4705 0.3741 0.145 Uiso 1 1 calc R U .
C61_7 C 0.5792(3) 0.4488(2) 0.3441(3) 0.113(3) Uani 1 1 d . . .
O62_7 O 0.57310(15) 0.43322(15) 0.3190(2) 0.136(2) Uani 1 1 d . . .
C1_8 C 0.75270(9) 0.42996(6) 0.35479(9) 0.134(3) Uani 1 1 d G . .
H1_8 H 0.7597 0.4173 0.3723 0.161 Uiso 1 1 calc R U .
C2_8 C 0.77144(10) 0.45131(6) 0.35391(10) 0.143(4) Uani 1 1 d G . .
C3_8 C 0.76096(12) 0.47019(6) 0.32768(11) 0.162(5) Uani 1 1 d G . .
H3_8 H 0.7735 0.4845 0.3271 0.194 Uiso 1 1 calc R U .
C4_8 C 0.73175(12) 0.46771(7) 0.30233(11) 0.148(4) Uani 1 1 d G . .
C5_8 C 0.71301(10) 0.44636(8) 0.30321(10) 0.131(3) Uani 1 1 d G . .
H5_8 H 0.6935 0.4447 0.2863 0.158 Uiso 1 1 calc R U .
C6_8 C 0.72349(9) 0.42748(7) 0.32944(9) 0.118(3) Uani 1 1 d G . .
C7_8 C 0.7207(4) 0.4867(3) 0.2744(5) 0.170(5) Uani 1 1 d . . .
O8_8 O 0.6927(4) 0.4893(2) 0.2586(4) 0.230(5) Uani 1 1 d . . .
N9_8 N 0.7387(4) 0.5029(3) 0.2662(3) 0.218(5) Uani 1 1 d . . .
H9_8 H 0.7577 0.5032 0.2802 0.261 Uiso 1 1 calc R U .
C10_8 C 0.8036(4) 0.4537(3) 0.3809(4) 0.148(4) Uani 1 1 d . . .
O11_8 O 0.81262(19) 0.47668(19) 0.3901(2) 0.169(3) Uani 1 1 d . . .
N12_8 N 0.8204(3) 0.4338(2) 0.3948(3) 0.145(3) Uani 1 1 d . . .
H12_8 H 0.8127 0.4186 0.3889 0.174 Uiso 1 1 calc R U .
C13_8 C 0.8517(3) 0.4359(3) 0.4200(4) 0.173(5) Uani 1 1 d . . .
H13A_8 H 0.8537 0.4526 0.4318 0.208 Uiso 1 1 calc R U .
H13B_8 H 0.8670 0.4353 0.4067 0.208 Uiso 1 1 calc R U .
C14_8 C 0.85952(8) 0.41471(6) 0.44849(11) 0.149(4) Uani 1 1 d G . .
C15_8 C 0.84940(9) 0.41818(6) 0.47869(10) 0.147(4) Uani 1 1 d G . .
C16_8 C 0.85752(8) 0.40027(7) 0.50654(9) 0.138(3) Uani 1 1 d G . .
C17_8 C 0.87576(7) 0.37890(7) 0.50418(9) 0.141(3) Uani 1 1 d G . .
C18_8 C 0.88588(6) 0.37543(8) 0.47398(10) 0.142(4) Uani 1 1 d G . .
C19_8 C 0.87776(7) 0.39334(7) 0.44614(11) 0.156(4) Uani 1 1 d G . .
C20_8 C 0.88788(6) 0.38988(8) 0.41593(12) 0.184(5) Uani 1 1 d G . .
H20_8 H 0.8824 0.4019 0.3973 0.221 Uiso 1 1 calc R U .
C21_8 C 0.90612(6) 0.36850(8) 0.41358(12) 0.224(9) Uani 1 1 d G . .
H21_8 H 0.9129 0.3662 0.3934 0.269 Uiso 1 1 calc R U .
C22_8 C 0.91424(5) 0.35060(9) 0.44142(12) 0.233(9) Uani 1 1 d G . .
H22_8 H 0.9264 0.3363 0.4398 0.279 Uiso 1 1 calc R U .
C23_8 C 0.90412(5) 0.35406(8) 0.47162(11) 0.182(5) Uani 1 1 d G . .
H23_8 H 0.9096 0.3421 0.4902 0.219 Uiso 1 1 calc R U .
C24_8 C 0.8295(2) 0.4405(2) 0.4831(4) 0.140(3) Uani 1 1 d . . .
H24_8 H 0.8235 0.4530 0.4652 0.168 Uiso 1 1 calc R U .
C25_8 C 0.8205(3) 0.4426(2) 0.5127(4) 0.146(4) Uani 1 1 d . . .
H25_8 H 0.8084 0.4568 0.5151 0.175 Uiso 1 1 calc R U .
C26_8 C 0.8284(3) 0.4244(3) 0.5400(4) 0.149(4) Uani 1 1 d . . .
H26_8 H 0.8214 0.4266 0.5601 0.178 Uiso 1 1 calc R U .
C27_8 C 0.8461(3) 0.4032(3) 0.5382(3) 0.146(3) Uani 1 1 d . . .
H27_8 H 0.8510 0.3910 0.5565 0.176 Uiso 1 1 calc R U .
C28_8 C 0.8874(3) 0.3604(2) 0.5353(4) 0.157(4) Uani 1 1 d . . .
H28A_8 H 0.9085 0.3549 0.5367 0.188 Uiso 1 1 calc R U .
H28B_8 H 0.8881 0.3692 0.5574 0.188 Uiso 1 1 calc R U .
N29_8 N 0.8669(2) 0.3372(2) 0.5315(3) 0.137(3) Uani 1 1 d . . .
H29_8 H 0.8494 0.3363 0.5147 0.164 Uiso 1 1 calc R U .
C30_8 C 0.8762(3) 0.3184(3) 0.5543(3) 0.136(3) Uani 1 1 d . . .
C32_8 C 0.82500(8) 0.29250(7) 0.52765(8) 0.123(3) Uani 1 1 d G . .
H32_8 H 0.8163 0.3063 0.5127 0.148 Uiso 1 1 calc R U .
C33_8 C 0.85507(9) 0.29452(8) 0.55133(8) 0.133(3) Uani 1 1 d G . .
C34_8 C 0.86805(10) 0.27385(8) 0.57360(9) 0.152(4) Uani 1 1 d G . .
H34_8 H 0.8882 0.2752 0.5894 0.182 Uiso 1 1 calc R U .
C35_8 C 0.85096(11) 0.25116(8) 0.57219(9) 0.145(4) Uani 1 1 d G . .
C36_8 C 0.82090(11) 0.24914(7) 0.54851(10) 0.128(3) Uani 1 1 d G . .
H36_8 H 0.8095 0.2340 0.5476 0.154 Uiso 1 1 calc R U .
C37_8 C 0.80792(9) 0.26981(7) 0.52624(9) 0.119(3) Uani 1 1 d G . .
C38_8 C 0.7749(3) 0.2667(2) 0.5031(3) 0.123(3) Uani 1 1 d . . .
O39_8 O 0.75429(16) 0.25528(13) 0.51187(18) 0.128(2) Uani 1 1 d . . .
N40_8 N 0.7692(2) 0.27666(14) 0.4694(3) 0.132(3) Uani 1 1 d . . .
H40_8 H 0.7842 0.2848 0.4642 0.159 Uiso 1 1 calc R U .
C41_8 C 0.7378(3) 0.27410(19) 0.4404(3) 0.125(3) Uani 1 1 d . . .
H41A_8 H 0.7387 0.2594 0.4252 0.151 Uiso 1 1 calc R U .
H41B_8 H 0.7215 0.2708 0.4516 0.151 Uiso 1 1 calc R U .
C42_8 C 0.72938(6) 0.29814(7) 0.41710(10) 0.124(3) Uani 1 1 d G . .
C43_8 C 0.71384(6) 0.31776(7) 0.42942(10) 0.118(3) Uani 1 1 d G . .
C44_8 C 0.70213(5) 0.33898(7) 0.40766(10) 0.126(3) Uani 1 1 d G . .
C45_8 C 0.70595(5) 0.34058(7) 0.37357(9) 0.123(3) Uani 1 1 d G . .
C46_8 C 0.72148(6) 0.32096(7) 0.36125(9) 0.126(3) Uani 1 1 d G . .
C47_8 C 0.73320(7) 0.29975(6) 0.38302(9) 0.126(3) Uani 1 1 d G . .
C48_8 C 0.74873(8) 0.28013(6) 0.37070(9) 0.137(3) Uani 1 1 d G . .
H48_8 H 0.7566 0.2659 0.3853 0.164 Uiso 1 1 calc R U .
C49_8 C 0.75255(9) 0.28173(6) 0.33661(9) 0.153(4) Uani 1 1 d G . .
H49_8 H 0.7629 0.2686 0.3284 0.184 Uiso 1 1 calc R U .
C50_8 C 0.74084(9) 0.30295(7) 0.31485(8) 0.150(4) Uani 1 1 d G . .
H50_8 H 0.7434 0.3040 0.2920 0.180 Uiso 1 1 calc R U .
C51_8 C 0.72530(7) 0.32257(7) 0.32717(8) 0.149(4) Uani 1 1 d G . .
H51_8 H 0.7175 0.3368 0.3126 0.178 Uiso 1 1 calc R U .
C52_8 C 0.6881(2) 0.3613(2) 0.4227(3) 0.136(3) Uani 1 1 d . . .
H52_8 H 0.6811 0.3760 0.4088 0.163 Uiso 1 1 calc R U .
C53_8 C 0.6859(3) 0.3598(2) 0.4561(4) 0.144(4) Uani 1 1 d . . .
H53_8 H 0.6761 0.3731 0.4647 0.172 Uiso 1 1 calc R U .
C54_8 C 0.6981(2) 0.3386(2) 0.4788(3) 0.132(3) Uani 1 1 d . . .
H54_8 H 0.6969 0.3382 0.5023 0.158 Uiso 1 1 calc R U .
C55_8 C 0.7119(2) 0.3183(2) 0.4653(3) 0.130(3) Uani 1 1 d . . .
H55_8 H 0.7202 0.3045 0.4804 0.156 Uiso 1 1 calc R U .
C56_8 C 0.6892(3) 0.3622(2) 0.3477(3) 0.142(4) Uani 1 1 d . . .
H56A_8 H 0.6823 0.3556 0.3233 0.171 Uiso 1 1 calc R U .
H56B_8 H 0.6710 0.3681 0.3542 0.171 Uiso 1 1 calc R U .
N57_8 N 0.71133(19) 0.38390(19) 0.3500(2) 0.127(2) Uani 1 1 d . . .
H57_8 H 0.7301 0.3834 0.3643 0.152 Uiso 1 1 calc R U .
C58_8 C 0.7006(3) 0.4051(3) 0.3282(4) 0.129(3) Uani 1 1 d . . .
O59_8 O 0.6740(2) 0.40604(13) 0.3080(2) 0.138(2) Uani 1 1 d . . .
C60_8 C 0.8667(5) 0.2280(3) 0.5959(6) 0.191(8) Uani 1 1 d . . .
O61_8 O 0.8505(3) 0.2106(2) 0.5946(4) 0.266(6) Uani 1 1 d . . .
N62_8 N 0.8949(4) 0.2262(4) 0.6123(5) 0.300(11) Uani 1 1 d . . .
C1_9 C 0.82246(8) 0.53846(8) 0.71466(9) 0.145(4) Uani 1 1 d G . .
H1_9 H 0.8288 0.5301 0.6968 0.174 Uiso 1 1 calc R U .
C2_9 C 0.80671(9) 0.56198(8) 0.70738(11) 0.145(4) Uani 1 1 d G . .
C3_9 C 0.79729(10) 0.57452(9) 0.73406(12) 0.163(4) Uani 1 1 d G . .
H3_9 H 0.7868 0.5903 0.7292 0.196 Uiso 1 1 calc R U .
C4_9 C 0.80362(10) 0.56352(10) 0.76801(12) 0.159(4) Uani 1 1 d G . .
C5_9 C 0.81936(10) 0.54000(10) 0.77529(10) 0.177(5) Uani 1 1 d G . .
H5_9 H 0.8236 0.5326 0.7980 0.212 Uiso 1 1 calc R U .
C6_9 C 0.82878(9) 0.52747(9) 0.74861(9) 0.154(4) Uani 1 1 d G . .
C7_9 C 0.7949(5) 0.5755(4) 0.7978(7) 0.215(8) Uani 1 1 d . . .
O8_9 O 0.7737(4) 0.5916(3) 0.7879(4) 0.280(7) Uani 1 1 d . . .
N9_9 N 0.8059(6) 0.5704(4) 0.8298(5) 0.313(12) Uani 1 1 d . . .
H9_9 H 0.8180 0.5571 0.8353 0.376 Uiso 1 1 calc R U .
C10_9 C 0.8443(3) 0.5027(3) 0.7583(4) 0.157(4) Uani 1 1 d . . .
O11_9 O 0.8365(2) 0.4871(2) 0.7787(3) 0.179(3) Uani 1 1 d . . .
N12_9 N 0.8649(3) 0.4960(2) 0.7423(3) 0.172(3) Uani 1 1 d . . .
H12_9 H 0.8683 0.5060 0.7262 0.207 Uiso 1 1 calc R U .
C13_9 C 0.8829(3) 0.4711(3) 0.7515(3) 0.180(5) Uani 1 1 d . . .
H13A_9 H 0.8702 0.4586 0.7595 0.216 Uiso 1 1 calc R U .
H13B_9 H 0.9016 0.4743 0.7713 0.216 Uiso 1 1 calc R U .
C14_9 C 0.89278(10) 0.45928(8) 0.71981(9) 0.160(4) Uani 1 1 d G . .
C15_9 C 0.87159(10) 0.44286(7) 0.69651(10) 0.150(4) Uani 1 1 d G . .
C16_9 C 0.87994(10) 0.43044(6) 0.66901(11) 0.144(3) Uani 1 1 d G . .
C17_9 C 0.90948(9) 0.43445(6) 0.66481(11) 0.161(4) Uani 1 1 d G . .
C18_9 C 0.93068(9) 0.45086(8) 0.68812(10) 0.180(5) Uani 1 1 d G . .
C19_9 C 0.92233(9) 0.46328(8) 0.71562(9) 0.169(4) Uani 1 1 d G . .
C20_9 C 0.94353(9) 0.47969(10) 0.73893(9) 0.201(5) Uani 1 1 d G . .
H20_9 H 0.9379 0.4880 0.7573 0.241 Uiso 1 1 calc R U .
C21_9 C 0.97308(8) 0.48369(11) 0.73473(10) 0.259(9) Uani 1 1 d G . .
H21_9 H 0.9873 0.4947 0.7503 0.311 Uiso 1 1 calc R U .
C22_9 C 0.98143(8) 0.47128(10) 0.70723(11) 0.264(10) Uani 1 1 d G . .
H22_9 H 1.0012 0.4740 0.7044 0.316 Uiso 1 1 calc R U .
C23_9 C 0.96023(8) 0.45486(9) 0.68393(11) 0.221(6) Uani 1 1 d G . .
H23_9 H 0.9658 0.4466 0.6655 0.265 Uiso 1 1 calc R U .
C24_9 C 0.8392(4) 0.4381(3) 0.6977(4) 0.154(4) Uani 1 1 d . . .
H24_9 H 0.8326 0.4466 0.7152 0.185 Uiso 1 1 calc R U .
C25_9 C 0.8196(3) 0.4229(3) 0.6758(4) 0.155(4) Uani 1 1 d . . .
H25_9 H 0.8001 0.4196 0.6790 0.186 Uiso 1 1 calc R U .
C26_9 C 0.8280(3) 0.4113(2) 0.6468(4) 0.164(4) Uani 1 1 d . . .
H26_9 H 0.8134 0.4013 0.6300 0.197 Uiso 1 1 calc R U .
C27_9 C 0.8578(3) 0.4147(2) 0.6434(3) 0.151(4) Uani 1 1 d . . .
H27_9 H 0.8633 0.4068 0.6247 0.181 Uiso 1 1 calc R U .
C28_9 C 0.9208(3) 0.4195(3) 0.6358(4) 0.171(4) Uani 1 1 d . . .
H28A_9 H 0.9429 0.4156 0.6456 0.206 Uiso 1 1 calc R U .
H28B_9 H 0.9096 0.4031 0.6307 0.206 Uiso 1 1 calc R U .
N29_9 N 0.9158(2) 0.43366(19) 0.6021(4) 0.161(3) Uani 1 1 d . . .
H29_9 H 0.9062 0.4483 0.5991 0.193 Uiso 1 1 calc R U .
C30_9 C 0.9263(3) 0.4238(3) 0.5758(4) 0.145(4) Uani 1 1 d . . .
O31_9 O 0.9404(2) 0.40291(18) 0.5813(2) 0.168(3) Uani 1 1 d . . .
C32_9 C 0.90286(7) 0.46140(7) 0.53362(10) 0.146(4) Uani 1 1 d G . .
H32_9 H 0.8926 0.4679 0.5494 0.175 Uiso 1 1 calc R U .
C33_9 C 0.89984(8) 0.47376(8) 0.50108(10) 0.139(4) Uani 1 1 d G . .
C34_9 C 0.91519(9) 0.46399(9) 0.47756(11) 0.137(3) Uani 1 1 d G . .
H34_9 H 0.9132 0.4723 0.4558 0.164 Uiso 1 1 calc R U .
C35_9 C 0.93357(9) 0.44185(9) 0.48658(12) 0.149(4) Uani 1 1 d G . .
C36_9 C 0.93659(9) 0.42950(8) 0.51912(13) 0.152(4) Uani 1 1 d G . .
H36_9 H 0.9489 0.4147 0.5252 0.182 Uiso 1 1 calc R U .
C37_9 C 0.92124(8) 0.43927(7) 0.54264(12) 0.137(3) Uani 1 1 d G . .
C38_9 C 0.9484(3) 0.4348(3) 0.4516(8) 0.226(13) Uani 1 1 d . . .
O39_9 O 0.9723(3) 0.4195(2) 0.4727(3) 0.236(5) Uani 1 1 d . . .
N40_9 N 0.9445(5) 0.4454(3) 0.4275(5) 0.229(9) Uani 1 1 d . . .
C41_9 C 0.8816(3) 0.4974(3) 0.4912(5) 0.145(4) Uani 1 1 d . . .
O42_9 O 0.8660(2) 0.50045(15) 0.4593(3) 0.150(3) Uani 1 1 d . . .
N43_9 N 0.8815(2) 0.5142(2) 0.5155(3) 0.148(3) Uani 1 1 d . . .
H43_9 H 0.8915 0.5108 0.5375 0.177 Uiso 1 1 calc R U .
C44_9 C 0.8645(3) 0.5394(2) 0.5067(3) 0.160(4) Uani 1 1 d . . .
H44A_9 H 0.8477 0.5376 0.4844 0.192 Uiso 1 1 calc R U .
H44B_9 H 0.8789 0.5525 0.5031 0.192 Uiso 1 1 calc R U .
C45_9 C 0.85060(9) 0.54835(6) 0.53649(9) 0.146(4) Uani 1 1 d G . .
C46_9 C 0.86534(10) 0.56773(6) 0.56025(11) 0.157(4) Uani 1 1 d G . .
C47_9 C 0.85162(10) 0.57701(5) 0.58557(11) 0.153(4) Uani 1 1 d G . .
C48_9 C 0.82315(9) 0.56691(6) 0.58713(10) 0.145(4) Uani 1 1 d G . .
C49_9 C 0.80841(8) 0.54754(7) 0.56338(9) 0.139(3) Uani 1 1 d G . .
C50_9 C 0.82213(8) 0.53826(7) 0.53806(9) 0.144(4) Uani 1 1 d G . .
C51_9 C 0.80739(7) 0.51888(8) 0.51431(8) 0.142(3) Uani 1 1 d G . .
H51_9 H 0.8166 0.5127 0.4974 0.170 Uiso 1 1 calc R U .
C52_9 C 0.77893(7) 0.50879(9) 0.51587(8) 0.147(3) Uani 1 1 d G . .
H52_9 H 0.7691 0.4958 0.5000 0.176 Uiso 1 1 calc R U .
C53_9 C 0.76521(6) 0.51807(9) 0.54119(9) 0.153(4) Uani 1 1 d G . .
H53_9 H 0.7462 0.5113 0.5422 0.184 Uiso 1 1 calc R U .
C54_9 C 0.77995(7) 0.53744(8) 0.56495(9) 0.146(4) Uani 1 1 d G . .
H54_9 H 0.7708 0.5437 0.5819 0.175 Uiso 1 1 calc R U .
C56_9 C 0.8972(4) 0.5765(3) 0.5602(5) 0.183(5) Uani 1 1 d . . .
C57_9 C 0.9123(4) 0.5934(4) 0.5858(6) 0.214(7) Uani 1 1 d . . .
H57_9 H 0.9323 0.5985 0.5859 0.257 Uiso 1 1 calc R U .
C58_9 C 0.9005(4) 0.6040(3) 0.6122(5) 0.207(6) Uani 1 1 d . . .
H58_9 H 0.9120 0.6153 0.6298 0.248 Uiso 1 1 calc R U .
C59_9 C 0.8695(4) 0.5963(3) 0.6102(4) 0.201(6) Uani 1 1 d . . .
H59_9 H 0.8599 0.6042 0.6257 0.241 Uiso 1 1 calc R U .
C60_9 C 0.8066(3) 0.5792(2) 0.6119(4) 0.169(4) Uani 1 1 d . . .
H60A_9 H 0.8134 0.5971 0.6161 0.203 Uiso 1 1 calc R U .
H60B_9 H 0.7842 0.5792 0.6000 0.203 Uiso 1 1 calc R U .
N61_9 N 0.8126(2) 0.56609(18) 0.6467(3) 0.146(3) Uani 1 1 d . . .
H61_9 H 0.8238 0.5523 0.6507 0.175 Uiso 1 1 calc R U .
C62_9 C 0.8007(3) 0.5752(3) 0.6725(4) 0.153(4) Uani 1 1 d . . .
O63_9 O 0.7828(2) 0.59446(17) 0.6652(2) 0.162(3) Uani 1 1 d . . .
Ca1_10 Ca 0.57253(6) 0.41216(5) 0.26579(6) 0.1556(8) Uani 1 1 d . . .
Ca2_10 Ca 0.5000 0.5000 0.5000 0.0935(6) Uani 1 2 d S . P
Ca3_10 Ca 0.44270(5) 0.66529(4) 0.29958(5) 0.1321(7) Uani 1 1 d . . .
Ca4_10 Ca 0.48811(7) 0.72048(6) 0.27000(8) 0.1942(11) Uani 1 1 d . . .
Ca5_10 Ca 0.69981(9) 0.64442(6) 0.62062(13) 0.2369(16) Uani 1 1 d . . .
Ca6_10 Ca 0.71480(5) 0.22641(4) 0.51467(6) 0.1326(7) Uani 1 1 d . . .
Ca7_10 Ca 0.84072(6) 0.51562(5) 0.39973(8) 0.1628(9) Uani 1 1 d . . .
Ca8_10 Ca 0.83960(6) 0.46274(6) 0.83053(7) 0.1742(10) Uani 1 1 d . . .
Ca9_10 Ca 0.98302(7) 0.37606(7) 0.61234(12) 0.2279(15) Uani 1 1 d . . .
Ca10_10 Ca 0.7407(2) 0.40764(16) 0.52424(19) 0.389(4) Uani 1 1 d . . .
C1_11 C 0.4301(3) 0.4164(3) 0.3086(3) 0.158(4) Uani 1 1 d . . .
C2_11 C 0.4010(3) 0.4319(3) 0.3099(4) 0.172(4) Uani 1 1 d . . .
H2A_11 H 0.3830 0.4205 0.3063 0.206 Uiso 1 1 calc R U .
H2B_11 H 0.4047 0.4402 0.3331 0.206 Uiso 1 1 calc R U .
O3_11 O 0.3950(2) 0.4517(2) 0.2807(3) 0.179(3) Uani 1 1 d . . .
C4_11 C 0.3741(3) 0.4695(3) 0.2909(5) 0.197(5) Uani 1 1 d . . .
H4A_11 H 0.3850 0.4787 0.3127 0.237 Uiso 1 1 calc R U .
H4B_11 H 0.3563 0.4604 0.2947 0.237 Uiso 1 1 calc R U .
C5_11 C 0.3634(4) 0.4884(3) 0.2588(4) 0.198(5) Uani 1 1 d . . .
H5A_11 H 0.3515 0.4789 0.2377 0.238 Uiso 1 1 calc R U .
H5B_11 H 0.3817 0.4956 0.2537 0.238 Uiso 1 1 calc R U .
C6_11 C 0.3423(4) 0.5115(4) 0.2665(6) 0.227(8) Uani 1 1 d D . .
O7_11 O 0.3299(3) 0.5269(3) 0.2418(4) 0.255(7) Uani 1 1 d D . .
O8_11 O 0.3384(3) 0.5118(2) 0.2982(4) 0.220(4) Uani 1 1 d . . .
C9_11 C 0.4292(3) 0.4073(3) 0.2707(4) 0.197(5) Uani 1 1 d . . .
H9A_11 H 0.4099 0.3980 0.2596 0.236 Uiso 1 1 calc R U .
H9B_11 H 0.4302 0.4221 0.2557 0.236 Uiso 1 1 calc R U .
O10_11 O 0.4553(2) 0.39098(19) 0.2742(3) 0.197(3) Uani 1 1 d . . .
C11_11 C 0.4568(4) 0.3803(3) 0.2421(5) 0.210(6) Uani 1 1 d . . .
H11A_11 H 0.4574 0.3937 0.2248 0.252 Uiso 1 1 calc R U .
H11B_11 H 0.4390 0.3690 0.2318 0.252 Uiso 1 1 calc R U .
C12_11 C 0.4886(5) 0.3645(4) 0.2536(6) 0.265(9) Uani 1 1 d . . .
H12A_11 H 0.4886 0.3522 0.2348 0.317 Uiso 1 1 calc R U .
H12B_11 H 0.4896 0.3547 0.2752 0.317 Uiso 1 1 calc R U .
C13_11 C 0.5207(5) 0.3830(4) 0.2615(6) 0.204(7) Uani 1 1 d . . .
O14_11 O 0.5167(3) 0.4051(3) 0.2474(3) 0.207(4) Uani 1 1 d . . .
O15_11 O 0.5440(3) 0.3754(3) 0.2813(3) 0.205(5) Uani 1 1 d . . .
C16_11 C 0.4301(4) 0.3922(3) 0.3332(4) 0.218(7) Uani 1 1 d . . .
H16A_11 H 0.4499 0.3829 0.3384 0.262 Uiso 1 1 calc R U .
H16B_11 H 0.4268 0.3975 0.3557 0.262 Uiso 1 1 calc R U .
O17_11 O 0.4052(4) 0.3764(3) 0.3133(4) 0.272(7) Uani 1 1 d . . .
C18_11 C 0.3887(6) 0.3663(5) 0.3344(7) 0.336(15) Uani 1 1 d . . .
H18A_11 H 0.3759 0.3791 0.3418 0.403 Uiso 1 1 calc R U .
H18B_11 H 0.4019 0.3572 0.3551 0.403 Uiso 1 1 calc R U .
C19_11 C 0.3694(10) 0.3479(8) 0.3048(11) 0.438(18) Uiso 1 1 d . . .
C1_12 C 0.3485(3) 0.7593(2) 0.7152(3) 0.126(3) Uani 1 1 d . . .
C2_12 C 0.3745(3) 0.7534(3) 0.7473(4) 0.150(4) Uani 1 1 d . . .
H2A_12 H 0.3941 0.7588 0.7436 0.180 Uiso 1 1 calc R U .
H2B_12 H 0.3718 0.7629 0.7677 0.180 Uiso 1 1 calc R U .
O3_12 O 0.3759(2) 0.72718(19) 0.7549(2) 0.156(2) Uani 1 1 d . . .
C4_12 C 0.3959(4) 0.7196(3) 0.7900(4) 0.180(5) Uani 1 1 d . . .
H4A_12 H 0.3871 0.7044 0.7980 0.216 Uiso 1 1 calc R U .
H4B_12 H 0.3963 0.7334 0.8070 0.216 Uiso 1 1 calc R U .
C5_12 C 0.4295(4) 0.7137(3) 0.7898(5) 0.218(7) Uani 1 1 d . . .
H5A_12 H 0.4288 0.7005 0.7719 0.262 Uiso 1 1 calc R U .
H5B_12 H 0.4410 0.7066 0.8130 0.262 Uiso 1 1 calc R U .
C6_12 C 0.4475(4) 0.7372(4) 0.7821(5) 0.207(7) Uani 1 1 d D . .
O7_12 O 0.4550(2) 0.7547(2) 0.8062(3) 0.203(4) Uani 1 1 d D . .
O8_12 O 0.4600(3) 0.7392(2) 0.7569(3) 0.215(4) Uani 1 1 d . . .
C9_12 C 0.3489(3) 0.7892(2) 0.7074(3) 0.144(4) Uani 1 1 d . . .
H9A_12 H 0.3302 0.7940 0.6884 0.173 Uiso 1 1 calc R U .
H9B_12 H 0.3494 0.7990 0.7288 0.173 Uiso 1 1 calc R U .
O10_12 O 0.37544(18) 0.79450(15) 0.69701(18) 0.145(2) Uani 1 1 d . . .
C11_12 C 0.3842(3) 0.8212(3) 0.6971(3) 0.159(4) Uani 1 1 d . . .
H11A_12 H 0.3847 0.8289 0.7200 0.191 Uiso 1 1 calc R U .
H11B_12 H 0.3686 0.8303 0.6784 0.191 Uiso 1 1 calc R U .
C12_12 C 0.4152(4) 0.8243(3) 0.6914(4) 0.165(4) Uani 1 1 d . . .
H12A_12 H 0.4219 0.8422 0.6948 0.198 Uiso 1 1 calc R U .
H12B_12 H 0.4142 0.8192 0.6671 0.198 Uiso 1 1 calc R U .
C13_12 C 0.4378(4) 0.8076(3) 0.7175(5) 0.160(5) Uani 1 1 d . . .
O14_12 O 0.44328(16) 0.80969(14) 0.7508(2) 0.147(2) Uani 1 1 d . . .
O15_12 O 0.4548(2) 0.7896(2) 0.7073(2) 0.202(4) Uani 1 1 d . . .
C16_12 C 0.3164(2) 0.75114(19) 0.7182(2) 0.128(3) Uani 1 1 d . . .
H16A_12 H 0.2999 0.7575 0.6977 0.153 Uiso 1 1 calc R U .
H16B_12 H 0.3150 0.7324 0.7186 0.153 Uiso 1 1 calc R U .
O17_12 O 0.31288(17) 0.76187(12) 0.75075(17) 0.140(2) Uani 1 1 d . . .
C18_12 C 0.2882(3) 0.7491(2) 0.7619(3) 0.143(4) Uani 1 1 d . . .
H18A_12 H 0.2704 0.7460 0.7410 0.171 Uiso 1 1 calc R U .
H18B_12 H 0.2814 0.7604 0.7781 0.171 Uiso 1 1 calc R U .
C19_12 C 0.2994(3) 0.7236(3) 0.7806(4) 0.171(4) Uani 1 1 d . . .
H19A_12 H 0.3171 0.7269 0.8016 0.205 Uiso 1 1 calc R U .
H19B_12 H 0.3066 0.7126 0.7645 0.205 Uiso 1 1 calc R U .
C20_12 C 0.2742(6) 0.7094(4) 0.7923(6) 0.231(9) Uani 1 1 d . . .
O21_12 O 0.2833(4) 0.6860(4) 0.8021(7) 0.387(13) Uani 1 1 d . . .
O22_12 O 0.2476(3) 0.7172(2) 0.7854(4) 0.208(5) Uani 1 1 d . . .
C1_13 C 0.5373(3) 0.5554(3) 0.3175(3) 0.142(3) Uani 1 1 d . . .
C2_13 C 0.5409(3) 0.5769(2) 0.2913(3) 0.167(5) Uani 1 1 d . . .
H2A_13 H 0.5524 0.5915 0.3046 0.201 Uiso 1 1 calc R U .
H2B_13 H 0.5523 0.5704 0.2754 0.201 Uiso 1 1 calc R U .
O3_13 O 0.5106(2) 0.58465(17) 0.2715(2) 0.163(3) Uani 1 1 d . . .
C4_13 C 0.5113(4) 0.6051(3) 0.2479(4) 0.189(6) Uani 1 1 d . . .
H4A_13 H 0.5197 0.5990 0.2291 0.227 Uiso 1 1 calc R U .
H4B_13 H 0.5247 0.6189 0.2609 0.227 Uiso 1 1 calc R U .
C5_13 C 0.4784(4) 0.6150(3) 0.2319(3) 0.186(5) Uani 1 1 d . . .
H5A_13 H 0.4651 0.6005 0.2211 0.223 Uiso 1 1 calc R U .
H5B_13 H 0.4784 0.6271 0.2128 0.223 Uiso 1 1 calc R U .
C6_13 C 0.4638(5) 0.6286(3) 0.2585(3) 0.160(5) Uani 1 1 d D . .
O7_13 O 0.4839(2) 0.64194(19) 0.2828(3) 0.162(3) Uani 1 1 d D . .
O8_13 O 0.4356(2) 0.62710(16) 0.2565(2) 0.157(3) Uani 1 1 d . . .
C9_13 C 0.5157(3) 0.5338(3) 0.2975(3) 0.166(4) Uani 1 1 d . . .
H9A_13 H 0.5169 0.5191 0.3133 0.199 Uiso 1 1 calc R U .
H9B_13 H 0.4942 0.5398 0.2899 0.199 Uiso 1 1 calc R U .
O10_13 O 0.5252(2) 0.5260(2) 0.2661(2) 0.205(4) Uani 1 1 d . . .
C11_13 C 0.5267(8) 0.4993(5) 0.2607(8) 0.376(6) Uani 1 1 d . . .
H11A_13 H 0.5059 0.4918 0.2530 0.451 Uiso 1 1 calc R U .
H11B_13 H 0.5389 0.4907 0.2824 0.451 Uiso 1 1 calc R U .
C12_13 C 0.5433(8) 0.4971(5) 0.2303(8) 0.376(6) Uani 1 1 d . . .
H12A_13 H 0.5322 0.5076 0.2099 0.451 Uiso 1 1 calc R U .
H12B_13 H 0.5646 0.5035 0.2392 0.451 Uiso 1 1 calc R U .
C13_13 C 0.5437(9) 0.4705(7) 0.2193(10) 0.376(6) Uani 1 1 d . . .
O14_13 O 0.5555(6) 0.4524(4) 0.2383(6) 0.376(6) Uani 1 1 d . . .
O15_13 O 0.5533(5) 0.4590(3) 0.1923(5) 0.376(6) Uani 1 1 d . . .
C16_13 C 0.5673(4) 0.5426(3) 0.3357(3) 0.153(4) Uani 1 1 d . . .
H16A_13 H 0.5645 0.5315 0.3546 0.183 Uiso 1 1 calc R U .
H16B_13 H 0.5735 0.5318 0.3186 0.183 Uiso 1 1 calc R U .
O17_13 O 0.5916(3) 0.56097(17) 0.3509(3) 0.163(3) Uani 1 1 d . . .
C18_13 C 0.6189(4) 0.5485(2) 0.3774(4) 0.166(4) Uani 1 1 d . . .
H18A_13 H 0.6257 0.5334 0.3667 0.199 Uiso 1 1 calc R U .
H18B_13 H 0.6130 0.5428 0.3983 0.199 Uiso 1 1 calc R U .
C19_13 C 0.6449(3) 0.5682(3) 0.3881(5) 0.169(5) Uani 1 1 d . . .
C20_13 C 0.6713(6) 0.5561(4) 0.4168(6) 0.191(7) Uani 1 1 d . . .
O21_13 O 0.6975(3) 0.5675(2) 0.4262(4) 0.233(5) Uani 1 1 d . . .
O22_13 O 0.6693(2) 0.5335(2) 0.4304(3) 0.204(4) Uani 1 1 d . . .
C1_14 C 0.5539(7) 0.6591(8) 0.4940(10) 0.360(4) Uiso 1 1 d D . .
C2_14 C 0.5471(4) 0.6529(3) 0.4562(4) 0.217(6) Uiso 1 1 d . . .
H2A_14 H 0.5327 0.6385 0.4497 0.261 Uiso 1 1 calc R U .
H2B_14 H 0.5662 0.6486 0.4503 0.261 Uiso 1 1 calc R U .
O3_14 O 0.5323(2) 0.6777(2) 0.4367(3) 0.218(4) Uiso 1 1 d . . .
C4_14 C 0.5247(4) 0.6730(3) 0.3968(4) 0.204(5) Uiso 1 1 d . . .
H4A_14 H 0.5056 0.6629 0.3876 0.245 Uiso 1 1 calc R U .
H4B_14 H 0.5418 0.6646 0.3906 0.245 Uiso 1 1 calc R U .
C5_14 C 0.5201(3) 0.7022(3) 0.3835(4) 0.190(5) Uiso 1 1 d . . .
H5A_14 H 0.5058 0.7111 0.3940 0.228 Uiso 1 1 calc R U .
H5B_14 H 0.5401 0.7112 0.3902 0.228 Uiso 1 1 calc R U .
C6_14 C 0.5064(3) 0.7011(3) 0.3421(4) 0.171(4) Uiso 1 1 d D . .
O7_14 O 0.4872(2) 0.69073(16) 0.3238(2) 0.164(2) Uiso 1 1 d D . .
O8_14 O 0.5222(3) 0.7203(2) 0.3288(3) 0.228(4) Uiso 1 1 d . . .
C9_14 C 0.5168(6) 0.6587(6) 0.4870(7) 0.360(4) Uiso 1 1 d D . .
H9A_14 H 0.5053 0.6686 0.4661 0.432 Uiso 1 1 calc R U .
H9B_14 H 0.5081 0.6415 0.4866 0.432 Uiso 1 1 calc R U .
O10_14 O 0.5207(4) 0.6715(4) 0.5186(6) 0.360(4) Uiso 1 1 d D . .
C11_14 C 0.4613(6) 0.6816(6) 0.5338(8) 0.360(4) Uiso 1 1 d D . .
H11A_14 H 0.4556 0.6932 0.5133 0.432 Uiso 1 1 calc R U .
H11B_14 H 0.4669 0.6933 0.5541 0.432 Uiso 1 1 calc R U .
C12_14 C 0.4944(6) 0.6771(6) 0.5329(7) 0.360(4) Uiso 1 1 d D . .
H12A_14 H 0.5031 0.6930 0.5451 0.432 Uiso 1 1 calc R U .
H12B_14 H 0.4997 0.6643 0.5519 0.432 Uiso 1 1 calc R U .
C13_14 C 0.4248(6) 0.6763(5) 0.5347(8) 0.360(4) Uiso 1 1 d D . .
O14_14 O 0.4285(5) 0.7004(4) 0.5527(5) 0.360(4) Uiso 1 1 d D . .
O15_14 O 0.4043(5) 0.6568(4) 0.5307(5) 0.360(4) Uiso 1 1 d D . .
C16_14 C 0.5688(6) 0.6814(5) 0.5028(6) 0.289(9) Uiso 1 1 d . . .
H16A_14 H 0.5576 0.6952 0.4874 0.347 Uiso 1 1 calc R U .
H16B_14 H 0.5706 0.6858 0.5275 0.347 Uiso 1 1 calc R U .
O17_14 O 0.5987(4) 0.6779(3) 0.4983(4) 0.278(5) Uiso 1 1 d . . .
C18_14 C 0.6252(9) 0.6957(7) 0.5149(10) 0.44(2) Uiso 1 1 d . . .
H18A_14 H 0.6259 0.6992 0.5396 0.526 Uiso 1 1 calc R U .
H18B_14 H 0.6218 0.7121 0.5020 0.526 Uiso 1 1 calc R U .
C19_14 C 0.6576(8) 0.6835(6) 0.5137(9) 0.395(16) Uiso 1 1 d . . .
H19A_14 H 0.6734 0.6962 0.5130 0.474 Uiso 1 1 calc R U .
H19B_14 H 0.6554 0.6706 0.4949 0.474 Uiso 1 1 calc R U .
C20_14 C 0.6627(8) 0.6700(6) 0.5569(10) 0.347(14) Uiso 1 1 d . . .
O21_14 O 0.6583(5) 0.6724(4) 0.5842(6) 0.365(10) Uiso 1 1 d . . .
O22_14 O 0.6924(4) 0.6542(3) 0.5547(4) 0.285(6) Uiso 1 1 d . . .
C1_15 C 0.8000(7) 0.5852(5) 0.8600(8) 0.294(10) Uiso 1 1 d . . .
C2_15 C 0.8269(10) 0.5711(8) 0.8898(11) 0.46(2) Uiso 1 1 d D . .
H2A_15 H 0.8454 0.5732 0.8817 0.553 Uiso 1 1 calc R U .
H2B_15 H 0.8303 0.5821 0.9107 0.553 Uiso 1 1 calc R U .
O3_15 O 0.8301(8) 0.5436(7) 0.9051(10) 0.552(19) Uiso 1 1 d D . .
C6_15 C 0.7652(10) 0.5769(8) 0.8650(11) 0.44(2) Uiso 1 1 d D . .
H6A_15 H 0.7506 0.5784 0.8411 0.530 Uiso 1 1 calc R U .
H6B_15 H 0.7670 0.5584 0.8701 0.530 Uiso 1 1 calc R U .
O7_15 O 0.7500(10) 0.5859(8) 0.8862(11) 0.62(3) Uiso 1 1 d D . .
C10_15 C 0.8065(6) 0.6146(5) 0.8624(7) 0.311(11) Uiso 1 1 d . . .
H10A_15 H 0.7908 0.6229 0.8428 0.373 Uiso 1 1 calc R U .
H10B_15 H 0.8034 0.6209 0.8846 0.373 Uiso 1 1 calc R U .
O11_15 O 0.8351(6) 0.6228(4) 0.8613(6) 0.378(9) Uiso 1 1 d . . .
C1_17 C 0.7847(4) 0.3729(4) 0.9299(5) 0.226(6) Uiso 1 1 d . . .
C2_17 C 0.8019(5) 0.3527(4) 0.9185(5) 0.263(8) Uiso 1 1 d . . .
H2A_17 H 0.8149 0.3600 0.9049 0.315 Uiso 1 1 calc R U .
H2B_17 H 0.7874 0.3405 0.9032 0.315 Uiso 1 1 calc R U .
O3_17 O 0.8235(3) 0.3381(3) 0.9534(4) 0.268(5) Uiso 1 1 d . . .
C4_17 C 0.8468(8) 0.3179(7) 0.9466(9) 0.421(18) Uiso 1 1 d D . .
H4A_17 H 0.8682 0.3241 0.9516 0.505 Uiso 1 1 calc R U .
H4B_17 H 0.8396 0.3093 0.9236 0.505 Uiso 1 1 calc R U .
C5_17 C 0.8398(7) 0.3027(7) 0.9788(9) 0.445(19) Uiso 1 1 d D . .
H5A_17 H 0.8541 0.3102 1.0002 0.534 Uiso 1 1 calc R U .
H5B_17 H 0.8476 0.2854 0.9772 0.534 Uiso 1 1 calc R U .
C6_17 C 0.8080(6) 0.2982(5) 0.9892(6) 0.304(10) Uiso 1 1 d D . .
O7_17 O 0.8034(4) 0.3120(3) 1.0145(4) 0.296(6) Uiso 1 1 d D . .
O8_17 O 0.7884(4) 0.2853(3) 0.9617(5) 0.307(6) Uiso 1 1 d D . .
C9_17 C 0.7599(4) 0.3577(3) 0.9466(4) 0.208(5) Uiso 1 1 d . . .
H9A_17 H 0.7467 0.3457 0.9295 0.250 Uiso 1 1 calc R U .
H9B_17 H 0.7704 0.3487 0.9687 0.250 Uiso 1 1 calc R U .
O10_17 O 0.7434(4) 0.3787(3) 0.9525(4) 0.290(6) Uiso 1 1 d D . .
C11_17 C 0.7169(9) 0.3681(9) 0.9649(13) 0.53(3) Uiso 1 1 d D . .
H11A_17 H 0.7264 0.3520 0.9755 0.631 Uiso 1 1 calc R U .
H11B_17 H 0.7027 0.3629 0.9419 0.631 Uiso 1 1 calc R U .
C12_17 C 0.6933(19) 0.3721(19) 0.986(2) 0.88(7) Uiso 1 1 d D . .
C13_17 C 0.8036(5) 0.3921(4) 0.9519(6) 0.263(8) Uiso 1 1 d . . .
H13A_17 H 0.7906 0.4069 0.9536 0.316 Uiso 1 1 calc R U .
H13B_17 H 0.8126 0.3853 0.9759 0.316 Uiso 1 1 calc R U .
O14_17 O 0.8275(4) 0.4003(3) 0.9385(5) 0.310(6) Uiso 1 1 d D . .
C15_17 C 0.8510(9) 0.4217(7) 0.9553(11) 0.48(2) Uiso 1 1 d D . .
C1_18 C 0.7317(5) 0.5228(4) 0.2340(6) 0.256(8) Uiso 1 1 d . . .
C2_18 C 0.7112(7) 0.5433(6) 0.2448(8) 0.366(14) Uiso 1 1 d D . .
H2A_18 H 0.7235 0.5508 0.2674 0.439 Uiso 1 1 calc R U .
H2B_18 H 0.6936 0.5344 0.2494 0.439 Uiso 1 1 calc R U .
O3_18 O 0.6981(7) 0.5656(6) 0.2185(8) 0.490(15) Uiso 1 1 d D . .
C6_18 C 0.7157(5) 0.5101(4) 0.1990(6) 0.292(10) Uiso 1 1 d D . .
H6A_18 H 0.6962 0.5030 0.2009 0.350 Uiso 1 1 calc R U .
H6B_18 H 0.7102 0.5237 0.1810 0.350 Uiso 1 1 calc R U .
O7_18 O 0.7303(5) 0.4910(4) 0.1854(6) 0.374(9) Uiso 1 1 d D . .
C10_18 C 0.7646(5) 0.5331(4) 0.2352(6) 0.272(9) Uiso 1 1 d . . .
H10A_18 H 0.7767 0.5183 0.2314 0.326 Uiso 1 1 calc R U .
H10B_18 H 0.7618 0.5444 0.2146 0.326 Uiso 1 1 calc R U .
O12_18 O 0.7827(7) 0.5461(5) 0.2644(7) 0.396(10) Uiso 1 1 d . . .
C13_18 C 0.8127(14) 0.5612(11) 0.2812(13) 0.57(3) Uiso 1 1 d D . .
H13A_18 H 0.8170 0.5656 0.2589 0.688 Uiso 1 1 calc R U .
H13B_18 H 0.8260 0.5463 0.2899 0.688 Uiso 1 1 calc R U .
C14_18 C 0.835(2) 0.5819(13) 0.305(3) 1.01(11) Uiso 1 1 d D . .
H14A_18 H 0.8296 0.5813 0.3276 1.213 Uiso 1 1 calc R U .
H14B_18 H 0.8555 0.5743 0.3102 1.213 Uiso 1 1 calc R U .
C16_18 C 0.8406(14) 0.6113(12) 0.3002(15) 0.59(3) Uiso 1 1 d D . .
C1_20 C 0.5933(4) 0.1845(3) 0.5806(4) 0.182(4) Uiso 1 1 d . . .
C2_20 C 0.6100(5) 0.1612(4) 0.5703(5) 0.258(8) Uiso 1 1 d . . .
H2A_20 H 0.6285 0.1565 0.5897 0.310 Uiso 1 1 calc R U .
H2B_20 H 0.5961 0.1464 0.5641 0.310 Uiso 1 1 calc R U .
O3_20 O 0.6187(3) 0.1712(3) 0.5381(3) 0.250(5) Uiso 1 1 d . . .
C4_20 C 0.6405(7) 0.1534(6) 0.5340(8) 0.372(14) Uiso 1 1 d . . .
H4A_20 H 0.6316 0.1361 0.5316 0.446 Uiso 1 1 calc R U .
H4B_20 H 0.6589 0.1537 0.5550 0.446 Uiso 1 1 calc R U .
O7_20 O 0.6861(3) 0.1900(2) 0.5350(4) 0.251(5) Uiso 1 1 d . . .
O8_20 O 0.6640(3) 0.2018(3) 0.4801(5) 0.283(6) Uiso 1 1 d . . .
C9_20 C 0.5662(4) 0.1974(3) 0.5533(4) 0.215(6) Uiso 1 1 d . . .
H9A_20 H 0.5735 0.2053 0.5347 0.258 Uiso 1 1 calc R U .
H9B_20 H 0.5574 0.2108 0.5649 0.258 Uiso 1 1 calc R U .
O10_20 O 0.5414(4) 0.1772(3) 0.5371(4) 0.270(5) Uiso 1 1 d . . .
C11_20 C 0.5123(10) 0.1842(8) 0.5115(11) 0.48(2) Uiso 1 1 d D . .
H11A_20 H 0.5153 0.1869 0.4881 0.574 Uiso 1 1 calc R U .
H11B_20 H 0.5044 0.2001 0.5188 0.574 Uiso 1 1 calc R U .
C12_20 C 0.4878(10) 0.1615(8) 0.5093(12) 0.48(2) Uiso 1 1 d D . .
C13_20 C 0.5802(5) 0.1740(4) 0.6123(5) 0.258(8) Uiso 1 1 d . . .
H13A_20 H 0.5638 0.1613 0.6029 0.310 Uiso 1 1 calc R U .
H13B_20 H 0.5715 0.1881 0.6226 0.310 Uiso 1 1 calc R U .
O14_20 O 0.6091(5) 0.1609(4) 0.6424(6) 0.388(10) Uiso 1 1 d . . .
C21_20 C 0.6496(5) 0.1600(4) 0.5019(6) 0.279(9) Uiso 1 1 d . . .
H21A_20 H 0.6309 0.1610 0.4814 0.335 Uiso 1 1 calc R U .
H21B_20 H 0.6628 0.1464 0.4971 0.335 Uiso 1 1 calc R U .
C22_20 C 0.6706(4) 0.1907(3) 0.5069(6) 0.200(6) Uiso 1 1 d . . .

loop_
_atom_site_aniso_label
_atom_site_aniso_U_11
_atom_site_aniso_U_22
_atom_site_aniso_U_33
_atom_site_aniso_U_23
_atom_site_aniso_U_13
_atom_site_aniso_U_12
O1_1 0.204(8) 0.184(7) 0.213(9) -0.026(6) 0.111(7) -0.032(6)
C2_1 0.142(9) 0.160(11) 0.137(9) -0.024(8) 0.051(7) -0.026(8)
C3_1 0.132(8) 0.144(9) 0.126(9) -0.022(8) 0.060(7) -0.026(7)
C4_1 0.131(8) 0.146(9) 0.144(9) -0.017(8) 0.063(7) -0.015(7)
C5_1 0.207(13) 0.135(9) 0.157(10) -0.003(8) 0.083(9) -0.061(9)
C6_1 0.114(7) 0.146(8) 0.195(9) -0.030(7) 0.102(7) -0.010(6)
C7_1 0.44(3) 0.38(2) 0.278(12) -0.022(12) 0.210(14) 0.078(19)
O8_1 0.164(6) 0.143(6) 0.214(8) -0.021(6) 0.102(6) -0.008(5)
O9_1 0.148(6) 0.138(6) 0.153(6) -0.013(4) 0.064(4) -0.017(4)
O10_1 0.160(6) 0.140(5) 0.151(5) -0.004(4) 0.080(5) -0.020(5)
O11_1 0.170(6) 0.174(7) 0.201(8) -0.027(6) 0.105(6) -0.023(5)
O12_1 0.57(3) 0.76(5) 0.40(2) -0.15(2) 0.22(2) 0.33(4)
O1_2 0.189(11) 0.205(9) 0.262(13) -0.050(8) 0.060(9) -0.029(7)
C2_2 0.135(12) 0.217(16) 0.193(13) -0.001(12) 0.084(10) 0.002(10)
C3_2 0.140(11) 0.151(10) 0.200(13) -0.055(9) 0.053(9) -0.018(8)
C4_2 0.146(11) 0.153(11) 0.194(12) -0.021(9) 0.064(9) 0.005(8)
C5_2 0.126(11) 0.169(12) 0.233(16) -0.029(11) 0.053(10) -0.022(8)
C6_2 0.109(9) 0.224(16) 0.223(15) -0.019(13) 0.067(9) -0.029(9)
C7_2 0.39(4) 0.29(2) 0.35(3) -0.07(2) 0.18(3) -0.17(3)
O8_2 0.280(17) 0.50(3) 0.57(3) -0.28(3) 0.16(2) -0.19(2)
O9_2 0.164(7) 0.185(8) 0.239(10) -0.050(7) 0.053(7) -0.024(6)
O10_2 0.135(6) 0.159(6) 0.186(6) -0.030(5) 0.059(5) 0.005(4)
O11_2 0.159(6) 0.155(6) 0.192(7) -0.033(5) 0.085(5) -0.008(5)
O12_2 0.152(6) 0.183(7) 0.244(10) -0.011(7) 0.089(7) 0.003(6)
O1_3 0.191(8) 0.202(9) 0.182(8) 0.030(8) 0.062(7) 0.040(7)
C2_3 0.170(12) 0.137(9) 0.173(11) 0.011(10) 0.058(10) 0.018(9)
C3_3 0.159(11) 0.169(11) 0.133(9) 0.027(10) 0.075(9) 0.022(9)
C4_3 0.124(9) 0.156(9) 0.136(8) 0.015(8) 0.054(7) 0.022(8)
C5_3 0.127(9) 0.156(10) 0.148(9) 0.033(9) 0.052(8) 0.010(8)
C6_3 0.177(13) 0.183(12) 0.136(10) 0.000(10) 0.054(10) -0.015(11)
C7_3 0.231(17) 0.245(17) 0.225(16) 0.082(14) 0.056(14) 0.047(14)
O8_3 0.351(19) 0.291(15) 0.299(15) 0.124(13) 0.077(14) 0.091(14)
O9_3 0.168(6) 0.147(6) 0.158(6) 0.006(5) 0.081(5) 0.016(5)
O10_3 0.129(5) 0.140(5) 0.140(5) 0.009(4) 0.066(4) 0.002(4)
O11_3 0.140(6) 0.161(6) 0.159(6) -0.008(5) 0.066(5) 0.002(4)
O12_3 0.180(7) 0.189(8) 0.143(6) 0.001(6) 0.035(6) 0.019(6)
C1_4 0.109(6) 0.116(7) 0.110(6) -0.011(5) 0.049(5) 0.002(6)
C2_4 0.121(7) 0.109(7) 0.098(6) -0.010(5) 0.061(6) 0.013(6)
C3_4 0.115(7) 0.113(7) 0.112(6) -0.017(5) 0.065(5) 0.001(5)
C4_4 0.126(8) 0.135(8) 0.107(7) -0.002(6) 0.062(6) 0.004(7)
C5_4 0.121(7) 0.112(7) 0.143(8) 0.006(6) 0.071(7) 0.002(6)
C6_4 0.134(9) 0.104(7) 0.123(7) -0.010(6) 0.062(7) 0.004(6)
C7_4 0.130(10) 0.150(12) 0.158(11) 0.031(9) 0.063(8) 0.000(9)
O8_4 0.161(8) 0.239(11) 0.314(14) 0.155(10) -0.025(9) -0.045(8)
N9_4 0.171(8) 0.122(7) 0.154(8) 0.013(6) 0.048(6) 0.017(7)
C10_4 0.117(8) 0.121(8) 0.096(7) 0.000(7) 0.060(7) 0.011(7)
O11_4 0.118(5) 0.135(5) 0.102(4) 0.000(4) 0.056(4) -0.010(4)
N12_4 0.118(6) 0.125(6) 0.102(5) 0.000(5) 0.030(5) 0.004(5)
C13_4 0.122(7) 0.118(7) 0.142(8) -0.006(6) 0.053(6) -0.014(6)
C14_4 0.107(6) 0.110(7) 0.124(7) 0.017(6) 0.029(6) 0.001(5)
C15_4 0.120(7) 0.106(7) 0.130(8) 0.020(6) 0.038(6) 0.003(6)
C16_4 0.117(7) 0.109(7) 0.142(9) 0.002(7) 0.039(6) 0.000(6)
C17_4 0.142(8) 0.157(9) 0.108(7) 0.012(8) 0.038(6) -0.037(7)
C18_4 0.147(9) 0.140(9) 0.128(8) 0.007(7) 0.071(7) -0.015(7)
C19_4 0.131(8) 0.138(8) 0.118(8) 0.013(7) 0.056(6) 0.003(6)
C20_4 0.135(8) 0.177(10) 0.148(9) 0.001(8) 0.063(7) -0.010(7)
C21_4 0.163(10) 0.184(11) 0.145(10) -0.017(8) 0.069(8) -0.016(8)
C22_4 0.190(13) 0.263(17) 0.121(9) 0.012(10) 0.070(9) -0.040(12)
C23_4 0.154(9) 0.192(11) 0.150(10) 0.012(8) 0.075(8) 0.002(8)
C24_4 0.136(8) 0.135(9) 0.146(9) 0.017(7) 0.041(7) -0.021(7)
C25_4 0.161(10) 0.124(8) 0.181(11) 0.009(9) 0.074(9) 0.012(7)
C26_4 0.156(9) 0.124(8) 0.147(9) 0.020(8) 0.066(8) 0.000(7)
C27_4 0.124(7) 0.103(7) 0.136(8) 0.008(6) 0.055(6) -0.003(6)
C28_4 0.174(11) 0.127(8) 0.135(8) 0.037(7) 0.041(8) -0.005(7)
N29_4 0.157(8) 0.169(8) 0.137(7) 0.026(7) 0.040(7) -0.013(7)
C30_4 0.114(8) 0.206(14) 0.092(7) 0.023(9) 0.040(6) 0.026(10)
O31_4 0.161(7) 0.147(6) 0.145(6) 0.026(5) 0.055(5) -0.004(5)
C32_4 0.155(9) 0.159(9) 0.089(7) -0.012(7) 0.017(6) 0.051(8)
C33_4 0.171(11) 0.180(11) 0.110(8) 0.008(8) 0.064(8) 0.029(10)
C34_4 0.158(10) 0.198(12) 0.095(7) -0.008(8) 0.025(7) 0.033(8)
C35_4 0.184(12) 0.166(10) 0.141(11) 0.007(9) 0.075(9) 0.015(10)
C36_4 0.156(9) 0.196(11) 0.089(7) 0.006(7) 0.046(7) 0.002(8)
C37_4 0.172(12) 0.151(9) 0.118(8) 0.002(8) 0.081(9) 0.000(8)
C38_4 0.181(13) 0.256(19) 0.095(9) 0.034(13) 0.003(9) 0.028(13)
O39_4 0.306(14) 0.208(10) 0.152(8) 0.040(8) 0.055(8) 0.002(10)
N40_4 0.239(13) 0.286(15) 0.125(9) 0.064(10) 0.008(9) 0.022(12)
C41_4 0.142(12) 0.174(12) 0.125(9) 0.000(8) 0.039(9) 0.033(11)
O42_4 0.129(6) 0.202(8) 0.151(6) -0.001(5) 0.028(5) 0.013(6)
N43_4 0.133(7) 0.157(8) 0.141(7) -0.006(6) 0.050(6) -0.009(7)
C44_4 0.140(9) 0.197(12) 0.135(9) -0.015(8) 0.051(7) 0.028(9)
C45_4 0.126(8) 0.177(10) 0.139(9) -0.003(9) 0.056(8) -0.002(7)
C46_4 0.121(8) 0.140(9) 0.152(10) 0.026(8) 0.029(7) 0.020(7)
C47_4 0.120(8) 0.136(9) 0.166(11) -0.035(8) 0.044(8) -0.010(7)
C48_4 0.122(8) 0.129(8) 0.134(8) -0.021(8) 0.028(7) -0.013(6)
C49_4 0.131(9) 0.109(8) 0.206(13) -0.042(8) 0.041(9) -0.006(6)
C50_4 0.132(9) 0.194(12) 0.132(9) -0.023(8) 0.050(7) 0.009(8)
C51_4 0.143(10) 0.210(13) 0.196(13) -0.038(11) 0.019(9) 0.007(9)
C52_4 0.157(12) 0.232(16) 0.190(13) -0.065(11) 0.048(10) 0.019(10)
C53_4 0.134(10) 0.183(13) 0.31(2) -0.086(14) -0.013(13) 0.016(9)
C54_4 0.181(12) 0.168(11) 0.169(11) -0.041(9) 0.053(9) -0.017(9)
C55_4 0.122(8) 0.145(9) 0.140(9) -0.010(7) 0.040(7) -0.014(7)
C56_4 0.120(8) 0.123(8) 0.162(11) 0.019(9) 0.033(8) 0.003(6)
C57_4 0.142(9) 0.131(9) 0.185(13) -0.047(9) 0.073(9) -0.024(8)
C58_4 0.120(7) 0.148(10) 0.126(8) 0.001(7) 0.024(6) -0.030(7)
C59_4 0.161(11) 0.127(8) 0.169(10) -0.018(8) 0.048(9) -0.012(7)
N60_4 0.103(7) 0.113(6) 0.133(6) 0.001(5) 0.021(5) -0.009(5)
C61_4 0.116(9) 0.116(9) 0.137(9) -0.032(8) 0.055(8) -0.016(8)
O62_4 0.141(5) 0.131(5) 0.178(6) -0.007(5) 0.055(5) -0.015(5)
C1_5 0.131(7) 0.116(7) 0.116(7) 0.019(5) 0.055(6) 0.003(6)
C2_5 0.138(8) 0.111(7) 0.115(7) 0.032(6) 0.065(6) 0.002(6)
C3_5 0.156(9) 0.133(8) 0.115(7) 0.035(6) 0.076(7) 0.017(7)
C4_5 0.133(8) 0.138(8) 0.145(8) 0.042(7) 0.074(7) 0.002(7)
C5_5 0.156(9) 0.120(7) 0.142(8) 0.027(6) 0.076(7) 0.015(6)
C6_5 0.132(8) 0.126(8) 0.130(8) 0.032(6) 0.057(7) -0.005(6)
C7_5 0.179(13) 0.149(11) 0.141(9) 0.027(8) 0.068(9) -0.029(10)
O8_5 0.162(7) 0.187(7) 0.206(8) -0.011(6) 0.101(6) -0.035(6)
N9_5 0.157(8) 0.140(8) 0.255(12) -0.002(8) 0.086(8) -0.036(7)
C10_5 0.173(12) 0.096(7) 0.147(11) 0.023(7) 0.091(10) 0.013(7)
O11_5 0.138(5) 0.125(5) 0.150(6) 0.002(4) 0.075(5) 0.000(4)
N12_5 0.123(7) 0.124(6) 0.147(7) -0.001(5) 0.054(6) 0.005(5)
C13_5 0.128(8) 0.136(8) 0.148(8) 0.000(6) 0.067(7) 0.016(6)
C14_5 0.124(8) 0.157(9) 0.133(8) -0.006(8) 0.068(7) 0.011(8)
C15_5 0.121(8) 0.141(9) 0.120(8) 0.006(7) 0.054(7) 0.004(7)
C16_5 0.128(9) 0.144(10) 0.144(9) -0.007(8) 0.062(7) -0.020(8)
C17_5 0.114(8) 0.179(11) 0.164(10) -0.022(9) 0.069(7) -0.009(9)
C18_5 0.115(8) 0.156(10) 0.160(10) 0.018(8) 0.047(7) 0.016(8)
C19_5 0.145(10) 0.108(8) 0.167(10) 0.000(7) 0.060(8) 0.009(7)
C20_5 0.143(10) 0.172(11) 0.187(12) -0.015(9) 0.054(8) 0.024(9)
C21_5 0.200(14) 0.156(11) 0.194(13) 0.010(9) 0.089(11) 0.027(10)
C22_5 0.146(11) 0.212(15) 0.202(13) 0.027(11) 0.035(9) 0.046(10)
C23_5 0.136(10) 0.199(13) 0.213(14) 0.006(11) 0.060(9) 0.021(9)
C24_5 0.154(9) 0.134(8) 0.129(7) 0.016(7) 0.076(7) -0.004(7)
C25_5 0.136(10) 0.148(9) 0.141(9) -0.035(8) 0.069(8) -0.032(8)
C26_5 0.134(9) 0.151(10) 0.154(10) 0.013(8) 0.061(8) 0.008(9)
C27_5 0.136(9) 0.137(9) 0.136(8) 0.007(8) 0.063(7) -0.005(8)
C28_5 0.157(10) 0.140(9) 0.145(9) -0.032(8) 0.099(8) -0.029(7)
C29_5 0.125(8) 0.189(11) 0.157(9) -0.002(9) 0.055(7) 0.001(8)
N30_5 0.136(8) 0.172(8) 0.157(8) -0.009(7) 0.064(6) 0.001(7)
C31_5 0.099(9) 0.187(12) 0.176(11) 0.002(9) 0.030(9) -0.019(9)
O32_5 0.121(5) 0.173(6) 0.200(7) -0.006(5) 0.064(5) -0.020(5)
C33_5 0.112(8) 0.175(10) 0.152(9) 0.012(8) 0.029(7) 0.006(7)
C34_5 0.153(10) 0.160(10) 0.143(9) -0.014(7) 0.049(8) 0.026(8)
C35_5 0.127(9) 0.181(11) 0.170(11) -0.013(8) 0.023(8) 0.004(8)
C36_5 0.134(11) 0.220(14) 0.182(12) 0.005(10) 0.039(10) 0.013(10)
C37_5 0.113(8) 0.192(11) 0.173(11) -0.021(9) 0.030(8) -0.010(8)
C38_5 0.141(10) 0.151(9) 0.160(10) 0.017(8) 0.052(8) 0.017(8)
C39_5 0.061(8) 0.28(2) 0.47(4) 0.05(2) 0.034(15) -0.012(11)
O40_5 0.166(11) 0.42(2) 0.381(19) -0.170(17) 0.026(11) -0.098(12)
N41_5 0.45(4) 0.31(2) 0.31(2) -0.060(19) 0.16(2) 0.04(2)
C42_5 0.162(12) 0.151(12) 0.131(9) -0.011(9) 0.035(8) 0.018(10)
O43_5 0.147(6) 0.190(8) 0.172(7) -0.011(6) 0.053(5) -0.012(6)
N44_5 0.157(9) 0.163(9) 0.140(7) -0.005(6) 0.041(6) -0.009(7)
C45_5 0.160(9) 0.159(9) 0.143(9) 0.011(7) 0.066(8) 0.031(8)
C46_5 0.153(10) 0.155(10) 0.119(8) -0.018(8) 0.041(7) 0.019(8)
C47_5 0.139(9) 0.142(10) 0.129(9) 0.003(7) 0.065(8) 0.015(7)
C48_5 0.130(8) 0.149(9) 0.096(7) 0.009(7) 0.057(7) 0.007(7)
C49_5 0.150(9) 0.127(8) 0.112(7) 0.020(7) 0.065(7) 0.016(7)
C50_5 0.154(10) 0.146(9) 0.139(9) 0.040(7) 0.084(8) 0.017(7)
C51_5 0.150(9) 0.161(10) 0.121(9) 0.030(8) 0.059(8) 0.018(8)
C52_5 0.191(12) 0.198(12) 0.147(10) 0.012(9) 0.072(9) -0.001(10)
C53_5 0.205(13) 0.175(12) 0.145(10) 0.020(9) 0.049(9) 0.008(10)
C54_5 0.243(15) 0.136(9) 0.196(13) 0.012(9) 0.122(12) 0.021(10)
C55_5 0.185(11) 0.188(11) 0.112(8) 0.042(8) 0.064(7) 0.041(9)
C56_5 0.144(8) 0.134(8) 0.135(8) 0.014(7) 0.074(7) 0.000(6)
C57_5 0.156(10) 0.167(10) 0.117(8) 0.030(8) 0.067(8) 0.014(8)
C58_5 0.128(9) 0.145(9) 0.140(9) 0.015(8) 0.053(8) -0.010(8)
C59_5 0.133(9) 0.175(11) 0.130(9) -0.007(8) 0.055(8) 0.009(8)
N61_5 0.153(7) 0.114(6) 0.115(6) 0.026(5) 0.076(5) 0.018(6)
C62_5 0.131(8) 0.098(7) 0.105(7) 0.034(5) 0.051(7) -0.007(7)
O63_5 0.135(5) 0.122(4) 0.121(4) 0.034(3) 0.072(4) 0.014(4)
C1_6 0.133(7) 0.113(7) 0.115(7) -0.017(6) 0.073(6) -0.011(5)
C2_6 0.114(6) 0.100(6) 0.122(7) -0.001(6) 0.057(5) 0.002(5)
C3_6 0.119(6) 0.087(5) 0.152(8) -0.033(6) 0.079(6) -0.011(5)
C4_6 0.128(7) 0.109(7) 0.120(7) -0.024(6) 0.069(6) -0.005(5)
C5_6 0.128(7) 0.106(6) 0.109(6) -0.008(5) 0.059(5) 0.005(5)
C6_6 0.131(7) 0.096(6) 0.117(7) -0.024(6) 0.066(6) -0.012(5)
C7_6 0.135(9) 0.104(7) 0.137(10) -0.034(7) 0.079(8) -0.011(7)
O8_6 0.136(5) 0.114(5) 0.145(5) -0.023(4) 0.067(4) 0.008(4)
N9_6 0.139(7) 0.134(6) 0.130(7) -0.045(6) 0.054(6) 0.007(5)
C10_6 0.147(8) 0.117(7) 0.097(7) -0.011(6) 0.075(6) -0.003(6)
O11_6 0.163(5) 0.127(5) 0.118(5) -0.010(4) 0.083(4) 0.027(4)
N12_6 0.199(8) 0.136(6) 0.104(5) -0.007(5) 0.097(6) 0.031(6)
C13_6 0.228(11) 0.123(7) 0.115(7) 0.018(6) 0.101(7) 0.070(8)
C14_6 0.220(12) 0.112(7) 0.113(7) 0.034(6) 0.097(9) 0.060(8)
C15_6 0.200(12) 0.112(7) 0.119(8) 0.014(6) 0.102(8) 0.024(8)
C16_6 0.227(12) 0.098(7) 0.102(7) -0.001(6) 0.094(9) 0.011(8)
C17_6 0.196(11) 0.116(7) 0.139(8) 0.036(6) 0.112(9) 0.041(8)
C18_6 0.150(9) 0.139(8) 0.108(7) -0.005(6) 0.062(7) 0.024(7)
C19_6 0.199(11) 0.125(8) 0.138(9) 0.001(7) 0.095(9) 0.027(8)
C20_6 0.211(12) 0.163(10) 0.126(8) 0.013(7) 0.079(9) 0.040(10)
C21_6 0.224(15) 0.203(13) 0.169(11) -0.018(10) 0.068(11) 0.053(12)
C22_6 0.207(13) 0.238(15) 0.148(11) 0.036(10) 0.085(10) 0.046(12)
C23_6 0.192(12) 0.160(10) 0.129(9) 0.019(7) 0.075(8) 0.050(9)
C24_6 0.194(12) 0.134(9) 0.127(8) -0.002(7) 0.079(8) 0.013(8)
C25_6 0.212(12) 0.153(10) 0.152(10) 0.022(9) 0.111(10) 0.012(10)
C26_6 0.277(17) 0.132(9) 0.129(9) 0.021(7) 0.112(11) 0.041(11)
C27_6 0.200(12) 0.155(10) 0.145(10) 0.043(8) 0.125(10) 0.035(9)
C28_6 0.207(10) 0.137(7) 0.139(8) 0.020(7) 0.126(8) 0.036(7)
N29_6 0.223(9) 0.098(5) 0.129(6) 0.022(5) 0.123(6) 0.041(5)
C30_6 0.108(6) 0.122(8) 0.107(7) 0.010(7) 0.065(5) 0.008(5)
O31_6 0.169(5) 0.094(4) 0.103(4) 0.011(3) 0.058(4) 0.026(4)
C32_6 0.113(6) 0.107(6) 0.130(7) 0.002(5) 0.072(5) 0.003(5)
C33_6 0.104(6) 0.094(5) 0.106(6) 0.004(5) 0.062(5) 0.000(4)
C34_6 0.103(6) 0.108(6) 0.109(6) 0.018(5) 0.060(5) -0.007(4)
C35_6 0.102(6) 0.094(6) 0.154(8) -0.004(6) 0.075(6) 0.006(5)
C36_6 0.129(7) 0.124(7) 0.106(6) 0.018(5) 0.067(5) 0.014(6)
C37_6 0.125(6) 0.100(6) 0.116(6) 0.014(5) 0.073(6) 0.008(5)
C38_6 0.138(8) 0.120(8) 0.121(8) 0.013(7) 0.056(6) 0.021(7)
O39_6 0.159(5) 0.140(6) 0.120(5) 0.016(4) 0.084(4) 0.033(4)
N40_6 0.148(6) 0.125(5) 0.140(6) 0.013(5) 0.101(5) 0.021(5)
C41_6 0.111(7) 0.149(9) 0.133(8) 0.035(7) 0.070(6) 0.018(6)
O42_6 0.195(7) 0.146(5) 0.146(5) 0.046(5) 0.118(5) 0.047(4)
N43_6 0.145(6) 0.108(5) 0.120(5) 0.031(4) 0.081(5) 0.027(5)
C44_6 0.170(9) 0.129(8) 0.127(7) 0.027(7) 0.084(7) 0.029(7)
C45_6 0.186(11) 0.105(7) 0.104(7) 0.035(5) 0.083(7) 0.041(7)
C46_6 0.143(9) 0.118(7) 0.109(7) 0.018(6) 0.072(7) -0.001(7)
C47_6 0.142(9) 0.135(8) 0.123(8) 0.023(6) 0.095(7) 0.017(6)
C48_6 0.165(10) 0.122(7) 0.118(7) 0.010(6) 0.082(7) 0.034(7)
C49_6 0.170(10) 0.121(7) 0.135(8) 0.015(6) 0.102(8) 0.028(7)
C50_6 0.149(9) 0.132(8) 0.154(9) 0.033(7) 0.106(8) 0.021(7)
C51_6 0.189(11) 0.098(7) 0.161(9) 0.021(6) 0.105(8) 0.020(7)
C52_6 0.154(10) 0.151(10) 0.214(12) 0.033(9) 0.106(9) 0.004(7)
C53_6 0.212(12) 0.135(8) 0.179(10) 0.000(7) 0.110(10) 0.001(8)
C54_6 0.162(10) 0.134(8) 0.174(10) 0.019(7) 0.103(8) 0.013(7)
C55_6 0.177(11) 0.142(9) 0.135(8) 0.055(7) 0.098(8) 0.069(8)
C56_6 0.194(12) 0.119(8) 0.143(9) 0.029(7) 0.080(9) 0.025(8)
C57_6 0.147(9) 0.138(9) 0.130(8) 0.036(7) 0.078(7) 0.026(8)
C58_6 0.183(11) 0.103(7) 0.113(7) 0.013(6) 0.068(7) 0.015(7)
C59_6 0.179(9) 0.145(8) 0.110(7) 0.021(6) 0.082(7) 0.024(7)
N60_6 0.135(6) 0.132(6) 0.136(7) 0.004(5) 0.082(5) 0.019(5)
C61_6 0.137(8) 0.088(6) 0.126(8) 0.004(6) 0.063(8) 0.005(6)
O62_6 0.143(5) 0.120(5) 0.127(5) 0.005(4) 0.075(4) 0.024(4)
C1_7 0.120(6) 0.108(6) 0.097(6) 0.002(5) 0.056(5) -0.006(5)
C2_7 0.113(6) 0.111(6) 0.095(6) 0.019(5) 0.054(6) 0.007(5)
C3_7 0.124(7) 0.102(6) 0.101(6) 0.006(5) 0.052(6) -0.004(5)
C4_7 0.118(7) 0.120(7) 0.102(6) -0.006(5) 0.060(6) 0.002(6)
C5_7 0.124(7) 0.104(6) 0.121(7) 0.031(5) 0.077(6) 0.016(5)
C6_7 0.110(6) 0.103(6) 0.091(6) 0.009(5) 0.056(5) 0.009(5)
C7_7 0.130(8) 0.114(7) 0.141(9) -0.015(7) 0.070(8) 0.002(6)
O8_7 0.126(5) 0.160(6) 0.150(5) -0.028(4) 0.076(4) -0.016(4)
N9_7 0.125(7) 0.137(6) 0.125(7) -0.015(5) 0.053(5) -0.009(5)
C10_7 0.111(7) 0.103(6) 0.096(6) 0.012(5) 0.041(6) 0.017(6)
O11_7 0.114(4) 0.113(4) 0.111(4) 0.003(3) 0.076(4) 0.005(3)
N12_7 0.117(6) 0.130(6) 0.113(5) -0.013(5) 0.064(4) -0.002(5)
C13_7 0.138(8) 0.149(8) 0.125(7) -0.031(7) 0.065(6) -0.007(6)
C14_7 0.106(8) 0.171(10) 0.142(9) -0.059(8) 0.078(6) -0.028(8)
C15_7 0.110(8) 0.148(10) 0.117(7) -0.033(7) 0.066(6) -0.035(7)
C16_7 0.121(8) 0.142(9) 0.134(8) -0.002(7) 0.058(7) 0.019(8)
C17_7 0.148(10) 0.136(9) 0.156(9) -0.022(8) 0.097(8) -0.007(8)
C18_7 0.162(11) 0.097(8) 0.187(11) -0.008(7) 0.106(9) -0.009(7)
C19_7 0.135(9) 0.121(8) 0.159(9) 0.001(7) 0.080(8) 0.012(7)
C20_7 0.169(11) 0.137(9) 0.210(12) -0.008(9) 0.111(10) 0.017(8)
C21_7 0.175(11) 0.162(11) 0.175(11) -0.009(9) 0.057(9) 0.046(9)
C22_7 0.222(16) 0.125(10) 0.30(2) -0.026(11) 0.165(15) -0.007(10)
C23_7 0.159(11) 0.143(10) 0.260(16) -0.037(10) 0.100(10) 0.025(8)
C24_7 0.150(10) 0.147(10) 0.167(10) -0.054(8) 0.100(8) -0.037(8)
C25_7 0.174(12) 0.140(10) 0.135(8) -0.018(8) 0.066(8) -0.012(9)
C26_7 0.149(10) 0.137(9) 0.117(8) -0.009(7) 0.053(7) -0.008(9)
C27_7 0.163(11) 0.153(10) 0.133(9) -0.038(8) 0.096(9) -0.038(8)
C28_7 0.155(9) 0.125(7) 0.185(10) -0.043(7) 0.085(8) -0.040(7)
N29_7 0.125(6) 0.136(6) 0.171(7) -0.031(5) 0.081(6) -0.033(6)
C30_7 0.156(11) 0.097(7) 0.169(10) -0.032(7) 0.065(9) -0.023(7)
O31_7 0.140(6) 0.134(5) 0.233(8) -0.026(6) 0.093(6) -0.030(4)
C32_7 0.119(7) 0.119(7) 0.183(9) 0.020(7) 0.084(7) -0.003(6)
C33_7 0.142(8) 0.107(7) 0.209(11) -0.029(7) 0.098(8) -0.025(6)
C34_7 0.146(9) 0.108(7) 0.262(13) -0.020(8) 0.111(9) -0.023(7)
C35_7 0.132(8) 0.120(8) 0.256(14) 0.003(8) 0.098(9) -0.046(7)
C36_7 0.188(11) 0.112(8) 0.227(13) 0.003(8) 0.111(10) -0.022(8)
C37_7 0.148(9) 0.095(7) 0.199(10) -0.003(7) 0.082(8) -0.022(6)
C38_7 0.26(2) 0.172(15) 0.57(4) 0.05(2) 0.31(3) 0.041(16)
N39_7 0.36(3) 0.36(3) 1.04(7) -0.40(4) 0.50(4) -0.21(2)
O40_7 0.234(11) 0.208(10) 0.363(15) -0.018(10) 0.152(11) -0.079(8)
C41_7 0.133(10) 0.129(9) 0.186(11) 0.021(8) 0.079(10) -0.032(9)
O42_7 0.148(6) 0.153(6) 0.206(7) -0.002(5) 0.096(6) -0.001(5)
N43_7 0.156(9) 0.126(7) 0.199(9) -0.012(7) 0.107(7) -0.013(6)
C44_7 0.147(9) 0.154(9) 0.191(11) -0.001(9) 0.097(8) 0.002(7)
C45_7 0.117(9) 0.164(10) 0.170(11) -0.036(9) 0.073(7) -0.006(9)
C46_7 0.161(12) 0.120(9) 0.175(11) -0.010(8) 0.103(9) -0.026(8)
C47_7 0.149(10) 0.172(12) 0.137(9) 0.014(8) 0.083(9) 0.053(10)
C48_7 0.146(9) 0.146(9) 0.145(9) -0.028(8) 0.104(8) -0.001(8)
C49_7 0.133(9) 0.118(8) 0.125(8) -0.006(6) 0.073(7) 0.013(7)
C50_7 0.150(10) 0.117(8) 0.169(10) -0.029(7) 0.098(8) -0.022(8)
C51_7 0.136(9) 0.163(10) 0.164(10) -0.029(8) 0.077(7) -0.002(8)
C52_7 0.146(9) 0.144(9) 0.137(8) 0.003(7) 0.066(7) 0.020(7)
C53_7 0.147(9) 0.138(8) 0.158(9) -0.006(7) 0.092(8) -0.016(7)
C54_7 0.136(8) 0.163(10) 0.139(9) -0.032(8) 0.082(7) -0.012(7)
C55_7 0.178(13) 0.179(13) 0.212(14) -0.037(11) 0.123(12) -0.025(11)
C56_7 0.187(15) 0.177(13) 0.237(17) 0.048(12) 0.125(14) 0.054(13)
C57_7 0.152(12) 0.251(19) 0.200(14) -0.013(14) 0.106(11) 0.018(13)
C58_7 0.210(14) 0.151(10) 0.217(14) 0.001(10) 0.164(12) -0.005(10)
C59_7 0.130(7) 0.181(9) 0.127(7) -0.022(7) 0.083(6) 0.012(7)
N60_7 0.143(7) 0.124(6) 0.123(6) -0.016(4) 0.083(5) 0.010(5)
C61_7 0.127(9) 0.119(7) 0.111(7) 0.012(6) 0.061(7) 0.006(7)
O62_7 0.143(5) 0.155(5) 0.130(5) -0.032(5) 0.074(4) -0.002(4)
C1_8 0.157(9) 0.146(8) 0.127(8) 0.005(7) 0.085(7) 0.002(8)
C2_8 0.170(11) 0.142(9) 0.166(10) -0.009(8) 0.124(10) -0.037(8)
C3_8 0.194(12) 0.144(9) 0.202(13) -0.004(9) 0.142(11) -0.020(9)
C4_8 0.179(11) 0.131(9) 0.162(11) -0.006(9) 0.093(9) -0.022(9)
C5_8 0.150(9) 0.142(9) 0.128(8) -0.004(7) 0.082(7) -0.001(7)
C6_8 0.129(8) 0.123(7) 0.122(8) -0.016(6) 0.070(7) -0.001(7)
C7_8 0.183(14) 0.148(11) 0.205(15) 0.035(10) 0.099(13) 0.001(11)
O8_8 0.248(12) 0.206(10) 0.253(12) 0.082(8) 0.102(11) 0.013(10)
N9_8 0.244(13) 0.207(11) 0.215(11) 0.081(10) 0.087(10) -0.004(10)
C10_8 0.157(12) 0.134(11) 0.193(12) -0.036(10) 0.115(10) -0.049(11)
O11_8 0.159(6) 0.156(7) 0.218(8) -0.012(6) 0.097(6) -0.021(5)
N12_8 0.156(10) 0.125(8) 0.182(9) 0.000(6) 0.094(8) -0.019(7)
C13_8 0.145(11) 0.208(13) 0.200(12) -0.035(10) 0.101(10) -0.058(9)
C14_8 0.143(9) 0.143(9) 0.194(11) -0.002(9) 0.099(9) -0.041(7)
C15_8 0.131(8) 0.136(9) 0.204(12) 0.007(8) 0.096(8) -0.011(7)
C16_8 0.134(8) 0.105(8) 0.192(11) -0.004(7) 0.075(8) 0.000(6)
C17_8 0.131(8) 0.133(9) 0.175(10) -0.017(9) 0.070(8) -0.030(7)
C18_8 0.114(8) 0.122(9) 0.203(12) -0.005(8) 0.068(8) -0.021(6)
C19_8 0.142(9) 0.167(11) 0.199(12) -0.045(9) 0.111(9) -0.046(8)
C20_8 0.162(11) 0.174(11) 0.248(15) -0.048(11) 0.110(11) -0.055(9)
C21_8 0.225(16) 0.252(19) 0.253(17) -0.109(16) 0.160(14) -0.097(15)
C22_8 0.139(10) 0.182(13) 0.43(3) -0.056(15) 0.160(15) -0.042(9)
C23_8 0.135(9) 0.161(10) 0.283(16) -0.033(10) 0.112(10) -0.034(8)
C24_8 0.122(8) 0.124(8) 0.185(11) -0.002(7) 0.061(8) -0.024(6)
C25_8 0.149(9) 0.141(10) 0.176(11) -0.002(9) 0.093(9) 0.003(7)
C26_8 0.160(10) 0.144(9) 0.172(11) -0.009(9) 0.095(8) -0.016(8)
C27_8 0.148(9) 0.151(10) 0.167(10) 0.008(8) 0.088(8) 0.003(8)
C28_8 0.128(8) 0.147(9) 0.203(12) 0.005(8) 0.060(8) -0.009(8)
N29_8 0.119(6) 0.137(7) 0.166(8) -0.009(7) 0.060(6) 0.001(6)
C30_8 0.153(10) 0.147(10) 0.126(9) 0.003(8) 0.067(8) 0.022(8)
C32_8 0.128(8) 0.110(7) 0.154(8) 0.004(6) 0.075(7) 0.015(6)
C33_8 0.130(8) 0.122(8) 0.159(9) -0.002(7) 0.063(7) 0.005(8)
C34_8 0.116(8) 0.136(9) 0.214(12) -0.011(8) 0.066(8) 0.000(7)
C35_8 0.134(9) 0.147(10) 0.172(10) -0.021(9) 0.072(8) 0.005(8)
C36_8 0.134(8) 0.117(7) 0.158(9) -0.005(7) 0.081(7) 0.009(7)
C37_8 0.109(8) 0.129(8) 0.131(8) -0.016(6) 0.053(7) 0.010(6)
C38_8 0.167(12) 0.113(7) 0.099(8) 0.002(6) 0.052(8) 0.019(7)
O39_8 0.143(5) 0.124(5) 0.144(5) -0.002(4) 0.083(5) -0.010(4)
N40_8 0.136(7) 0.111(6) 0.175(9) -0.033(6) 0.084(7) -0.018(5)
C41_8 0.134(9) 0.128(8) 0.131(8) -0.014(6) 0.065(7) -0.013(6)
C42_8 0.118(7) 0.126(8) 0.139(8) -0.015(7) 0.052(6) -0.023(6)
C43_8 0.131(7) 0.124(8) 0.113(8) 0.015(6) 0.056(6) -0.009(6)
C44_8 0.126(7) 0.139(8) 0.127(8) -0.023(7) 0.062(6) -0.031(6)
C45_8 0.133(8) 0.118(7) 0.134(8) 0.007(7) 0.065(6) -0.020(6)
C46_8 0.144(8) 0.151(9) 0.098(7) -0.007(6) 0.059(6) -0.032(7)
C47_8 0.151(8) 0.126(8) 0.124(8) -0.030(7) 0.075(7) -0.029(6)
C48_8 0.155(8) 0.138(8) 0.130(8) -0.032(7) 0.062(7) -0.046(7)
C49_8 0.179(10) 0.144(9) 0.159(10) -0.036(8) 0.085(8) -0.043(8)
C50_8 0.193(11) 0.151(10) 0.127(8) -0.030(7) 0.077(8) -0.074(9)
C51_8 0.156(9) 0.142(9) 0.161(10) -0.015(8) 0.068(8) -0.033(7)
C52_8 0.146(8) 0.134(8) 0.134(9) -0.001(7) 0.051(7) -0.019(6)
C53_8 0.162(9) 0.138(10) 0.143(10) -0.036(9) 0.066(8) -0.017(7)
C54_8 0.147(8) 0.116(8) 0.141(8) 0.006(8) 0.056(7) -0.010(7)
C55_8 0.127(7) 0.110(7) 0.161(10) -0.024(7) 0.057(7) -0.027(6)
C56_8 0.156(9) 0.145(8) 0.148(9) -0.035(7) 0.077(7) -0.049(8)
N57_8 0.127(6) 0.142(7) 0.129(6) 0.001(6) 0.064(5) 0.003(6)
C58_8 0.130(10) 0.147(10) 0.127(9) -0.022(8) 0.065(8) 0.003(9)
O59_8 0.143(6) 0.137(5) 0.147(6) 0.009(4) 0.063(5) 0.005(5)
C60_8 0.25(2) 0.113(10) 0.277(19) 0.049(12) 0.175(18) 0.003(12)
O61_8 0.256(13) 0.173(10) 0.309(14) 0.065(10) -0.012(10) 0.027(9)
N62_8 0.177(12) 0.37(2) 0.34(2) 0.078(17) 0.059(13) -0.101(15)
C1_9 0.134(8) 0.138(9) 0.166(10) -0.037(8) 0.048(8) -0.009(7)
C2_9 0.124(8) 0.139(10) 0.178(11) -0.031(9) 0.053(8) -0.025(7)
C3_9 0.170(10) 0.150(10) 0.180(11) -0.046(9) 0.068(9) -0.013(8)
C4_9 0.171(11) 0.142(10) 0.158(11) -0.033(9) 0.039(9) 0.008(8)
C5_9 0.151(10) 0.208(13) 0.165(11) -0.076(10) 0.035(8) -0.015(9)
C6_9 0.131(9) 0.162(11) 0.163(11) -0.047(9) 0.037(8) -0.019(8)
C7_9 0.220(18) 0.189(16) 0.26(2) -0.034(16) 0.110(17) 0.040(12)
O8_9 0.319(17) 0.311(17) 0.247(13) -0.121(13) 0.143(13) -0.004(13)
N9_9 0.49(3) 0.33(2) 0.164(11) -0.013(14) 0.155(17) 0.116(19)
C10_9 0.128(10) 0.169(13) 0.183(13) -0.025(11) 0.060(9) -0.017(9)
O11_9 0.145(6) 0.196(9) 0.200(8) -0.041(7) 0.056(6) -0.001(6)
N12_9 0.160(9) 0.170(10) 0.167(9) -0.010(7) 0.018(7) 0.029(8)
C13_9 0.159(10) 0.206(14) 0.163(11) -0.012(10) 0.029(8) 0.002(10)
C14_9 0.132(10) 0.190(11) 0.157(10) -0.030(9) 0.041(8) -0.003(8)
C15_9 0.146(11) 0.163(10) 0.166(11) 0.019(8) 0.083(9) 0.024(8)
C16_9 0.118(9) 0.153(10) 0.165(10) 0.008(8) 0.045(8) 0.006(8)
C17_9 0.167(12) 0.142(9) 0.198(12) 0.008(8) 0.092(10) 0.006(8)
C18_9 0.119(9) 0.180(12) 0.257(16) -0.021(11) 0.082(10) -0.007(8)
C19_9 0.136(10) 0.185(12) 0.177(12) -0.024(9) 0.033(9) 0.005(9)
C20_9 0.166(13) 0.215(15) 0.225(15) 0.015(11) 0.063(11) 0.025(11)
C21_9 0.170(14) 0.213(16) 0.38(3) 0.025(17) 0.053(17) -0.009(13)
C22_9 0.135(12) 0.32(3) 0.34(3) -0.04(2) 0.082(14) -0.005(13)
C23_9 0.171(14) 0.226(16) 0.249(17) -0.036(13) 0.038(12) -0.021(12)
C24_9 0.168(12) 0.148(10) 0.158(11) 0.021(8) 0.065(10) 0.027(9)
C25_9 0.161(11) 0.184(12) 0.143(10) -0.014(9) 0.078(9) -0.009(9)
C26_9 0.163(12) 0.147(9) 0.175(12) 0.015(8) 0.040(9) -0.013(8)
C27_9 0.149(10) 0.147(9) 0.182(11) 0.013(8) 0.087(9) 0.018(8)
C28_9 0.146(10) 0.156(10) 0.237(14) -0.008(11) 0.094(10) -0.009(8)
N29_9 0.126(7) 0.144(7) 0.233(11) 0.008(8) 0.084(8) -0.015(5)
C30_9 0.117(8) 0.157(12) 0.196(12) -0.030(10) 0.098(9) -0.030(8)
O31_9 0.163(7) 0.137(6) 0.232(9) -0.017(6) 0.104(6) 0.004(5)
C32_9 0.105(7) 0.137(9) 0.210(12) -0.023(8) 0.067(8) -0.018(6)
C33_9 0.105(7) 0.132(9) 0.202(12) 0.003(8) 0.080(8) -0.009(7)
C34_9 0.117(7) 0.133(8) 0.180(9) -0.014(7) 0.075(7) -0.038(6)
C35_9 0.103(7) 0.145(9) 0.229(13) -0.032(9) 0.094(9) -0.007(7)
C36_9 0.120(8) 0.151(9) 0.189(11) -0.008(8) 0.054(8) -0.022(7)
C37_9 0.113(8) 0.149(9) 0.174(10) -0.004(8) 0.082(7) -0.014(6)
C38_9 0.074(8) 0.107(11) 0.50(4) -0.043(16) 0.095(14) 0.003(7)
O39_9 0.237(11) 0.250(11) 0.282(12) -0.049(10) 0.170(10) -0.042(10)
N40_9 0.29(2) 0.174(15) 0.267(16) 0.009(11) 0.145(14) 0.035(11)
C41_9 0.106(9) 0.175(13) 0.175(13) -0.001(12) 0.072(10) -0.030(9)
O42_9 0.130(6) 0.137(6) 0.214(8) -0.014(6) 0.098(6) -0.018(5)
N43_9 0.131(7) 0.135(8) 0.200(10) -0.019(7) 0.085(7) -0.011(6)
C44_9 0.165(10) 0.139(10) 0.209(12) -0.004(8) 0.107(9) -0.025(8)
C45_9 0.156(10) 0.107(7) 0.198(11) -0.012(7) 0.086(9) -0.006(7)
C46_9 0.153(10) 0.130(9) 0.208(12) 0.003(8) 0.083(9) -0.015(8)
C47_9 0.172(10) 0.111(8) 0.213(12) -0.032(8) 0.115(10) -0.017(7)
C48_9 0.165(10) 0.133(8) 0.174(10) 0.008(7) 0.104(9) 0.025(8)
C49_9 0.145(9) 0.119(8) 0.176(10) -0.001(7) 0.084(8) 0.007(7)
C50_9 0.135(8) 0.120(8) 0.205(11) -0.013(7) 0.095(8) -0.030(6)
C51_9 0.130(8) 0.140(8) 0.171(9) 0.002(7) 0.069(7) -0.013(7)
C52_9 0.136(8) 0.123(8) 0.190(10) -0.010(7) 0.060(8) -0.006(6)
C53_9 0.157(10) 0.134(8) 0.202(11) 0.008(8) 0.106(9) 0.004(7)
C54_9 0.149(9) 0.137(8) 0.183(10) -0.006(7) 0.098(8) 0.013(7)
C56_9 0.166(13) 0.160(11) 0.234(15) -0.018(10) 0.077(11) -0.039(9)
C57_9 0.153(12) 0.266(19) 0.269(19) 0.005(16) 0.134(14) -0.012(13)
C58_9 0.177(12) 0.194(13) 0.279(17) -0.066(12) 0.110(13) -0.088(10)
C59_9 0.264(18) 0.157(11) 0.237(15) -0.040(10) 0.161(13) -0.005(11)
C60_9 0.177(11) 0.126(8) 0.228(14) -0.016(10) 0.099(11) -0.003(7)
N61_9 0.125(6) 0.143(7) 0.176(9) -0.013(7) 0.055(6) 0.005(5)
C62_9 0.143(10) 0.124(10) 0.209(14) -0.035(10) 0.077(10) -0.021(8)
O63_9 0.173(7) 0.135(6) 0.190(7) -0.037(5) 0.074(5) 0.002(5)
Ca1_10 0.196(2) 0.1686(19) 0.1195(15) -0.0094(14) 0.0730(15) 0.0255(16)
Ca2_10 0.1099(16) 0.0945(15) 0.0950(15) 0.0051(12) 0.0594(13) 0.0070(12)
Ca3_10 0.1454(16) 0.1415(15) 0.1375(15) 0.0389(13) 0.0852(13) 0.0187(12)
Ca4_10 0.182(2) 0.215(3) 0.203(3) 0.063(2) 0.084(2) 0.002(2)
Ca5_10 0.225(3) 0.165(2) 0.342(5) -0.051(3) 0.116(3) -0.023(2)
Ca6_10 0.1489(16) 0.0982(12) 0.1694(18) -0.0013(12) 0.0755(14) 0.0024(11)
Ca7_10 0.1610(19) 0.1479(18) 0.223(2) 0.0005(17) 0.1242(19) -0.0231(15)
Ca8_10 0.159(2) 0.211(3) 0.1391(18) -0.0312(17) 0.0221(15) 0.0067(18)
Ca9_10 0.164(2) 0.218(3) 0.323(4) -0.002(3) 0.105(3) -0.004(2)
Ca10_10 0.456(10) 0.425(9) 0.329(7) -0.027(6) 0.183(7) 0.097(8)
C1_11 0.154(11) 0.177(11) 0.137(10) -0.012(9) 0.035(8) -0.013(10)
C2_11 0.148(11) 0.159(10) 0.201(13) 0.000(10) 0.040(9) 0.004(9)
O3_11 0.152(7) 0.180(8) 0.202(8) -0.032(7) 0.047(6) 0.017(6)
C4_11 0.152(11) 0.208(14) 0.238(16) -0.001(14) 0.067(11) -0.010(10)
C5_11 0.175(12) 0.205(14) 0.204(14) 0.003(13) 0.040(11) -0.009(11)
C6_11 0.193(17) 0.23(2) 0.28(3) -0.03(2) 0.110(19) -0.002(15)
O7_11 0.211(10) 0.248(12) 0.314(16) 0.114(11) 0.090(10) 0.066(9)
O8_11 0.191(9) 0.242(11) 0.234(11) 0.007(9) 0.074(8) 0.031(7)
C9_11 0.173(12) 0.225(14) 0.171(13) -0.072(10) 0.018(9) 0.019(11)
O10_11 0.169(8) 0.196(8) 0.211(9) -0.071(7) 0.031(6) 0.027(6)
C11_11 0.177(13) 0.239(16) 0.216(15) -0.081(14) 0.061(11) -0.006(12)
C12_11 0.226(19) 0.249(19) 0.32(2) -0.124(17) 0.077(16) 0.011(17)
C13_11 0.193(19) 0.177(16) 0.24(2) -0.073(17) 0.056(16) -0.015(18)
O14_11 0.201(9) 0.216(10) 0.202(9) -0.025(9) 0.056(7) 0.035(9)
O15_11 0.158(8) 0.240(11) 0.197(9) -0.027(8) 0.020(7) 0.013(8)
C16_11 0.227(15) 0.184(13) 0.214(14) -0.001(12) 0.019(12) -0.086(12)
O17_11 0.281(14) 0.267(14) 0.252(13) 0.008(11) 0.054(11) -0.127(12)
C18_11 0.33(3) 0.31(3) 0.30(3) -0.04(2) -0.02(2) -0.18(2)
C1_12 0.138(9) 0.129(9) 0.120(8) -0.042(7) 0.050(7) 0.013(7)
C2_12 0.153(10) 0.151(11) 0.155(11) -0.048(9) 0.058(9) 0.009(8)
O3_12 0.178(7) 0.158(7) 0.134(6) -0.027(5) 0.048(5) 0.004(5)
C4_12 0.207(14) 0.172(11) 0.178(13) -0.028(10) 0.082(11) 0.035(10)
C5_12 0.208(16) 0.184(14) 0.263(19) -0.023(13) 0.070(13) -0.009(13)
C6_12 0.201(15) 0.239(19) 0.181(14) -0.087(15) 0.058(12) 0.057(14)
O7_12 0.190(8) 0.208(9) 0.221(9) -0.062(8) 0.078(7) 0.014(6)
O8_12 0.219(10) 0.235(10) 0.205(9) -0.035(8) 0.084(8) 0.022(7)
C9_12 0.176(10) 0.134(9) 0.160(9) -0.056(7) 0.108(8) -0.031(7)
O10_12 0.164(6) 0.129(6) 0.161(6) -0.057(4) 0.079(5) -0.013(4)
C11_12 0.191(12) 0.166(12) 0.138(9) -0.033(7) 0.076(8) -0.018(9)
C12_12 0.173(12) 0.186(12) 0.159(11) -0.028(9) 0.083(10) -0.005(10)
C13_12 0.178(12) 0.160(10) 0.191(15) -0.050(11) 0.130(12) -0.008(9)
O14_12 0.163(6) 0.169(6) 0.143(5) -0.063(5) 0.097(5) -0.021(4)
O15_12 0.214(8) 0.273(10) 0.145(6) -0.056(7) 0.093(6) -0.014(8)
C16_12 0.157(9) 0.128(7) 0.121(7) -0.027(6) 0.075(6) 0.003(6)
O17_12 0.177(6) 0.126(5) 0.136(5) -0.046(4) 0.075(5) -0.005(4)
C18_12 0.153(9) 0.149(10) 0.153(9) -0.049(8) 0.087(7) -0.035(8)
C19_12 0.217(13) 0.143(10) 0.169(10) -0.043(9) 0.083(10) -0.034(10)
C20_12 0.27(2) 0.158(17) 0.27(2) 0.009(14) 0.09(2) -0.067(19)
O21_12 0.328(19) 0.270(16) 0.62(4) 0.15(2) 0.24(2) -0.004(15)
O22_12 0.225(11) 0.177(9) 0.241(11) -0.040(8) 0.099(10) -0.018(9)
C1_13 0.150(10) 0.165(10) 0.139(8) 0.012(9) 0.087(8) 0.009(9)
C2_13 0.206(13) 0.175(10) 0.167(10) 0.053(9) 0.127(10) 0.079(9)
O3_13 0.188(7) 0.195(7) 0.142(6) 0.045(5) 0.106(6) 0.047(6)
C4_13 0.232(15) 0.219(13) 0.169(10) 0.067(10) 0.137(11) 0.078(11)
C5_13 0.229(14) 0.230(13) 0.140(9) 0.046(9) 0.116(10) 0.078(11)
C6_13 0.231(19) 0.160(11) 0.104(9) 0.033(8) 0.072(12) 0.054(12)
O7_13 0.171(8) 0.196(8) 0.157(7) 0.044(6) 0.106(6) 0.058(6)
O8_13 0.185(7) 0.168(6) 0.153(6) 0.030(5) 0.102(6) 0.041(6)
C9_13 0.193(11) 0.194(12) 0.152(9) 0.002(9) 0.116(9) 0.026(10)
O10_13 0.270(10) 0.216(8) 0.186(7) 0.021(6) 0.157(7) 0.036(7)
C11_13 0.538(16) 0.301(11) 0.390(14) 0.036(10) 0.294(13) 0.096(11)
C12_13 0.538(16) 0.301(11) 0.390(14) 0.036(10) 0.294(13) 0.096(11)
C13_13 0.538(16) 0.301(11) 0.390(14) 0.036(10) 0.294(13) 0.096(11)
O14_13 0.538(16) 0.301(11) 0.390(14) 0.036(10) 0.294(13) 0.096(11)
O15_13 0.538(16) 0.301(11) 0.390(14) 0.036(10) 0.294(13) 0.096(11)
C16_13 0.167(11) 0.154(10) 0.165(10) 0.027(8) 0.091(9) 0.030(10)
O17_13 0.176(8) 0.160(7) 0.187(7) 0.002(6) 0.104(6) 0.000(7)
C18_13 0.172(11) 0.155(10) 0.180(11) 0.027(9) 0.066(9) 0.043(11)
C19_13 0.116(9) 0.161(11) 0.235(14) 0.020(10) 0.057(9) -0.003(9)
C20_13 0.22(2) 0.144(13) 0.254(19) -0.034(13) 0.144(18) -0.029(15)
O21_13 0.164(8) 0.204(10) 0.335(15) -0.033(9) 0.076(9) -0.010(7)
O22_13 0.163(7) 0.196(9) 0.272(11) -0.042(9) 0.093(7) 0.002(7)

loop_
_atom_type_symbol
_atom_type_description
_atom_type_scat_dispersion_real
_atom_type_scat_dispersion_imag
_atom_type_scat_source
C C 0.0060 0.0030 'International Tables Vol C Tables 4.2.6.8 and 6.1.1.4'
H H 0.0000 0.0000 'International Tables Vol C Tables 4.2.6.8 and 6.1.1.4'
N N 0.0110 0.0050 'International Tables Vol C Tables 4.2.6.8 and 6.1.1.4'
O O 0.0180 0.0100 'International Tables Vol C Tables 4.2.6.8 and 6.1.1.4'
Ca Ca 0.2920 0.4600 'International Tables Vol C Tables 4.2.6.8 and 6.1.1.4'

loop_
_geom_angle_atom_site_label_1
_geom_angle_atom_site_label_2
_geom_angle_atom_site_label_3
_geom_angle
_geom_angle_site_symmetry_1
_geom_angle_site_symmetry_3
O24 O6 Ca6_10 54(3) . .
O28 O12 Ca7_10 73.6(16) . .
O56 O15 Ca8_10 61.4(8) . .
O38 O21 Ca7_10 85(2) . .
O6 O24 Ca6_10 79(4) . .
O12 O28 Ca7_10 76.9(17) . .
O92 O37 Ca8_10 79.0(14) . .
O21 O38 Ca7_10 67(2) . .
O15 O56 Ca8_10 77.9(9) . .
O37 O92 Ca8_10 64.5(13) . .
C2_1 O1_1 C6_1 110.7(9) . .
O1_1 C2_1 O8_1 107.5(10) . .
O1_1 C2_1 C3_1 113.1(10) . .
O8_1 C2_1 C3_1 109.2(10) . .
O9_1 C3_1 C2_1 107.6(10) . .
O9_1 C3_1 C4_1 112.5(9) . .
C2_1 C3_1 C4_1 108.2(9) . .
O10_1 C4_1 C3_1 110.1(8) . .
O10_1 C4_1 C5_1 107.8(10) . .
C3_1 C4_1 C5_1 110.6(9) . .
C6_1 C5_1 O11_1 110.8(10) . .
C6_1 C5_1 C4_1 112.6(11) . .
O11_1 C5_1 C4_1 105.0(10) . .
C5_1 C6_1 O1_1 107.4(8) . .
C5_1 C6_1 C7_1 114.9(13) . .
O1_1 C6_1 C7_1 101.1(12) . .
O12_1 C7_1 C6_1 102.5(16) . .
C2_2 O1_2 C6_2 111.2(11) . .
O9_2 C2_2 O1_2 106.4(14) . .
O9_2 C2_2 C3_2 114.3(13) . .
O1_2 C2_2 C3_2 112.0(13) . .
O10_2 C3_2 C2_2 106.0(11) . .
O10_2 C3_2 C4_2 110.7(11) . .
C2_2 C3_2 C4_2 112.7(12) . .
O11_2 C4_2 C3_2 112.2(11) . .
O11_2 C4_2 C5_2 105.2(10) . .
C3_2 C4_2 C5_2 111.1(12) . .
O12_2 C5_2 C6_2 109.4(13) . .
O12_2 C5_2 C4_2 107.7(12) . .
C6_2 C5_2 C4_2 108.6(12) . .
C5_2 C6_2 O1_2 109.7(13) . .
C5_2 C6_2 C7_2 110.4(14) . .
O1_2 C6_2 C7_2 98.1(14) . .
O8_2 C7_2 C6_2 104(2) . .
C6_3 O1_3 C2_3 109.9(10) . .
C3_3 C2_3 O1_3 109.7(11) . .
C3_3 C2_3 C7_3 112.0(12) . .
O1_3 C2_3 C7_3 96.1(12) . .
O9_3 C3_3 C2_3 111.9(12) . .
O9_3 C3_3 C4_3 106.1(10) . .
C2_3 C3_3 C4_3 110.1(11) . .
O10_3 C4_3 C3_3 107.7(10) . .
O10_3 C4_3 C5_3 110.6(9) . .
C3_3 C4_3 C5_3 113.5(10) . .
O11_3 C5_3 C6_3 106.4(10) . .
O11_3 C5_3 C4_3 110.7(10) . .
C6_3 C5_3 C4_3 111.7(11) . .
O12_3 C6_3 O1_3 109.0(12) . .
O12_3 C6_3 C5_3 113.4(13) . .
O1_3 C6_3 C5_3 107.4(11) . .
O8_3 C7_3 C2_3 108.3(14) . .
C2_4 C1_4 C6_4 120.0 . .
C1_4 C2_4 C3_4 120.0 . .
C1_4 C2_4 C10_4 122.5(5) . .
C3_4 C2_4 C10_4 117.4(5) . .
C2_4 C3_4 C4_4 120.0 . .
C5_4 C4_4 C3_4 120.0 . .
C5_4 C4_4 C7_4 122.8(7) . .
C3_4 C4_4 C7_4 117.1(7) . .
C6_4 C5_4 C4_4 120.0 . .
C5_4 C6_4 C1_4 120.0 . .
C5_4 C6_4 C61_4 120.0(6) . .
C1_4 C6_4 C61_4 119.9(6) . .
O8_4 C7_4 N9_4 123.6(14) . .
O8_4 C7_4 C4_4 116.2(13) . .
N9_4 C7_4 C4_4 120.2(13) . .
C7_4 N9_4 C1_14 128.4(18) . .
O11_4 C10_4 N12_4 120.3(10) . .
O11_4 C10_4 C2_4 120.6(10) . .
N12_4 C10_4 C2_4 119.1(11) . .
C10_4 O11_4 Ca2_10 167.8(7) . .
C10_4 N12_4 C13_4 121.4(8) . .
N12_4 C13_4 C14_4 112.3(7) . .
C15_4 C14_4 C19_4 120.0 . .
C15_4 C14_4 C13_4 116.9(4) . .
C19_4 C14_4 C13_4 121.9(4) . .
C16_4 C15_4 C14_4 120.0 . .
C16_4 C15_4 C27_4 117.6(5) . .
C14_4 C15_4 C27_4 122.1(5) . .
C15_4 C16_4 C17_4 120.0 . .
C15_4 C16_4 C24_4 117.6(5) . .
C17_4 C16_4 C24_4 121.8(5) . .
C16_4 C17_4 C18_4 120.0 . .
C16_4 C17_4 C28_4 117.3(5) . .
C18_4 C17_4 C28_4 122.2(5) . .
C19_4 C18_4 C17_4 120.0 . .
C19_4 C18_4 C23_4 120.0 . .
C17_4 C18_4 C23_4 120.0 . .
C20_4 C19_4 C18_4 120.0 . .
C20_4 C19_4 C14_4 120.0 . .
C18_4 C19_4 C14_4 120.0 . .
C19_4 C20_4 C21_4 120.0 . .
C22_4 C21_4 C20_4 120.0 . .
C21_4 C22_4 C23_4 120.0 . .
C22_4 C23_4 C18_4 120.0 . .
C25_4 C24_4 C16_4 122.7(10) . .
C24_4 C25_4 C26_4 118.7(11) . .
C27_4 C26_4 C25_4 121.0(11) . .
C26_4 C27_4 C15_4 122.3(9) . .
N29_4 C28_4 C17_4 107.4(8) . .
C30_4 N29_4 C28_4 117.0(10) . .
O31_4 C30_4 N29_4 123.6(12) . .
O31_4 C30_4 C37_4 122.1(11) . .
N29_4 C30_4 C37_4 114.1(14) . .
C33_4 C32_4 C37_4 120.0 . .
C32_4 C33_4 C34_4 120.0 . .
C32_4 C33_4 C41_4 124.4(6) . .
C34_4 C33_4 C41_4 115.6(6) . .
C35_4 C34_4 C33_4 120.0 . .
C36_4 C35_4 C34_4 120.0 . .
C36_4 C35_4 C38_4 117.2(9) . .
C34_4 C35_4 C38_4 122.8(9) . .
C37_4 C36_4 C35_4 120.0 . .
C36_4 C37_4 C32_4 120.0 . .
C36_4 C37_4 C30_4 116.8(7) . .
C32_4 C37_4 C30_4 123.2(6) . .
N40_4 C38_4 O39_4 126.7(16) . .
N40_4 C38_4 C35_4 114.9(17) . .
O39_4 C38_4 C35_4 118.1(14) . .
C38_4 N40_4 C1_17 127.1(16) . .
O42_4 C41_4 N43_4 123.8(14) . .
O42_4 C41_4 C33_4 123.0(13) . .
N43_4 C41_4 C33_4 113.2(12) . .
C41_4 O42_4 Ca8_10 170.9(10) . .
C41_4 N43_4 C44_4 119.6(11) . .
N43_4 C44_4 C45_4 113.6(9) . .
C46_4 C45_4 C50_4 120.0 . .
C46_4 C45_4 C44_4 118.5(4) . .
C50_4 C45_4 C44_4 120.8(4) . .
C47_4 C46_4 C45_4 120.0 . .
C47_4 C46_4 C55_4 117.3(6) . .
C45_4 C46_4 C55_4 122.7(6) . .
C48_4 C47_4 C46_4 120.0 . .
C48_4 C47_4 C58_4 118.5(5) . .
C46_4 C47_4 C58_4 121.4(5) . .
C49_4 C48_4 C47_4 120.0 . .
C49_4 C48_4 C59_4 117.5(4) . .
C47_4 C48_4 C59_4 122.4(5) . .
C48_4 C49_4 C50_4 120.0 . .
C48_4 C49_4 C54_4 120.0 . .
C50_4 C49_4 C54_4 120.0 . .
C49_4 C50_4 C51_4 120.0 . .
C49_4 C50_4 C45_4 120.0 . .
C51_4 C50_4 C45_4 120.0 . .
C52_4 C51_4 C50_4 120.0 . .
C51_4 C52_4 C53_4 120.0 . .
C52_4 C53_4 C54_4 120.0 . .
C53_4 C54_4 C49_4 120.0 . .
C56_4 C55_4 C46_4 123.0(10) . .
C55_4 C56_4 C57_4 119.9(12) . .
C56_4 C57_4 C58_4 122.4(11) . .
C57_4 C58_4 C47_4 116.0(9) . .
N60_4 C59_4 C48_4 114.3(9) . .
C61_4 N60_4 C59_4 122.6(9) . .
N60_4 C61_4 O62_4 124.1(11) . .
N60_4 C61_4 C6_4 120.4(10) . .
O62_4 C61_4 C6_4 115.5(12) . .
C61_4 O62_4 Ca5_10 154.4(8) . .
C2_5 C1_5 C6_5 120.0 . .
C1_5 C2_5 C3_5 120.0 . .
C1_5 C2_5 C62_5 124.7(5) . .
C3_5 C2_5 C62_5 115.3(5) . .
C4_5 C3_5 C2_5 120.0 . .
C3_5 C4_5 C5_5 120.0 . .
C3_5 C4_5 C7_5 115.9(7) . .
C5_5 C4_5 C7_5 124.0(7) . .
C6_5 C5_5 C4_5 120.0 . .
C5_5 C6_5 C1_5 120.0 . .
C5_5 C6_5 C10_5 118.5(6) . .
C1_5 C6_5 C10_5 121.5(6) . .
O8_5 C7_5 N9_5 124.5(13) . .
O8_5 C7_5 C4_5 119.5(13) . .
N9_5 C7_5 C4_5 116.0(13) . .
C7_5 N9_5 C1_20 123.9(12) . .
O11_5 C10_5 N12_5 124.0(10) . .
O11_5 C10_5 C6_5 116.5(13) . .
N12_5 C10_5 C6_5 119.5(12) . .
C10_5 O11_5 Ca6_10 166.5(8) . .
C10_5 N12_5 C13_5 121.8(9) . .
N12_5 C13_5 C14_5 112.2(8) . .
C15_5 C14_5 C19_5 120.0 . .
C15_5 C14_5 C13_5 120.3(4) . .
C19_5 C14_5 C13_5 119.5(4) . .
C14_5 C15_5 C16_5 120.0 . .
C14_5 C15_5 C28_5 120.2(5) . .
C16_5 C15_5 C28_5 119.7(5) . .
C15_5 C16_5 C17_5 120.0 . .
C15_5 C16_5 C25_5 115.6(5) . .
C17_5 C16_5 C25_5 124.3(6) . .
C18_5 C17_5 C16_5 120.0 . .
C18_5 C17_5 C29_5 120.5(5) . .
C16_5 C17_5 C29_5 119.4(5) . .
C17_5 C18_5 C19_5 120.0 . .
C17_5 C18_5 C23_5 120.0 . .
C19_5 C18_5 C23_5 120.0 . .
C20_5 C19_5 C18_5 120.0 . .
C20_5 C19_5 C14_5 120.0 . .
C18_5 C19_5 C14_5 120.0 . .
C19_5 C20_5 C21_5 120.0 . .
C22_5 C21_5 C20_5 120.0 . .
C23_5 C22_5 C21_5 120.0 . .
C22_5 C23_5 C18_5 120.0 . .
C49_5 C24_5 N61_5 114.4(8) . .
C26_5 C25_5 C16_5 124.6(10) . .
C25_5 C26_5 C27_5 119.6(12) . .
C28_5 C27_5 C26_5 119.4(11) . .
C27_5 C28_5 C15_5 121.0(9) . .
N30_5 C29_5 C17_5 114.0(9) . .
C31_5 N30_5 C29_5 119.5(10) . .
O32_5 C31_5 N30_5 119.3(13) . .
O32_5 C31_5 C38_5 123.4(12) . .
N30_5 C31_5 C38_5 117.1(12) . .
C34_5 C33_5 C38_5 120.0 . .
C35_5 C34_5 C33_5 120.0 . .
C35_5 C34_5 C42_5 121.9(6) . .
C33_5 C34_5 C42_5 118.1(6) . .
C36_5 C35_5 C34_5 120.0 . .
C35_5 C36_5 C37_5 120.0 . .
C35_5 C36_5 C39_5 109.3(12) . .
C37_5 C36_5 C39_5 130.6(12) . .
C36_5 C37_5 C38_5 120.0 . .
C33_5 C38_5 C37_5 120.0 . .
C33_5 C38_5 C31_5 125.8(6) . .
C37_5 C38_5 C31_5 114.1(6) . .
N41_5 C39_5 O40_5 122.8(19) . .
N41_5 C39_5 C36_5 139(3) . .
O40_5 C39_5 C36_5 98(2) . .
N44_5 C42_5 O43_5 124.2(14) . .
N44_5 C42_5 C34_5 122.6(13) . .
O43_5 C42_5 C34_5 113.2(14) . .
C42_5 O43_5 Ca8_10 163.6(9) . .
C42_5 N44_5 C45_5 121.7(12) . .
N44_5 C45_5 C46_5 109.0(9) . .
C47_5 C46_5 C51_5 120.0 . .
C47_5 C46_5 C45_5 117.5(4) . .
C51_5 C46_5 C45_5 121.9(4) . .
C48_5 C47_5 C46_5 120.0 . .
C48_5 C47_5 C59_5 118.4(6) . .
C46_5 C47_5 C59_5 121.6(6) . .
C49_5 C48_5 C47_5 120.0 . .
C49_5 C48_5 C56_5 120.8(5) . .
C47_5 C48_5 C56_5 119.0(5) . .
C50_5 C49_5 C48_5 120.0 . .
C50_5 C49_5 C24_5 120.0(4) . .
C48_5 C49_5 C24_5 119.7(4) . .
C51_5 C50_5 C49_5 120.0 . .
C51_5 C50_5 C55_5 120.0 . .
C49_5 C50_5 C55_5 120.0 . .
C52_5 C51_5 C50_5 120.0 . .
C52_5 C51_5 C46_5 120.0 . .
C50_5 C51_5 C46_5 120.0 . .
C51_5 C52_5 C53_5 120.0 . .
C54_5 C53_5 C52_5 120.0 . .
C53_5 C54_5 C55_5 120.0 . .
C54_5 C55_5 C50_5 120.0 . .
C57_5 C56_5 C48_5 120.4(10) . .
C56_5 C57_5 C58_5 120.6(10) . .
C59_5 C58_5 C57_5 120.5(11) . .
C58_5 C59_5 C47_5 120.9(10) . .
C62_5 N61_5 C24_5 121.0(8) . .
O63_5 C62_5 N61_5 119.5(10) . .
O63_5 C62_5 C2_5 122.0(10) . .
N61_5 C62_5 C2_5 118.5(10) . .
C2_6 C1_6 C6_6 120.0 . .
C1_6 C2_6 C3_6 120.0 . .
C1_6 C2_6 C61_6 121.2(4) . .
C3_6 C2_6 C61_6 118.7(4) . .
C2_6 C3_6 C4_6 120.0 . .
C5_6 C4_6 C3_6 120.0 . .
C5_6 C4_6 C7_6 122.0(6) . .
C3_6 C4_6 C7_6 117.9(6) . .
C4_6 C5_6 C6_6 120.0 . .
C5_6 C6_6 C1_6 120.0 . .
C5_6 C6_6 C10_6 116.5(4) . .
C1_6 C6_6 C10_6 123.5(4) . .
O8_6 C7_6 N9_6 125.2(9) . .
O8_6 C7_6 C4_6 121.7(12) . .
N9_6 C7_6 C4_6 113.1(11) . .
C7_6 N9_6 C1_12 125.8(9) . .
O11_6 C10_6 N12_6 120.6(9) . .
O11_6 C10_6 C6_6 119.1(8) . .
N12_6 C10_6 C6_6 120.2(8) . .
C10_6 N12_6 C13_6 119.9(7) . .
N12_6 C13_6 C14_6 107.6(6) . .
C15_6 C14_6 C19_6 120.0 . .
C15_6 C14_6 C13_6 119.1(5) . .
C19_6 C14_6 C13_6 120.4(5) . .
C14_6 C15_6 C16_6 120.0 . .
C14_6 C15_6 C24_6 121.2(5) . .
C16_6 C15_6 C24_6 117.9(5) . .
C27_6 C16_6 C15_6 119.1(5) . .
C27_6 C16_6 C17_6 120.4(5) . .
C15_6 C16_6 C17_6 120.0 . .
C18_6 C17_6 C16_6 120.0 . .
C18_6 C17_6 C28_6 121.0(5) . .
C16_6 C17_6 C28_6 117.7(5) . .
C17_6 C18_6 C19_6 120.0 . .
C17_6 C18_6 C23_6 120.0 . .
C19_6 C18_6 C23_6 120.0 . .
C20_6 C19_6 C18_6 120.0 . .
C20_6 C19_6 C14_6 120.0 . .
C18_6 C19_6 C14_6 120.0 . .
C21_6 C20_6 C19_6 120.0 . .
C20_6 C21_6 C22_6 120.0 . .
C23_6 C22_6 C21_6 120.0 . .
C22_6 C23_6 C18_6 120.0 . .
C25_6 C24_6 C15_6 123.2(10) . .
C24_6 C25_6 C26_6 116.5(14) . .
C27_6 C26_6 C25_6 118.7(13) . .
C16_6 C27_6 C26_6 124.4(10) . .
N29_6 C28_6 C17_6 108.2(7) . .
C30_6 N29_6 C28_6 119.5(7) . .
O31_6 C30_6 N29_6 122.6(8) . .
O31_6 C30_6 C33_6 120.5(8) . .
N29_6 C30_6 C33_6 116.9(9) . .
C30_6 O31_6 Ca2_10 166.3(6) . .
C33_6 C32_6 C37_6 120.0 . .
C34_6 C33_6 C32_6 120.0 . .
C34_6 C33_6 C30_6 116.9(4) . .
C32_6 C33_6 C30_6 123.1(4) . .
C35_6 C34_6 C33_6 120.0 . .
C34_6 C35_6 C36_6 120.0 . .
C34_6 C35_6 C38_6 119.3(5) . .
C36_6 C35_6 C38_6 120.7(5) . .
C37_6 C36_6 C35_6 120.0 . .
C36_6 C37_6 C32_6 120.0 . .
C36_6 C37_6 C41_6 119.0(5) . .
C32_6 C37_6 C41_6 120.9(4) . .
O39_6 C38_6 N40_6 123.0(9) . .
O39_6 C38_6 C35_6 115.7(9) . .
N40_6 C38_6 C35_6 121.2(9) . .
C38_6 N40_6 C1_13 124.7(9) . .
O42_6 C41_6 N43_6 121.2(9) . .
O42_6 C41_6 C37_6 119.4(9) . .
N43_6 C41_6 C37_6 119.3(9) . .
C41_6 O42_6 Ca3_10 164.5(7) . .
C41_6 N43_6 C44_6 118.3(7) . .
N43_6 C44_6 C45_6 111.6(7) . .
C46_6 C45_6 C50_6 120.0 . .
C46_6 C45_6 C44_6 121.1(4) . .
C50_6 C45_6 C44_6 118.6(4) . .
C55_6 C46_6 C47_6 118.9(5) . .
C55_6 C46_6 C45_6 120.9(5) . .
C47_6 C46_6 C45_6 120.0 . .
C46_6 C47_6 C48_6 120.0 . .
C46_6 C47_6 C58_6 118.1(5) . .
C48_6 C47_6 C58_6 121.6(5) . .
C47_6 C48_6 C49_6 120.0 . .
C47_6 C48_6 C59_6 119.2(5) . .
C49_6 C48_6 C59_6 120.2(5) . .
C50_6 C49_6 C48_6 120.0 . .
C50_6 C49_6 C54_6 120.0 . .
C48_6 C49_6 C54_6 120.0 . .
C51_6 C50_6 C49_6 120.0 . .
C51_6 C50_6 C45_6 120.0 . .
C49_6 C50_6 C45_6 120.0 . .
C50_6 C51_6 C52_6 120.0 . .
C53_6 C52_6 C51_6 120.0 . .
C52_6 C53_6 C54_6 120.0 . .
C49_6 C54_6 C53_6 120.0 . .
C46_6 C55_6 C56_6 125.1(9) . .
C55_6 C56_6 C57_6 114.5(11) . .
C58_6 C57_6 C56_6 120.4(10) . .
C57_6 C58_6 C47_6 123.0(9) . .
N60_6 C59_6 C48_6 111.5(7) . .
C61_6 N60_6 C59_6 122.5(8) . .
O62_6 C61_6 N60_6 122.6(9) . .
O62_6 C61_6 C2_6 120.0(9) . .
N60_6 C61_6 C2_6 117.4(10) . .
C61_6 O62_6 Ca6_10 162.0(6) . 3_666
C2_7 C1_7 C6_7 120.0 . .
C3_7 C2_7 C1_7 120.0 . .
C3_7 C2_7 C61_7 116.8(6) . .
C1_7 C2_7 C61_7 123.2(6) . .
C2_7 C3_7 C4_7 120.0 . .
C5_7 C4_7 C3_7 120.0 . .
C5_7 C4_7 C7_7 115.2(5) . .
C3_7 C4_7 C7_7 124.8(5) . .
C4_7 C5_7 C6_7 120.0 . .
C5_7 C6_7 C1_7 120.0 . .
C5_7 C6_7 C10_7 118.2(5) . .
C1_7 C6_7 C10_7 121.8(5) . .
O8_7 C7_7 N9_7 122.1(10) . .
O8_7 C7_7 C4_7 120.0(10) . .
N9_7 C7_7 C4_7 117.6(9) . .
C7_7 N9_7 C1_11 124.8(9) . .
O11_7 C10_7 N12_7 120.5(8) . .
O11_7 C10_7 C6_7 120.5(9) . .
N12_7 C10_7 C6_7 119.0(8) . .
C10_7 O11_7 Ca2_10 166.4(5) . .
C10_7 N12_7 C13_7 118.1(7) . .
N12_7 C13_7 C14_7 111.3(7) . .
C15_7 C14_7 C19_7 120.0 . .
C15_7 C14_7 C13_7 118.3(4) . .
C19_7 C14_7 C13_7 120.8(4) . .
C16_7 C15_7 C14_7 120.0 . .
C16_7 C15_7 C27_7 116.6(6) . .
C14_7 C15_7 C27_7 123.2(6) . .
C17_7 C16_7 C15_7 120.0 . .
C17_7 C16_7 C24_7 121.4(5) . .
C15_7 C16_7 C24_7 118.0(5) . .
C16_7 C17_7 C18_7 120.0 . .
C16_7 C17_7 C28_7 119.3(5) . .
C18_7 C17_7 C28_7 120.5(5) . .
C17_7 C18_7 C19_7 120.0 . .
C17_7 C18_7 C23_7 120.0 . .
C19_7 C18_7 C23_7 120.0 . .
C20_7 C19_7 C18_7 120.0 . .
C20_7 C19_7 C14_7 120.0 . .
C18_7 C19_7 C14_7 120.0 . .
C19_7 C20_7 C21_7 120.0 . .
C22_7 C21_7 C20_7 120.0 . .
C21_7 C22_7 C23_7 120.0 . .
C22_7 C23_7 C18_7 120.0 . .
C25_7 C24_7 C16_7 124.9(10) . .
C24_7 C25_7 C26_7 118.0(12) . .
C27_7 C26_7 C25_7 118.2(11) . .
C26_7 C27_7 C15_7 123.9(10) . .
N29_7 C28_7 C17_7 111.3(7) . .
C30_7 N29_7 C28_7 122.2(9) . .
O31_7 C30_7 N29_7 119.1(11) . .
O31_7 C30_7 C33_7 118.5(11) . .
N29_7 C30_7 C33_7 122.4(10) . .
C33_7 C32_7 C37_7 120.0 . .
C32_7 C33_7 C34_7 120.0 . .
C32_7 C33_7 C30_7 118.9(6) . .
C34_7 C33_7 C30_7 121.1(6) . .
C35_7 C34_7 C33_7 120.0 . .
C36_7 C35_7 C34_7 120.0 . .
C36_7 C35_7 C38_7 125.9(9) . .
C34_7 C35_7 C38_7 113.8(10) . .
C35_7 C36_7 C37_7 120.0 . .
C36_7 C37_7 C32_7 120.0 . .
C36_7 C37_7 C41_7 117.0(5) . .
C32_7 C37_7 C41_7 123.0(5) . .
N39_7 C38_7 O40_7 126(2) . .
N39_7 C38_7 C35_7 122.7(15) . .
O40_7 C38_7 C35_7 109(2) . .
N43_7 C41_7 O42_7 124.2(13) . .
N43_7 C41_7 C37_7 117.0(12) . .
O42_7 C41_7 C37_7 118.8(12) . .
C41_7 O42_7 Ca7_10 166.4(9) . .
C41_7 N43_7 C44_7 121.3(10) . .
N43_7 C44_7 C45_7 113.2(8) . .
C46_7 C45_7 C50_7 120.0 . .
C46_7 C45_7 C44_7 116.6(5) . .
C50_7 C45_7 C44_7 122.2(5) . .
C45_7 C46_7 C47_7 120.0 . .
C45_7 C46_7 C55_7 124.5(7) . .
C47_7 C46_7 C55_7 115.2(7) . .
C48_7 C47_7 C46_7 120.0 . .
C48_7 C47_7 C58_7 117.8(6) . .
C46_7 C47_7 C58_7 122.0(6) . .
C49_7 C48_7 C47_7 120.0 . .
C49_7 C48_7 C59_7 120.6(4) . .
C47_7 C48_7 C59_7 119.2(4) . .
C50_7 C49_7 C48_7 120.0 . .
C50_7 C49_7 C54_7 120.0 . .
C48_7 C49_7 C54_7 120.0 . .
C49_7 C50_7 C51_7 120.0 . .
C49_7 C50_7 C45_7 120.0 . .
C51_7 C50_7 C45_7 120.0 . .
C50_7 C51_7 C52_7 120.0 . .
C51_7 C52_7 C53_7 120.0 . .
C54_7 C53_7 C52_7 120.0 . .
C53_7 C54_7 C49_7 120.0 . .
C56_7 C55_7 C46_7 122.9(12) . .
C57_7 C56_7 C55_7 119.1(15) . .
C58_7 C57_7 C56_7 120.0(16) . .
C57_7 C58_7 C47_7 120.5(13) . .
N60_7 C59_7 C48_7 109.3(7) . .
C61_7 N60_7 C59_7 119.0(8) . .
O62_7 C61_7 N60_7 121.5(9) . .
O62_7 C61_7 C2_7 122.1(10) . .
N60_7 C61_7 C2_7 116.4(9) . .
C61_7 O62_7 Ca1_10 161.9(6) . .
C2_8 C1_8 C6_8 120.0 . .
C3_8 C2_8 C1_8 120.0 . .
C3_8 C2_8 C10_8 120.0(6) . .
C1_8 C2_8 C10_8 120.0(6) . .
C2_8 C3_8 C4_8 120.0 . .
C5_8 C4_8 C3_8 120.0 . .
C5_8 C4_8 C7_8 119.0(8) . .
C3_8 C4_8 C7_8 121.0(8) . .
C4_8 C5_8 C6_8 120.0 . .
C5_8 C6_8 C1_8 120.0 . .
C5_8 C6_8 C58_8 115.3(6) . .
C1_8 C6_8 C58_8 124.7(6) . .
O8_8 C7_8 N9_8 115.2(17) . .
O8_8 C7_8 C4_8 121.8(14) . .
N9_8 C7_8 C4_8 122.8(16) . .
C7_8 N9_8 C1_18 129.8(16) . .
O11_8 C10_8 N12_8 122.0(14) . .
O11_8 C10_8 C2_8 115.3(15) . .
N12_8 C10_8 C2_8 122.7(12) . .
C10_8 O11_8 Ca7_10 163.4(7) . .
C10_8 N12_8 C13_8 123.0(12) . .
N12_8 C13_8 C14_8 113.9(9) . .
C19_8 C14_8 C15_8 120.0 . .
C19_8 C14_8 C13_8 122.3(5) . .
C15_8 C14_8 C13_8 117.6(5) . .
C16_8 C15_8 C14_8 120.0 . .
C16_8 C15_8 C24_8 116.8(5) . .
C14_8 C15_8 C24_8 123.2(5) . .
C17_8 C16_8 C15_8 120.0 . .
C17_8 C16_8 C27_8 119.4(6) . .
C15_8 C16_8 C27_8 120.6(6) . .
C16_8 C17_8 C18_8 120.0 . .
C16_8 C17_8 C28_8 121.3(5) . .
C18_8 C17_8 C28_8 118.5(5) . .
C17_8 C18_8 C19_8 120.0 . .
C17_8 C18_8 C23_8 120.0 . .
C19_8 C18_8 C23_8 120.0 . .
C20_8 C19_8 C18_8 120.0 . .
C20_8 C19_8 C14_8 120.0 . .
C18_8 C19_8 C14_8 120.0 . .
C21_8 C20_8 C19_8 120.0 . .
C22_8 C21_8 C20_8 120.0 . .
C21_8 C22_8 C23_8 120.0 . .
C22_8 C23_8 C18_8 120.0 . .
C25_8 C24_8 C15_8 120.2(10) . .
C24_8 C25_8 C26_8 122.3(11) . .
C27_8 C26_8 C25_8 121.7(11) . .
C26_8 C27_8 C16_8 118.4(10) . .
N29_8 C28_8 C17_8 112.0(9) . .
C30_8 N29_8 C28_8 118.3(10) . .
O11 C30_8 N29_8 123.5(12) . .
O11 C30_8 C33_8 116.8(11) . .
N29_8 C30_8 C33_8 119.1(10) . .
C33_8 C32_8 C37_8 120.0 . .
C32_8 C33_8 C34_8 120.0 . .
C32_8 C33_8 C30_8 124.1(6) . .
C34_8 C33_8 C30_8 115.9(6) . .
C33_8 C34_8 C35_8 120.0 . .
C36_8 C35_8 C34_8 120.0 . .
C36_8 C35_8 C60_8 121.2(9) . .
C34_8 C35_8 C60_8 118.7(9) . .
C37_8 C36_8 C35_8 120.0 . .
C36_8 C37_8 C32_8 120.0 . .
C36_8 C37_8 C38_8 116.8(5) . .
C32_8 C37_8 C38_8 123.1(5) . .
O39_8 C38_8 N40_8 120.7(11) . .
O39_8 C38_8 C37_8 124.8(10) . .
N40_8 C38_8 C37_8 114.4(11) . .
C38_8 O39_8 Ca6_10 163.8(6) . .
C38_8 N40_8 C41_8 123.4(9) . .
C42_8 C41_8 N40_8 112.6(7) . .
C43_8 C42_8 C47_8 120.0 . .
C43_8 C42_8 C41_8 116.9(4) . .
C47_8 C42_8 C41_8 122.7(4) . .
C44_8 C43_8 C42_8 120.0 . .
C44_8 C43_8 C55_8 117.6(5) . .
C42_8 C43_8 C55_8 122.2(5) . .
C43_8 C44_8 C45_8 120.0 . .
C43_8 C44_8 C52_8 119.4(5) . .
C45_8 C44_8 C52_8 120.3(5) . .
C46_8 C45_8 C44_8 120.0 . .
C46_8 C45_8 C56_8 119.8(4) . .
C44_8 C45_8 C56_8 119.7(4) . .
C45_8 C46_8 C51_8 120.0 . .
C45_8 C46_8 C47_8 120.0 . .
C51_8 C46_8 C47_8 120.0 . .
C48_8 C47_8 C46_8 120.0 . .
C48_8 C47_8 C42_8 120.0 . .
C46_8 C47_8 C42_8 120.0 . .
C49_8 C48_8 C47_8 120.0 . .
C50_8 C49_8 C48_8 120.0 . .
C49_8 C50_8 C51_8 120.0 . .
C46_8 C51_8 C50_8 120.0 . .
C53_8 C52_8 C44_8 119.3(9) . .
C52_8 C53_8 C54_8 122.1(10) . .
C55_8 C54_8 C53_8 118.6(10) . .
C54_8 C55_8 C43_8 123.0(9) . .
N57_8 C56_8 C45_8 108.9(8) . .
C58_8 N57_8 C56_8 117.3(9) . .
O59_8 C58_8 N57_8 121.6(11) . .
O59_8 C58_8 C6_8 120.4(12) . .
N57_8 C58_8 C6_8 118.0(11) . .
O61_8 C60_8 N62_8 119.8(19) . .
O61_8 C60_8 C35_8 114(2) . .
N62_8 C60_8 C35_8 125.6(16) . .
C2_9 C1_9 C6_9 120.0 . .
C3_9 C2_9 C1_9 120.0 . .
C3_9 C2_9 C62_9 117.6(6) . .
C1_9 C2_9 C62_9 122.4(6) . .
C2_9 C3_9 C4_9 120.0 . .
C3_9 C4_9 C5_9 120.0 . .
C3_9 C4_9 C7_9 123.8(10) . .
C5_9 C4_9 C7_9 116.2(10) . .
C6_9 C5_9 C4_9 120.0 . .
C5_9 C6_9 C1_9 120.0 . .
C5_9 C6_9 C10_9 116.2(7) . .
C1_9 C6_9 C10_9 123.8(7) . .
N9_9 C7_9 O8_9 120(2) . .
N9_9 C7_9 C4_9 126.6(19) . .
O8_9 C7_9 C4_9 113(2) . .
C7_9 N9_9 C1_15 125(2) . .
O11_9 C10_9 N12_9 120.1(16) . .
O11_9 C10_9 C6_9 122.2(14) . .
N12_9 C10_9 C6_9 117.4(14) . .
C10_9 O11_9 Ca8_10 159.0(9) . .
C10_9 N12_9 C13_9 121.3(13) . .
N12_9 C13_9 C14_9 113.9(11) . .
C15_9 C14_9 C19_9 120.0 . .
C15_9 C14_9 C13_9 117.6(5) . .
C19_9 C14_9 C13_9 122.3(5) . .
C14_9 C15_9 C16_9 120.0 . .
C14_9 C15_9 C24_9 124.3(7) . .
C16_9 C15_9 C24_9 115.7(7) . .
C15_9 C16_9 C17_9 120.0 . .
C15_9 C16_9 C27_9 120.8(5) . .
C17_9 C16_9 C27_9 119.1(5) . .
C18_9 C17_9 C16_9 120.0 . .
C18_9 C17_9 C28_9 118.1(5) . .
C16_9 C17_9 C28_9 121.8(5) . .
C17_9 C18_9 C19_9 120.0 . .
C17_9 C18_9 C23_9 120.0 . .
C19_9 C18_9 C23_9 120.0 . .
C18_9 C19_9 C20_9 120.0 . .
C18_9 C19_9 C14_9 120.0 . .
C20_9 C19_9 C14_9 120.0 . .
C19_9 C20_9 C21_9 120.0 . .
C22_9 C21_9 C20_9 120.0 . .
C21_9 C22_9 C23_9 120.0 . .
C22_9 C23_9 C18_9 120.0 . .
C25_9 C24_9 C15_9 123.8(12) . .
C24_9 C25_9 C26_9 119.8(13) . .
C27_9 C26_9 C25_9 120.4(12) . .
C26_9 C27_9 C16_9 119.4(10) . .
N29_9 C28_9 C17_9 113.8(10) . .
C30_9 N29_9 C28_9 119.9(11) . .
O31_9 C30_9 N29_9 118.2(14) . .
O31_9 C30_9 C37_9 124.4(11) . .
N29_9 C30_9 C37_9 117.4(13) . .
C30_9 O31_9 Ca9_10 152.6(9) . .
C33_9 C32_9 C37_9 120.0 . .
C34_9 C33_9 C32_9 120.0 . .
C34_9 C33_9 C41_9 118.4(6) . .
C32_9 C33_9 C41_9 121.6(7) . .
C35_9 C34_9 C33_9 120.0 . .
C36_9 C35_9 C34_9 120.0 . .
C36_9 C35_9 C38_9 131.9(8) . .
C34_9 C35_9 C38_9 108.1(8) . .
C35_9 C36_9 C37_9 120.0 . .
C36_9 C37_9 C32_9 120.0 . .
C36_9 C37_9 C30_9 113.6(6) . .
C32_9 C37_9 C30_9 126.4(6) . .
N40_9 C38_9 O39_9 136(2) . .
N40_9 C38_9 C35_9 126.3(18) . .
O39_9 C38_9 C35_9 93.4(18) . .
O42_9 C41_9 N43_9 122.0(16) . .
O42_9 C41_9 C33_9 118.5(15) . .
N43_9 C41_9 C33_9 119.5(14) . .
C41_9 O42_9 Ca7_10 167.6(10) . .
C41_9 N43_9 C44_9 122.0(13) . .
N43_9 C44_9 C45_9 112.2(9) . .
C46_9 C45_9 C50_9 120.0 . .
C46_9 C45_9 C44_9 120.1(4) . .
C50_9 C45_9 C44_9 119.7(5) . .
C45_9 C46_9 C47_9 120.0 . .
C45_9 C46_9 C56_9 118.8(7) . .
C47_9 C46_9 C56_9 120.9(7) . .
C48_9 C47_9 C46_9 120.0 . .
C48_9 C47_9 C59_9 124.1(6) . .
C46_9 C47_9 C59_9 115.9(6) . .
C47_9 C48_9 C49_9 120.0 . .
C47_9 C48_9 C60_9 119.5(5) . .
C49_9 C48_9 C60_9 120.2(5) . .
C50_9 C49_9 C48_9 120.0 . .
C50_9 C49_9 C54_9 120.0 . .
C48_9 C49_9 C54_9 120.0 . .
C49_9 C50_9 C51_9 120.0 . .
C49_9 C50_9 C45_9 120.0 . .
C51_9 C50_9 C45_9 120.0 . .
C52_9 C51_9 C50_9 120.0 . .
C51_9 C52_9 C53_9 120.0 . .
C54_9 C53_9 C52_9 120.0 . .
C53_9 C54_9 C49_9 120.0 . .
C57_9 C56_9 C46_9 117.7(13) . .
C56_9 C57_9 C58_9 125.7(14) . .
C57_9 C58_9 C59_9 114.8(13) . .
C58_9 C59_9 C47_9 124.6(11) . .
N61_9 C60_9 C48_9 113.9(10) . .
C62_9 N61_9 C60_9 121.6(11) . .
O63_9 C62_9 N61_9 117.9(14) . .
O63_9 C62_9 C2_9 120.4(13) . .
N61_9 C62_9 C2_9 121.6(13) . .
O62_7 Ca1_10 O10 85.7(2) . .
O62_7 Ca1_10 O14_13 84.9(5) . .
O10 Ca1_10 O14_13 147.3(7) . .
O62_7 Ca1_10 O14_11 94.3(3) . .
O10 Ca1_10 O14_11 131.7(4) . .
O14_13 Ca1_10 O14_11 80.3(7) . .
O62_7 Ca1_10 O16 101.1(3) . .
O10 Ca1_10 O16 74.5(3) . .
O14_13 Ca1_10 O16 76.7(6) . .
O14_11 Ca1_10 O16 150.9(4) . .
O62_7 Ca1_10 O15_11 90.7(3) . .
O10 Ca1_10 O15_11 79.2(3) . .
O14_13 Ca1_10 O15_11 132.1(7) . .
O14_11 Ca1_10 O15_11 52.5(4) . .
O16 Ca1_10 O15_11 150.2(4) . .
O62_7 Ca1_10 O75 175.2(4) . .
O10 Ca1_10 O75 91.1(4) . .
O14_13 Ca1_10 O75 99.7(6) . .
O14_11 Ca1_10 O75 84.9(5) . .
O16 Ca1_10 O75 81.6(5) . .
O15_11 Ca1_10 O75 85.0(5) . .
O62_7 Ca1_10 C13_11 95.7(4) . .
O10 Ca1_10 C13_11 104.4(6) . .
O14_13 Ca1_10 C13_11 107.7(8) . .
O14_11 Ca1_10 C13_11 27.4(5) . .
O16 Ca1_10 C13_11 163.0(4) . .
O15_11 Ca1_10 C13_11 25.3(5) . .
O75 Ca1_10 C13_11 81.5(5) . .
O31_6 Ca2_10 O31_6 180.00(14) . 3_666
O31_6 Ca2_10 O11_7 91.95(18) . 3_666
O31_6 Ca2_10 O11_7 88.05(18) 3_666 3_666
O31_6 Ca2_10 O11_7 88.05(18) . .
O31_6 Ca2_10 O11_7 91.95(18) 3_666 .
O11_7 Ca2_10 O11_7 180.0 3_666 .
O31_6 Ca2_10 O11_4 86.7(2) . .
O31_6 Ca2_10 O11_4 93.3(2) 3_666 .
O11_7 Ca2_10 O11_4 85.63(18) 3_666 .
O11_7 Ca2_10 O11_4 94.37(18) . .
O31_6 Ca2_10 O11_4 93.3(2) . 3_666
O31_6 Ca2_10 O11_4 86.7(2) 3_666 3_666
O11_7 Ca2_10 O11_4 94.37(18) 3_666 3_666
O11_7 Ca2_10 O11_4 85.63(18) . 3_666
O11_4 Ca2_10 O11_4 180.0(3) . 3_666
O42_6 Ca3_10 O14_12 176.4(3) . 4_575
O42_6 Ca3_10 O7_14 98.5(3) . .
O14_12 Ca3_10 O7_14 78.7(3) 4_575 .
O42_6 Ca3_10 O4 85.0(2) . .
O14_12 Ca3_10 O4 98.5(2) 4_575 .
O7_14 Ca3_10 O4 150.9(3) . .
O42_6 Ca3_10 O3 98.0(2) . .
O14_12 Ca3_10 O3 83.6(2) 4_575 .
O7_14 Ca3_10 O3 76.4(2) . .
O4 Ca3_10 O3 74.5(2) . .
O42_6 Ca3_10 O7_13 95.0(2) . .
O14_12 Ca3_10 O7_13 82.2(2) 4_575 .
O7_14 Ca3_10 O7_13 76.7(4) . .
O4 Ca3_10 O7_13 132.0(3) . .
O3 Ca3_10 O7_13 151.5(3) . .
O42_6 Ca3_10 O8_13 94.7(2) . .
O14_12 Ca3_10 O8_13 85.4(3) 4_575 .
O7_14 Ca3_10 O8_13 128.8(3) . .
O4 Ca3_10 O8_13 79.1(3) . .
O3 Ca3_10 O8_13 149.6(3) . .
O7_13 Ca3_10 O8_13 53.0(3) . .
O42_6 Ca3_10 C6_13 98.8(3) . .
O14_12 Ca3_10 C6_13 79.7(3) 4_575 .
O7_14 Ca3_10 C6_13 102.8(5) . .
O4 Ca3_10 C6_13 105.2(4) . .
O3 Ca3_10 C6_13 163.1(3) . .
O7_13 Ca3_10 C6_13 27.3(3) . .
O8_13 Ca3_10 C6_13 26.1(4) . .
O42_6 Ca3_10 Ca4_10 139.8(2) . .
O14_12 Ca3_10 Ca4_10 37.5(2) 4_575 .
O7_14 Ca3_10 Ca4_10 41.2(2) . .
O4 Ca3_10 Ca4_10 129.23(16) . .
O3 Ca3_10 Ca4_10 76.23(16) . .
O7_13 Ca3_10 Ca4_10 77.5(2) . .
O8_13 Ca3_10 Ca4_10 110.41(19) . .
C6_13 Ca3_10 Ca4_10 92.0(3) . .
O8_14 Ca4_10 O55 93.4(5) . .
O8_14 Ca4_10 O8_12 111.0(4) . 4_575
O55 Ca4_10 O8_12 82.4(5) . 4_575
O8_14 Ca4_10 O23 86.8(4) . .
O55 Ca4_10 O23 85.4(5) . .
O8_12 Ca4_10 O23 158.9(4) 4_575 .
O8_14 Ca4_10 O14_12 121.8(4) . 4_575
O55 Ca4_10 O14_12 140.4(4) . 4_575
O8_12 Ca4_10 O14_12 99.0(3) 4_575 4_575
O23 Ca4_10 O14_12 79.7(3) . 4_575
O8_14 Ca4_10 O15_12 167.5(4) . 4_575
O55 Ca4_10 O15_12 90.1(5) . 4_575
O8_12 Ca4_10 O15_12 81.3(4) 4_575 4_575
O23 Ca4_10 O15_12 81.5(3) . 4_575
O14_12 Ca4_10 O15_12 51.7(3) 4_575 4_575
O8_14 Ca4_10 O7_14 51.1(3) . .
O55 Ca4_10 O7_14 140.2(4) . .
O8_12 Ca4_10 O7_14 123.4(4) 4_575 .
O23 Ca4_10 O7_14 76.3(3) . .
O14_12 Ca4_10 O7_14 70.8(3) 4_575 .
O15_12 Ca4_10 O7_14 121.0(3) 4_575 .
O8_14 Ca4_10 O7_12 77.5(4) . 4_575
O55 Ca4_10 O7_12 121.2(5) . 4_575
O8_12 Ca4_10 O7_12 50.2(4) 4_575 4_575
O23 Ca4_10 O7_12 149.4(3) . 4_575
O14_12 Ca4_10 O7_12 86.5(3) 4_575 4_575
O15_12 Ca4_10 O7_12 110.8(3) 4_575 4_575
O7_14 Ca4_10 O7_12 73.4(3) . 4_575
O8_14 Ca4_10 C6_14 29.1(3) . .
O55 Ca4_10 C6_14 121.1(5) . .
O8_12 Ca4_10 C6_14 119.5(4) 4_575 .
O23 Ca4_10 C6_14 81.6(3) . .
O14_12 Ca4_10 C6_14 92.8(3) 4_575 .
O15_12 Ca4_10 C6_14 142.9(4) 4_575 .
O7_14 Ca4_10 C6_14 22.1(2) . .
O7_12 Ca4_10 C6_14 71.9(4) 4_575 .
O8_14 Ca4_10 C13_12 145.2(4) . 4_575
O55 Ca4_10 C13_12 116.0(5) . 4_575
O8_12 Ca4_10 C13_12 92.0(4) 4_575 4_575
O23 Ca4_10 C13_12 77.9(3) . 4_575
O14_12 Ca4_10 C13_12 24.9(2) 4_575 4_575
O15_12 Ca4_10 C13_12 26.9(3) 4_575 4_575
O7_14 Ca4_10 C13_12 94.6(3) . 4_575
O7_12 Ca4_10 C13_12 100.3(3) 4_575 4_575
C6_14 Ca4_10 C13_12 116.7(4) . 4_575
O8_14 Ca4_10 C6_12 95.6(4) . 4_575
O55 Ca4_10 C6_12 102.7(5) . 4_575
O8_12 Ca4_10 C6_12 24.7(3) 4_575 4_575
O23 Ca4_10 C6_12 171.3(4) . 4_575
O14_12 Ca4_10 C6_12 92.0(3) 4_575 4_575
O15_12 Ca4_10 C6_12 95.3(4) 4_575 4_575
O7_14 Ca4_10 C6_12 98.7(4) . 4_575
O7_12 Ca4_10 C6_12 25.5(3) 4_575 4_575
C6_14 Ca4_10 C6_12 96.5(4) . 4_575
C13_12 Ca4_10 C6_12 95.6(4) 4_575 4_575
O8_14 Ca4_10 Ca3_10 87.2(3) . .
O55 Ca4_10 Ca3_10 161.5(4) . .
O8_12 Ca4_10 Ca3_10 114.6(3) 4_575 .
O23 Ca4_10 Ca3_10 76.2(2) . .
O14_12 Ca4_10 Ca3_10 34.61(18) 4_575 .
O15_12 Ca4_10 Ca3_10 85.7(3) 4_575 .
O7_14 Ca4_10 Ca3_10 36.2(2) . .
O7_12 Ca4_10 Ca3_10 77.0(2) 4_575 .
C6_14 Ca4_10 Ca3_10 58.2(3) . .
C13_12 Ca4_10 Ca3_10 58.9(3) 4_575 .
C6_12 Ca4_10 Ca3_10 95.6(3) 4_575 .
O17 Ca5_10 O62_4 84.3(3) . .
O17 Ca5_10 O83 91.0(5) . .
O62_4 Ca5_10 O83 173.3(6) . .
O17 Ca5_10 O46 74.2(4) . .
O62_4 Ca5_10 O46 102.6(4) . .
O83 Ca5_10 O46 80.4(6) . .
O17 Ca5_10 O1A 141.1(6) . .
O62_4 Ca5_10 O1A 81.8(6) . .
O83 Ca5_10 O1A 104.8(7) . .
O46 Ca5_10 O1A 73.7(6) . .
O17 Ca5_10 O21_14 133.7(7) . .
O62_4 Ca5_10 O21_14 95.3(6) . .
O83 Ca5_10 O21_14 84.6(7) . .
O46 Ca5_10 O21_14 148.7(7) . .
O1A Ca5_10 O21_14 83.8(8) . .
O17 Ca5_10 O22_14 77.4(4) . .
O62_4 Ca5_10 O22_14 89.1(4) . .
O83 Ca5_10 O22_14 85.3(6) . .
O46 Ca5_10 O22_14 147.9(5) . .
O1A Ca5_10 O22_14 138.1(7) . .
O21_14 Ca5_10 O22_14 56.3(7) . .
O17 Ca5_10 C20_14 110.6(8) . .
O62_4 Ca5_10 C20_14 91.4(7) . .
O83 Ca5_10 C20_14 85.9(8) . .
O46 Ca5_10 C20_14 165.6(7) . .
O1A Ca5_10 C20_14 105.9(9) . .
O21_14 Ca5_10 C20_14 23.2(8) . .
O22_14 Ca5_10 C20_14 33.2(7) . .
O24 Ca6_10 O62_6 54(3) . 3_666
O24 Ca6_10 O39_8 77(3) . .
O62_6 Ca6_10 O39_8 85.9(2) 3_666 .
O24 Ca6_10 O11_5 138(3) . .
O62_6 Ca6_10 O11_5 86.9(2) 3_666 .
O39_8 Ca6_10 O11_5 87.7(2) . .
O24 Ca6_10 O35 125(3) . .
O62_6 Ca6_10 O35 170.0(3) 3_666 .
O39_8 Ca6_10 O35 84.3(3) . .
O11_5 Ca6_10 O35 90.8(3) . .
O24 Ca6_10 O6 48(3) . .
O62_6 Ca6_10 O6 101.1(3) 3_666 .
O39_8 Ca6_10 O6 80.4(3) . .
O11_5 Ca6_10 O6 165.0(3) . .
O35 Ca6_10 O6 79.1(3) . .
O24 Ca6_10 O7_20 120(3) . .
O62_6 Ca6_10 O7_20 110.5(4) 3_666 .
O39_8 Ca6_10 O7_20 161.4(4) . .
O11_5 Ca6_10 O7_20 84.6(4) . .
O35 Ca6_10 O7_20 79.0(4) . .
O6 Ca6_10 O7_20 104.0(4) . .
O24 Ca6_10 O8_20 71(3) . .
O62_6 Ca6_10 O8_20 75.5(4) 3_666 .
O39_8 Ca6_10 O8_20 147.4(4) . .
O11_5 Ca6_10 O8_20 117.3(4) . .
O35 Ca6_10 O8_20 114.1(4) . .
O6 Ca6_10 O8_20 77.3(4) . .
O7_20 Ca6_10 O8_20 49.8(4) . .
O24 Ca6_10 C22_20 96(3) . .
O62_6 Ca6_10 C22_20 94.3(5) 3_666 .
O39_8 Ca6_10 C22_20 170.0(5) . .
O11_5 Ca6_10 C22_20 102.4(4) . .
O35 Ca6_10 C22_20 95.7(5) . .
O6 Ca6_10 C22_20 89.8(5) . .
O7_20 Ca6_10 C22_20 24.6(4) . .
O8_20 Ca6_10 C22_20 25.2(4) . .
O42_7 Ca7_10 O54 90.4(3) . .
O42_7 Ca7_10 O11_8 90.1(3) . .
O54 Ca7_10 O11_8 178.7(4) . .
O42_7 Ca7_10 O21 171.2(4) . .
O54 Ca7_10 O21 84.0(4) . .
O11_8 Ca7_10 O21 95.3(4) . .
O42_7 Ca7_10 O42_9 87.2(3) . .
O54 Ca7_10 O42_9 91.5(3) . .
O11_8 Ca7_10 O42_9 87.3(3) . .
O21 Ca7_10 O42_9 86.1(3) . .
O42_7 Ca7_10 O28 76.1(6) . .
O54 Ca7_10 O28 90.3(6) . .
O11_8 Ca7_10 O28 91.0(6) . .
O21 Ca7_10 O28 110.6(7) . .
O42_9 Ca7_10 O28 163.3(6) . .
O42_7 Ca7_10 O12 105.4(6) . .
O54 Ca7_10 O12 87.1(6) . .
O11_8 Ca7_10 O12 93.9(6) . .
O21 Ca7_10 O12 81.1(6) . .
O42_9 Ca7_10 O12 167.2(6) . .
O28 Ca7_10 O12 29.5(6) . .
O42_7 Ca7_10 O38 160.7(9) . .
O54 Ca7_10 O38 105.5(9) . .
O11_8 Ca7_10 O38 74.2(9) . .
O21 Ca7_10 O38 27.9(9) . .
O42_9 Ca7_10 O38 103.0(9) . .
O28 Ca7_10 O38 92.5(10) . .
O12 Ca7_10 O38 65.3(10) . .
O42_7 Ca7_10 O95 68.3(10) . .
O54 Ca7_10 O95 44.4(9) . .
O11_8 Ca7_10 O95 136.9(10) . .
O21 Ca7_10 O95 111.5(10) . .
O42_9 Ca7_10 O95 126.2(10) . .
O28 Ca7_10 O95 48.7(10) . .
O12 Ca7_10 O95 59.7(11) . .
O38 Ca7_10 O95 115.8(13) . .
O43_5 Ca8_10 O42_4 87.8(3) . .
O43_5 Ca8_10 O11_9 85.6(3) . .
O42_4 Ca8_10 O11_9 87.9(3) . .
O43_5 Ca8_10 O56 99.9(4) . .
O42_4 Ca8_10 O56 85.9(4) . .
O11_9 Ca8_10 O56 171.5(4) . .
O43_5 Ca8_10 O87 171.4(5) . .
O42_4 Ca8_10 O87 85.1(5) . .
O11_9 Ca8_10 O87 89.2(5) . .
O56 Ca8_10 O87 84.5(5) . .
O43_5 Ca8_10 O37 87.9(6) . .
O42_4 Ca8_10 O37 171.1(6) . .
O11_9 Ca8_10 O37 99.6(6) . .
O56 Ca8_10 O37 87.2(6) . .
O87 Ca8_10 O37 99.8(7) . .
O43_5 Ca8_10 O92 115.1(6) . .
O42_4 Ca8_10 O92 151.7(6) . .
O11_9 Ca8_10 O92 78.0(6) . .
O56 Ca8_10 O92 105.1(7) . .
O87 Ca8_10 O92 70.4(7) . .
O37 Ca8_10 O92 36.5(6) . .
O43_5 Ca8_10 O15 74.8(5) . .
O42_4 Ca8_10 O15 116.1(6) . .
O11_9 Ca8_10 O15 147.7(6) . .
O56 Ca8_10 O15 40.8(5) . .
O87 Ca8_10 O15 112.8(6) . .
O37 Ca8_10 O15 55.1(7) . .
O92 Ca8_10 O15 87.3(7) . .
O32 Ca9_10 O76 99.9(5) . .
O32 Ca9_10 O31_9 83.2(3) . .
O76 Ca9_10 O31_9 176.0(5) . .
O32 Ca9_10 O64 139.6(5) . .
O76 Ca9_10 O64 85.4(6) . .
O31_9 Ca9_10 O64 90.6(5) . .
O32 Ca9_10 O61 74.9(4) . .
O76 Ca9_10 O61 78.6(6) . .
O31_9 Ca9_10 O61 104.8(4) . .
O64 Ca9_10 O61 144.5(6) . .
O32 Ca9_10 O48 76.4(4) . .
O76 Ca9_10 O48 85.4(6) . .
O31_9 Ca9_10 O48 92.9(4) . .
O64 Ca9_10 O48 64.1(5) . .
O61 Ca9_10 O48 144.0(5) . .
O32 Ca9_10 O1 139.4(5) . .
O76 Ca9_10 O1 101.4(6) . .
O31_9 Ca9_10 O1 77.6(5) . .
O64 Ca9_10 O1 76.5(6) . .
O61 Ca9_10 O1 75.9(6) . .
O48 Ca9_10 O1 139.4(6) . .
O31 Ca10_10 O60 134.1(6) . .
O31 Ca10_10 O14 132.9(4) . .
O60 Ca10_10 O14 92.8(5) . .
N9_7 C1_11 C9_11 105.3(11) . .
N9_7 C1_11 C2_11 113.9(11) . .
C9_11 C1_11 C2_11 114.0(11) . .
N9_7 C1_11 C16_11 109.9(11) . .
C9_11 C1_11 C16_11 109.8(12) . .
C2_11 C1_11 C16_11 103.9(12) . .
O3_11 C2_11 C1_11 107.0(11) . .
C4_11 O3_11 C2_11 102.3(11) . .
O3_11 C4_11 C5_11 104.6(14) . .
C4_11 C5_11 C6_11 112.0(15) . .
O7_11 C6_11 O8_11 125(2) . .
O7_11 C6_11 C5_11 118.7(19) . .
O8_11 C6_11 C5_11 116.3(17) . .
O10_11 C9_11 C1_11 107.4(12) . .
C11_11 O10_11 C9_11 114.0(11) . .
O10_11 C11_11 C12_11 103.0(13) . .
C11_11 C12_11 C13_11 113.8(16) . .
O15_11 C13_11 O14_11 125(2) . .
O15_11 C13_11 C12_11 118(2) . .
O14_11 C13_11 C12_11 116(2) . .
O15_11 C13_11 Ca1_10 64.5(12) . .
O14_11 C13_11 Ca1_10 62.2(11) . .
C12_11 C13_11 Ca1_10 173.0(13) . .
C13_11 O14_11 Ca1_10 90.4(12) . .
C13_11 O15_11 Ca1_10 90.1(14) . .
O17_11 C16_11 C1_11 105.2(13) . .
C18_11 O17_11 C16_11 111.6(16) . .
O17_11 C18_11 C19_11 94(3) . .
C2_12 C1_12 N9_6 109.2(9) . .
C2_12 C1_12 C16_12 113.6(10) . .
N9_6 C1_12 C16_12 106.8(8) . .
C2_12 C1_12 C9_12 108.5(10) . .
N9_6 C1_12 C9_12 108.0(8) . .
C16_12 C1_12 C9_12 110.6(9) . .
O3_12 C2_12 C1_12 111.1(10) . .
C2_12 O3_12 C4_12 116.1(10) . .
O3_12 C4_12 C5_12 112.4(12) . .
C4_12 C5_12 C6_12 114.3(14) . .
O8_12 C6_12 O7_12 116(2) . .
O8_12 C6_12 C5_12 126.2(15) . .
O7_12 C6_12 C5_12 117.0(18) . .
O8_12 C6_12 Ca4_10 52.3(11) . 4_576
O7_12 C6_12 Ca4_10 63.7(11) . 4_576
C5_12 C6_12 Ca4_10 174.2(11) . 4_576
C6_12 O7_12 Ca4_10 90.8(13) . 4_576
C6_12 O8_12 Ca4_10 103.0(12) . 4_576
O10_12 C9_12 C1_12 108.1(9) . .
C9_12 O10_12 C11_12 116.5(8) . .
O10_12 C11_12 C12_12 111.8(11) . .
C11_12 C12_12 C13_12 108.1(12) . .
O14_12 C13_12 O15_12 114.4(16) . .
O14_12 C13_12 C12_12 123.4(11) . .
O15_12 C13_12 C12_12 122.2(14) . .
O14_12 C13_12 Ca4_10 56.2(8) . 4_576
O15_12 C13_12 Ca4_10 58.5(8) . 4_576
C12_12 C13_12 Ca4_10 173.1(9) . 4_576
C13_12 O14_12 Ca3_10 148.9(9) . 4_576
C13_12 O14_12 Ca4_10 98.9(8) . 4_576
Ca3_10 O14_12 Ca4_10 107.9(3) 4_576 4_576
C13_12 O15_12 Ca4_10 94.6(9) . 4_576
O17_12 C16_12 C1_12 108.0(8) . .
C16_12 O17_12 C18_12 112.3(7) . .
O17_12 C18_12 C19_12 111.6(10) . .
C18_12 C19_12 C20_12 113.5(15) . .
O22_12 C20_12 O21_12 126(2) . .
O22_12 C20_12 C19_12 122(2) . .
O21_12 C20_12 C19_12 110(2) . .
C16_13 C1_13 N40_6 114.9(10) . .
C16_13 C1_13 C9_13 105.3(12) . .
N40_6 C1_13 C9_13 108.7(9) . .
C16_13 C1_13 C2_13 112.6(10) . .
N40_6 C1_13 C2_13 104.2(9) . .
C9_13 C1_13 C2_13 111.2(11) . .
O3_13 C2_13 C1_13 107.2(11) . .
C2_13 O3_13 C4_13 111.5(10) . .
O3_13 C4_13 C5_13 108.6(11) . .
C4_13 C5_13 C6_13 115.3(11) . .
O8_13 C6_13 O7_13 123.4(14) . .
O8_13 C6_13 C5_13 123.3(15) . .
O7_13 C6_13 C5_13 113.3(16) . .
O8_13 C6_13 Ca3_10 64.9(8) . .
O7_13 C6_13 Ca3_10 60.0(7) . .
C5_13 C6_13 Ca3_10 164.7(10) . .
C6_13 O7_13 Ca3_10 92.7(9) . .
C6_13 O8_13 Ca3_10 89.0(9) . .
O10_13 C9_13 C1_13 109.3(10) . .
C11_13 O10_13 C9_13 115.9(13) . .
O10_13 C11_13 C12_13 104(2) . .
C13_13 C12_13 C11_13 110(2) . .
O14_13 C13_13 O15_13 88(2) . .
O14_13 C13_13 C12_13 126(4) . .
O15_13 C13_13 C12_13 132(3) . .
C13_13 O14_13 O15_13 50.0(17) . .
C13_13 O14_13 Ca1_10 169(3) . .
O15_13 O14_13 Ca1_10 122.4(10) . .
C13_13 O15_13 O14_13 42.3(14) . .
O17_13 C16_13 C1_13 111.7(11) . .
C16_13 O17_13 C18_13 111.3(10) . .
O17_13 C18_13 C19_13 107.7(11) . .
C20_13 C19_13 C18_13 107.2(13) . .
O21_13 C20_13 O22_13 118(2) . .
O21_13 C20_13 C19_13 118.4(16) . .
O22_13 C20_13 C19_13 123.2(18) . .
C16_14 C1_14 C2_14 113(3) . .
C16_14 C1_14 N9_4 115(3) . .
C2_14 C1_14 N9_4 111(3) . .
C16_14 C1_14 C9_14 118(3) . .
C2_14 C1_14 C9_14 86(2) . .
N9_4 C1_14 C9_14 110(3) . .
C16_14 C1_14 O10_14 89(2) . .
C2_14 C1_14 O10_14 125(2) . .
N9_4 C1_14 O10_14 102(2) . .
C9_14 C1_14 O10_14 40.8(11) . .
C1_14 C2_14 O3_14 104(2) . .
C1_14 C2_14 C9_14 50.0(11) . .
O3_14 C2_14 C9_14 84.6(12) . .
C4_14 O3_14 C2_14 108.0(11) . .
O3_14 C4_14 C5_14 98.8(11) . .
C6_14 C5_14 C4_14 106.2(11) . .
O7_14 C6_14 O8_14 119.6(13) . .
O7_14 C6_14 C5_14 134.3(14) . .
O8_14 C6_14 C5_14 105.7(12) . .
O7_14 C6_14 Ca4_10 65.5(8) . .
O8_14 C6_14 Ca4_10 54.5(7) . .
C5_14 C6_14 Ca4_10 156.8(10) . .
C6_14 O7_14 Ca3_10 163.6(10) . .
C6_14 O7_14 Ca4_10 92.4(9) . .
Ca3_10 O7_14 Ca4_10 102.6(3) . .
C6_14 O8_14 Ca4_10 96.4(8) . .
O10_14 C9_14 C1_14 89(2) . .
O10_14 C9_14 C2_14 131(2) . .
C1_14 C9_14 C2_14 44.2(14) . .
C9_14 O10_14 C12_14 122.3(19) . .
C9_14 O10_14 C1_14 49.9(13) . .
C12_14 O10_14 C1_14 172(2) . .
C12_14 C11_14 C13_14 162(3) . .
O10_14 C12_14 C11_14 160(3) . .
O15_14 C13_14 O14_14 134(3) . .
O15_14 C13_14 C11_14 139(3) . .
O14_14 C13_14 C11_14 84.1(17) . .
O17_14 C16_14 C1_14 106(2) . .
C16_14 O17_14 C18_14 122(2) . .
O17_14 C18_14 C19_14 111(3) . .
C18_14 C19_14 C20_14 90(3) . .
O21_14 C20_14 O22_14 119(3) . .
O21_14 C20_14 C19_14 146(4) . .
O22_14 C20_14 C19_14 92(2) . .
O21_14 C20_14 Ca5_10 57(2) . .
O22_14 C20_14 Ca5_10 61.9(13) . .
C19_14 C20_14 Ca5_10 152(2) . .
C20_14 O21_14 Ca5_10 100(3) . .
C20_14 O22_14 Ca5_10 84.9(16) . .
N9_9 C1_15 C10_15 119(2) . .
N9_9 C1_15 C2_15 94(2) . .
C10_15 C1_15 C2_15 109(3) . .
N9_9 C1_15 C6_15 110(2) . .
C10_15 C1_15 C6_15 114(3) . .
C2_15 C1_15 C6_15 109(3) . .
O3_15 C2_15 C1_15 133(4) . .
O7_15 C6_15 C1_15 131(4) . .
O11_15 C10_15 C1_15 118(2) . .
C13_17 C1_17 C2_17 114.7(18) . .
C13_17 C1_17 N40_4 106.5(17) . .
C2_17 C1_17 N40_4 101.8(15) . .
C13_17 C1_17 C9_17 116.6(17) . .
C2_17 C1_17 C9_17 105.1(16) . .
N40_4 C1_17 C9_17 111.2(14) . .
C1_17 C2_17 O3_17 108.6(16) . .
C4_17 O3_17 C2_17 115.9(17) . .
O3_17 C4_17 C5_17 84(2) . .
C4_17 C5_17 C6_17 132(3) . .
O7_17 C6_17 O8_17 133(3) . .
O7_17 C6_17 C5_17 118(2) . .
O8_17 C6_17 C5_17 107(2) . .
O10_17 C9_17 C1_17 98.5(14) . .
C9_17 O10_17 C11_17 106(2) . .
O10_17 C11_17 C12_17 149(6) . .
O14_17 C13_17 C1_17 111.9(19) . .
C13_17 O14_17 C15_17 124(2) . .
C6_18 C1_18 C10_18 112(2) . .
C6_18 C1_18 C2_18 113(2) . .
C10_18 C1_18 C2_18 113(2) . .
C6_18 C1_18 N9_8 111.7(18) . .
C10_18 C1_18 N9_8 103.5(17) . .
C2_18 C1_18 N9_8 103.1(19) . .
C1_18 C2_18 O3_18 118(3) . .
O7_18 C6_18 C1_18 121(2) . .
O12_18 C10_18 C1_18 121(2) . .
C10_18 O12_18 C13_18 148(3) . .
O12_18 C13_18 C14_18 158(7) . .
C16_18 C14_18 C13_18 134(8) . .
N9_5 C1_20 C9_20 109.0(12) . .
N9_5 C1_20 C2_20 103.1(13) . .
C9_20 C1_20 C2_20 120.9(14) . .
N9_5 C1_20 C13_20 112.2(12) . .
C9_20 C1_20 C13_20 107.1(13) . .
C2_20 C1_20 C13_20 104.4(14) . .
O3_20 C2_20 C1_20 102.4(15) . .
C4_20 O3_20 C2_20 103.5(18) . .
O3_20 C4_20 C21_20 109(3) . .
C22_20 O7_20 Ca6_10 83.9(12) . .
C22_20 O8_20 Ca6_10 79.8(12) . .
C1_20 C9_20 O10_20 108.9(13) . .
C11_20 O10_20 C9_20 121(2) . .
O10_20 C11_20 C12_20 109(3) . .
C1_20 C13_20 O14_20 108.0(15) . .
C4_20 C21_20 C22_20 112(2) . .
O7_20 C22_20 O8_20 146(2) . .
O7_20 C22_20 C21_20 103.3(18) . .
O8_20 C22_20 C21_20 110.5(18) . .
O7_20 C22_20 Ca6_10 71.5(12) . .
O8_20 C22_20 Ca6_10 74.9(12) . .
C21_20 C22_20 Ca6_10 163.6(11) . .

loop_
_geom_bond_atom_site_label_1
_geom_bond_atom_site_label_2
_geom_bond_distance
_geom_bond_site_symmetry_2
O1 Ca9_10 2.509(18) .
O1A Ca5_10 2.43(2) .
O3 Ca3_10 2.416(6) .
O4 Ca3_10 2.350(6) .
O6 O24 1.81(11) .
O6 Ca6_10 2.403(10) .
O10 Ca1_10 2.341(7) .
O11 C30_8 1.271(12) .
O12 O28 1.27(3) .
O12 Ca7_10 2.51(2) .
O14 Ca10_10 2.864(11) .
O15 O56 1.76(2) .
O15 Ca8_10 2.64(2) .
O16 Ca1_10 2.417(10) .
O17 Ca5_10 2.292(9) .
O21 O38 1.21(4) .
O21 Ca7_10 2.382(12) .
O23 Ca4_10 2.453(10) .
O24 Ca6_10 1.98(10) .
O28 Ca7_10 2.47(2) .
O31 Ca10_10 2.705(12) .
O32 Ca9_10 2.331(9) .
O35 Ca6_10 2.370(10) .
O37 O92 1.60(3) .
O37 Ca8_10 2.43(2) .
O38 Ca7_10 2.58(4) .
O46 Ca5_10 2.393(13) .
O48 Ca9_10 2.470(15) .
O54 Ca7_10 2.298(11) .
O55 Ca4_10 2.362(16) .
O56 Ca8_10 2.369(15) .
O60 Ca10_10 2.80(2) .
O61 Ca9_10 2.459(15) .
O64 Ca9_10 2.418(18) .
O75 Ca1_10 2.461(17) .
O76 Ca9_10 2.36(2) .
O83 Ca5_10 2.35(2) .
O87 Ca8_10 2.411(17) .
O92 Ca8_10 2.64(3) .
O95 Ca7_10 2.97(5) .
O1_1 C2_1 1.402(12) .
O1_1 C6_1 1.467(13) .
C2_1 O8_1 1.428(12) .
C2_1 C3_1 1.506(14) .
C3_1 O9_1 1.384(11) .
C3_1 C4_1 1.518(14) .
C4_1 O10_1 1.499(11) .
C4_1 C5_1 1.524(14) .
C5_1 C6_1 1.414(15) .
C5_1 O11_1 1.446(12) .
C6_1 C7_1 1.642(15) .
C7_1 O12_1 1.56(3) .
O1_2 C2_2 1.420(15) .
O1_2 C6_2 1.486(16) .
C2_2 O9_2 1.374(14) .
C2_2 C3_2 1.456(17) .
C3_2 O10_2 1.423(13) .
C3_2 C4_2 1.528(16) .
C4_2 O11_2 1.441(13) .
C4_2 C5_2 1.558(16) .
C5_2 O12_2 1.447(16) .
C5_2 C6_2 1.464(18) .
C6_2 C7_2 1.65(3) .
C7_2 O8_2 1.48(2) .
O1_3 C6_3 1.474(14) .
O1_3 C2_3 1.479(14) .
C2_3 C3_3 1.468(15) .
C2_3 C7_3 1.650(19) .
C3_3 O9_3 1.402(13) .
C3_3 C4_3 1.499(14) .
C4_3 O10_3 1.436(11) .
C4_3 C5_3 1.553(15) .
C5_3 O11_3 1.450(11) .
C5_3 C6_3 1.496(16) .
C6_3 O12_3 1.352(13) .
C7_3 O8_3 1.484(19) .
C1_4 C2_4 1.3900 .
C1_4 C6_4 1.3900 .
C2_4 C3_4 1.3900 .
C2_4 C10_4 1.478(11) .
C3_4 C4_4 1.3900 .
C4_4 C5_4 1.3900 .
C4_4 C7_4 1.562(14) .
C5_4 C6_4 1.3900 .
C6_4 C61_4 1.537(12) .
C7_4 O8_4 1.205(14) .
C7_4 N9_4 1.232(13) .
N9_4 C1_14 1.47(4) .
C10_4 O11_4 1.251(11) .
C10_4 N12_4 1.297(11) .
O11_4 Ca2_10 2.332(8) .
N12_4 C13_4 1.509(11) .
C13_4 C14_4 1.523(11) .
C14_4 C15_4 1.3900 .
C14_4 C19_4 1.3900 .
C15_4 C16_4 1.3900 .
C15_4 C27_4 1.508(11) .
C16_4 C17_4 1.3900 .
C16_4 C24_4 1.461(13) .
C17_4 C18_4 1.3900 .
C17_4 C28_4 1.565(10) .
C18_4 C19_4 1.3900 .
C18_4 C23_4 1.3900 .
C19_4 C20_4 1.3900 .
C20_4 C21_4 1.3900 .
C21_4 C22_4 1.3900 .
C22_4 C23_4 1.3900 .
C24_4 C25_4 1.356(14) .
C25_4 C26_4 1.452(15) .
C26_4 C27_4 1.285(12) .
C28_4 N29_4 1.528(13) .
N29_4 C30_4 1.372(14) .
C30_4 O31_4 1.222(15) .
C30_4 C37_4 1.484(13) .
C32_4 C33_4 1.3900 .
C32_4 C37_4 1.3900 .
C33_4 C34_4 1.3900 .
C33_4 C41_4 1.531(16) .
C34_4 C35_4 1.3900 .
C35_4 C36_4 1.3900 .
C35_4 C38_4 1.531(16) .
C36_4 C37_4 1.3900 .
C38_4 N40_4 1.253(18) .
C38_4 O39_4 1.303(19) .
N40_4 C1_17 1.58(2) .
C41_4 O42_4 1.191(13) .
C41_4 N43_4 1.353(14) .
O42_4 Ca8_10 2.348(10) .
N43_4 C44_4 1.477(14) .
C44_4 C45_4 1.588(13) .
C45_4 C46_4 1.3900 .
C45_4 C50_4 1.3900 .
C46_4 C47_4 1.3900 .
C46_4 C55_4 1.437(13) .
C47_4 C48_4 1.3900 .
C47_4 C58_4 1.464(12) .
C48_4 C49_4 1.3900 .
C48_4 C59_4 1.534(13) .
C49_4 C50_4 1.3900 .
C49_4 C54_4 1.3900 .
C50_4 C51_4 1.3900 .
C51_4 C52_4 1.3900 .
C52_4 C53_4 1.3900 .
C53_4 C54_4 1.3900 .
C55_4 C56_4 1.342(14) .
C56_4 C57_4 1.380(15) .
C57_4 C58_4 1.422(14) .
C59_4 N60_4 1.448(13) .
N60_4 C61_4 1.263(12) .
C61_4 O62_4 1.261(12) .
O62_4 Ca5_10 2.359(9) .
C1_5 C2_5 1.3900 .
C1_5 C6_5 1.3900 .
C2_5 C3_5 1.3900 .
C2_5 C62_5 1.463(11) .
C3_5 C4_5 1.3900 .
C4_5 C5_5 1.3900 .
C4_5 C7_5 1.543(14) .
C5_5 C6_5 1.3900 .
C6_5 C10_5 1.546(12) .
C7_5 O8_5 1.229(15) .
C7_5 N9_5 1.337(15) .
N9_5 C1_20 1.448(16) .
C10_5 O11_5 1.260(13) .
C10_5 N12_5 1.298(14) .
O11_5 Ca6_10 2.340(9) .
N12_5 C13_5 1.441(12) .
C13_5 C14_5 1.551(11) .
C14_5 C15_5 1.3900 .
C14_5 C19_5 1.3900 .
C15_5 C16_5 1.3900 .
C15_5 C28_5 1.455(14) .
C16_5 C17_5 1.3900 .
C16_5 C25_5 1.453(14) .
C17_5 C18_5 1.3900 .
C17_5 C29_5 1.552(12) .
C18_5 C19_5 1.3900 .
C18_5 C23_5 1.3900 .
C19_5 C20_5 1.3900 .
C20_5 C21_5 1.3900 .
C21_5 C22_5 1.3900 .
C22_5 C23_5 1.3900 .
C24_5 C49_5 1.489(11) .
C24_5 N61_5 1.495(12) .
C25_5 C26_5 1.337(14) .
C26_5 C27_5 1.401(15) .
C27_5 C28_5 1.381(13) .
C29_5 N30_5 1.451(13) .
N30_5 C31_5 1.350(14) .
C31_5 O32_5 1.201(13) .
C31_5 C38_5 1.513(15) .
C33_5 C34_5 1.3900 .
C33_5 C38_5 1.3900 .
C34_5 C35_5 1.3900 .
C34_5 C42_5 1.537(15) .
C35_5 C36_5 1.3900 .
C36_5 C37_5 1.3900 .
C36_5 C39_5 1.65(2) .
C37_5 C38_5 1.3900 .
C39_5 N41_5 1.25(3) .
C39_5 O40_5 1.37(3) .
C42_5 N44_5 1.252(15) .
C42_5 O43_5 1.288(14) .
O43_5 Ca8_10 2.337(11) .
N44_5 C45_5 1.481(13) .
C45_5 C46_5 1.577(13) .
C46_5 C47_5 1.3900 .
C46_5 C51_5 1.3900 .
C47_5 C48_5 1.3900 .
C47_5 C59_5 1.511(14) .
C48_5 C49_5 1.3900 .
C48_5 C56_5 1.446(12) .
C49_5 C50_5 1.3900 .
C50_5 C51_5 1.3900 .
C50_5 C55_5 1.3900 .
C51_5 C52_5 1.3900 .
C52_5 C53_5 1.3900 .
C53_5 C54_5 1.3900 .
C54_5 C55_5 1.3900 .
C56_5 C57_5 1.385(13) .
C57_5 C58_5 1.437(15) .
C58_5 C59_5 1.318(13) .
N61_5 C62_5 1.347(11) .
C62_5 O63_5 1.238(11) .
C1_6 C2_6 1.3900 .
C1_6 C6_6 1.3900 .
C2_6 C3_6 1.3900 .
C2_6 C61_6 1.498(11) .
C3_6 C4_6 1.3900 .
C4_6 C5_6 1.3900 .
C4_6 C7_6 1.514(10) .
C5_6 C6_6 1.3900 .
C6_6 C10_6 1.522(10) .
C7_6 O8_6 1.216(12) .
C7_6 N9_6 1.338(13) .
N9_6 C1_12 1.486(11) .
C10_6 O11_6 1.231(9) .
C10_6 N12_6 1.278(10) .
N12_6 C13_6 1.528(11) .
C13_6 C14_6 1.545(8) .
C14_6 C15_6 1.3900 .
C14_6 C19_6 1.3900 .
C15_6 C16_6 1.3900 .
C15_6 C24_6 1.469(14) .
C16_6 C27_6 1.367(15) .
C16_6 C17_6 1.3900 .
C17_6 C18_6 1.3900 .
C17_6 C28_6 1.548(9) .
C18_6 C19_6 1.3900 .
C18_6 C23_6 1.3900 .
C19_6 C20_6 1.3900 .
C20_6 C21_6 1.3900 .
C21_6 C22_6 1.3900 .
C22_6 C23_6 1.3900 .
C24_6 C25_6 1.348(15) .
C25_6 C26_6 1.483(16) .
C26_6 C27_6 1.371(17) .
C28_6 N29_6 1.498(11) .
N29_6 C30_6 1.301(11) .
C30_6 O31_6 1.240(10) .
C30_6 C33_6 1.499(9) .
O31_6 Ca2_10 2.266(7) .
C32_6 C33_6 1.3900 .
C32_6 C37_6 1.3900 .
C33_6 C34_6 1.3900 .
C34_6 C35_6 1.3900 .
C35_6 C36_6 1.3900 .
C35_6 C38_6 1.493(10) .
C36_6 C37_6 1.3900 .
C37_6 C41_6 1.534(11) .
C38_6 O39_6 1.250(10) .
C38_6 N40_6 1.325(11) .
N40_6 C1_13 1.476(12) .
C41_6 O42_6 1.247(10) .
C41_6 N43_6 1.319(11) .
O42_6 Ca3_10 2.281(7) .
N43_6 C44_6 1.438(10) .
C44_6 C45_6 1.587(9) .
C45_6 C46_6 1.3900 .
C45_6 C50_6 1.3900 .
C46_6 C55_6 1.370(14) .
C46_6 C47_6 1.3900 .
C47_6 C48_6 1.3900 .
C47_6 C58_6 1.421(13) .
C48_6 C49_6 1.3900 .
C48_6 C59_6 1.519(10) .
C49_6 C50_6 1.3900 .
C49_6 C54_6 1.3900 .
C50_6 C51_6 1.3900 .
C51_6 C52_6 1.3900 .
C52_6 C53_6 1.3900 .
C53_6 C54_6 1.3900 .
C55_6 C56_6 1.388(15) .
C56_6 C57_6 1.476(14) .
C57_6 C58_6 1.318(13) .
C59_6 N60_6 1.446(11) .
N60_6 C61_6 1.320(11) .
C61_6 O62_6 1.230(10) .
O62_6 Ca6_10 2.331(8) 3_666
C1_7 C2_7 1.3900 .
C1_7 C6_7 1.3900 .
C2_7 C3_7 1.3900 .
C2_7 C61_7 1.510(10) .
C3_7 C4_7 1.3900 .
C4_7 C5_7 1.3900 .
C4_7 C7_7 1.484(11) .
C5_7 C6_7 1.3900 .
C6_7 C10_7 1.496(10) .
C7_7 O8_7 1.253(11) .
C7_7 N9_7 1.371(12) .
N9_7 C1_11 1.445(14) .
C10_7 O11_7 1.261(10) .
C10_7 N12_7 1.327(10) .
O11_7 Ca2_10 2.307(5) .
N12_7 C13_7 1.493(11) .
C13_7 C14_7 1.533(10) .
C14_7 C15_7 1.3900 .
C14_7 C19_7 1.3900 .
C15_7 C16_7 1.3900 .
C15_7 C27_7 1.484(14) .
C16_7 C17_7 1.3900 .
C16_7 C24_7 1.422(15) .
C17_7 C18_7 1.3900 .
C17_7 C28_7 1.555(11) .
C18_7 C19_7 1.3900 .
C18_7 C23_7 1.3900 .
C19_7 C20_7 1.3900 .
C20_7 C21_7 1.3900 .
C21_7 C22_7 1.3900 .
C22_7 C23_7 1.3900 .
C24_7 C25_7 1.354(14) .
C25_7 C26_7 1.456(15) .
C26_7 C27_7 1.342(14) .
C28_7 N29_7 1.465(11) .
N29_7 C30_7 1.284(13) .
C30_7 O31_7 1.258(11) .
C30_7 C33_7 1.452(13) .
C32_7 C33_7 1.3900 .
C32_7 C37_7 1.3900 .
C33_7 C34_7 1.3900 .
C34_7 C35_7 1.3900 .
C35_7 C36_7 1.3900 .
C35_7 C38_7 1.57(3) .
C36_7 C37_7 1.3900 .
C37_7 C41_7 1.522(14) .
C38_7 N39_7 1.18(3) .
C38_7 O40_7 1.260(19) .
C41_7 N43_7 1.250(13) .
C41_7 O42_7 1.254(14) .
O42_7 Ca7_10 2.296(9) .
N43_7 C44_7 1.513(14) .
C44_7 C45_7 1.524(12) .
C45_7 C46_7 1.3900 .
C45_7 C50_7 1.3900 .
C46_7 C47_7 1.3900 .
C46_7 C55_7 1.446(18) .
C47_7 C48_7 1.3900 .
C47_7 C58_7 1.457(18) .
C48_7 C49_7 1.3900 .
C48_7 C59_7 1.605(11) .
C49_7 C50_7 1.3900 .
C49_7 C54_7 1.3900 .
C50_7 C51_7 1.3900 .
C51_7 C52_7 1.3900 .
C52_7 C53_7 1.3900 .
C53_7 C54_7 1.3900 .
C55_7 C56_7 1.413(19) .
C56_7 C57_7 1.41(2) .
C57_7 C58_7 1.362(19) .
C59_7 N60_7 1.489(10) .
N60_7 C61_7 1.350(11) .
C61_7 O62_7 1.233(11) .
O62_7 Ca1_10 2.335(8) .
C1_8 C2_8 1.3900 .
C1_8 C6_8 1.3900 .
C2_8 C3_8 1.3900 .
C2_8 C10_8 1.514(16) .
C3_8 C4_8 1.3900 .
C4_8 C5_8 1.3900 .
C4_8 C7_8 1.438(17) .
C5_8 C6_8 1.3900 .
C6_8 C58_8 1.532(13) .
C7_8 O8_8 1.230(16) .
C7_8 N9_8 1.266(16) .
N9_8 C1_18 1.58(2) .
C10_8 O11_8 1.271(13) .
C10_8 N12_8 1.294(15) .
O11_8 Ca7_10 2.341(10) .
N12_8 C13_8 1.456(15) .
C13_8 C14_8 1.524(16) .
C14_8 C19_8 1.3900 .
C14_8 C15_8 1.3900 .
C15_8 C16_8 1.3900 .
C15_8 C24_8 1.496(13) .
C16_8 C17_8 1.3900 .
C16_8 C27_8 1.472(12) .
C17_8 C18_8 1.3900 .
C17_8 C28_8 1.510(13) .
C18_8 C19_8 1.3900 .
C18_8 C23_8 1.3900 .
C19_8 C20_8 1.3900 .
C20_8 C21_8 1.3900 .
C21_8 C22_8 1.3900 .
C22_8 C23_8 1.3900 .
C24_8 C25_8 1.333(14) .
C25_8 C26_8 1.388(15) .
C26_8 C27_8 1.363(14) .
C28_8 N29_8 1.482(13) .
N29_8 C30_8 1.300(12) .
C30_8 C33_8 1.535(14) .
C32_8 C33_8 1.3900 .
C32_8 C37_8 1.3900 .
C33_8 C34_8 1.3900 .
C34_8 C35_8 1.3900 .
C35_8 C36_8 1.3900 .
C35_8 C60_8 1.546(17) .
C36_8 C37_8 1.3900 .
C37_8 C38_8 1.493(13) .
C38_8 O39_8 1.223(13) .
C38_8 N40_8 1.361(12) .
O39_8 Ca6_10 2.335(8) .
N40_8 C41_8 1.526(12) .
C41_8 C42_8 1.518(11) .
C42_8 C43_8 1.3900 .
C42_8 C47_8 1.3900 .
C43_8 C44_8 1.3900 .
C43_8 C55_8 1.428(12) .
C44_8 C45_8 1.3900 .
C44_8 C52_8 1.510(12) .
C45_8 C46_8 1.3900 .
C45_8 C56_8 1.541(12) .
C46_8 C51_8 1.3900 .
C46_8 C47_8 1.3900 .
C47_8 C48_8 1.3900 .
C48_8 C49_8 1.3900 .
C49_8 C50_8 1.3900 .
C50_8 C51_8 1.3900 .
C52_8 C53_8 1.338(13) .
C53_8 C54_8 1.412(14) .
C54_8 C55_8 1.395(13) .
C56_8 N57_8 1.478(11) .
N57_8 C58_8 1.385(13) .
C58_8 O59_8 1.213(12) .
C60_8 O61_8 1.146(16) .
C60_8 N62_8 1.23(2) .
C1_9 C2_9 1.3900 .
C1_9 C6_9 1.3900 .
C2_9 C3_9 1.3900 .
C2_9 C62_9 1.472(16) .
C3_9 C4_9 1.3900 .
C4_9 C5_9 1.3900 .
C4_9 C7_9 1.47(2) .
C5_9 C6_9 1.3900 .
C6_9 C10_9 1.452(17) .
C7_9 N9_9 1.22(2) .
C7_9 O8_9 1.24(2) .
N9_9 C1_15 1.49(3) .
C10_9 O11_9 1.250(14) .
C10_9 N12_9 1.301(15) .
O11_9 Ca8_10 2.348(13) .
N12_9 C13_9 1.499(15) .
C13_9 C14_9 1.552(14) .
C14_9 C15_9 1.3900 .
C14_9 C19_9 1.3900 .
C15_9 C16_9 1.3900 .
C15_9 C24_9 1.478(15) .
C16_9 C17_9 1.3900 .
C16_9 C27_9 1.434(15) .
C17_9 C18_9 1.3900 .
C17_9 C28_9 1.571(13) .
C18_9 C19_9 1.3900 .
C18_9 C23_9 1.3900 .
C19_9 C20_9 1.3900 .
C20_9 C21_9 1.3900 .
C21_9 C22_9 1.3900 .
C22_9 C23_9 1.3900 .
C24_9 C25_9 1.291(15) .
C25_9 C26_9 1.424(16) .
C26_9 C27_9 1.382(15) .
C28_9 N29_9 1.462(15) .
N29_9 C30_9 1.348(14) .
C30_9 O31_9 1.233(14) .
C30_9 C37_9 1.478(15) .
O31_9 Ca9_10 2.376(11) .
C32_9 C33_9 1.3900 .
C32_9 C37_9 1.3900 .
C33_9 C34_9 1.3900 .
C33_9 C41_9 1.455(17) .
C34_9 C35_9 1.3900 .
C35_9 C36_9 1.3900 .
C35_9 C38_9 1.72(3) .
C36_9 C37_9 1.3900 .
C38_9 N40_9 1.06(3) .
C38_9 O39_9 1.39(2) .
C41_9 O42_9 1.242(14) .
C41_9 N43_9 1.285(15) .
O42_9 Ca7_10 2.393(12) .
N43_9 C44_9 1.495(14) .
C44_9 C45_9 1.540(12) .
C45_9 C46_9 1.3900 .
C45_9 C50_9 1.3900 .
C46_9 C47_9 1.3900 .
C46_9 C56_9 1.491(15) .
C47_9 C48_9 1.3900 .
C47_9 C59_9 1.448(17) .
C48_9 C49_9 1.3900 .
C48_9 C60_9 1.515(13) .
C49_9 C50_9 1.3900 .
C49_9 C54_9 1.3900 .
C50_9 C51_9 1.3900 .
C51_9 C52_9 1.3900 .
C52_9 C53_9 1.3900 .
C53_9 C54_9 1.3900 .
C56_9 C57_9 1.35(2) .
C57_9 C58_9 1.40(2) .
C58_9 C59_9 1.418(18) .
C60_9 N61_9 1.468(14) .
N61_9 C62_9 1.349(14) .
C62_9 O63_9 1.257(14) .
Ca1_10 O14_13 2.359(19) .
Ca1_10 O14_11 2.408(12) .
Ca1_10 O15_11 2.459(13) .
Ca1_10 C13_11 2.72(2) .
Ca2_10 O31_6 2.266(7) 3_666
Ca2_10 O11_7 2.307(5) 3_666
Ca2_10 O11_4 2.332(8) 3_666
Ca3_10 O14_12 2.306(7) 4_575
Ca3_10 O7_14 2.336(9) .
Ca3_10 O7_13 2.441(7) .
Ca3_10 O8_13 2.548(9) .
Ca3_10 C6_13 2.814(14) .
Ca3_10 Ca4_10 3.863(3) .
Ca4_10 O8_14 2.349(11) .
Ca4_10 O8_12 2.404(12) 4_575
Ca4_10 O14_12 2.471(8) 4_575
Ca4_10 O15_12 2.512(10) 4_575
Ca4_10 O7_14 2.609(8) .
Ca4_10 O7_12 2.653(11) 4_575
Ca4_10 C6_14 2.866(14) .
Ca4_10 C13_12 2.94(2) 4_575
Ca4_10 C6_12 2.96(3) 4_575
Ca5_10 O21_14 2.45(2) .
Ca5_10 O22_14 2.540(15) .
Ca5_10 C20_14 2.87(4) .
Ca6_10 O62_6 2.330(8) 3_666
Ca6_10 O7_20 2.529(13) .
Ca6_10 O8_20 2.602(15) .
Ca6_10 C22_20 2.652(17) .
C1_11 C9_11 1.538(16) .
C1_11 C2_11 1.539(16) .
C1_11 C16_11 1.577(17) .
C2_11 O3_11 1.495(14) .
O3_11 C4_11 1.444(15) .
C4_11 C5_11 1.547(18) .
C5_11 C6_11 1.60(2) .
C6_11 O7_11 1.248(16) .
C6_11 O8_11 1.295(19) .
C9_11 O10_11 1.411(14) .
O10_11 C11_11 1.387(15) .
C11_11 C12_11 1.58(2) .
C12_11 C13_11 1.67(3) .
C13_11 O15_11 1.17(2) .
C13_11 O14_11 1.25(2) .
C16_11 O17_11 1.412(16) .
O17_11 C18_11 1.36(3) .
C18_11 C19_11 1.55(4) .
C1_12 C2_12 1.469(14) .
C1_12 C16_12 1.527(13) .
C1_12 C9_12 1.575(14) .
C2_12 O3_12 1.382(13) .
O3_12 C4_12 1.451(15) .
C4_12 C5_12 1.534(19) .
C5_12 C6_12 1.54(2) .
C6_12 O8_12 1.269(19) .
C6_12 O7_12 1.275(13) .
C6_12 Ca4_10 2.96(3) 4_576
O7_12 Ca4_10 2.653(11) 4_576
O8_12 Ca4_10 2.404(12) 4_576
C9_12 O10_12 1.384(10) .
O10_12 C11_12 1.434(13) .
C11_12 C12_12 1.473(15) .
C12_12 C13_12 1.478(17) .
C13_12 O14_12 1.251(16) .
C13_12 O15_12 1.333(14) .
C13_12 Ca4_10 2.94(2) 4_576
O14_12 Ca3_10 2.306(7) 4_576
O14_12 Ca4_10 2.471(8) 4_576
O15_12 Ca4_10 2.512(10) 4_576
C16_12 O17_12 1.436(9) .
O17_12 C18_12 1.454(11) .
C18_12 C19_12 1.513(16) .
C19_12 C20_12 1.52(2) .
C20_12 O22_12 1.20(2) .
C20_12 O21_12 1.29(2) .
C1_13 C16_13 1.473(15) .
C1_13 C9_13 1.531(15) .
C1_13 C2_13 1.548(14) .
C2_13 O3_13 1.405(13) .
O3_13 C4_13 1.407(13) .
C4_13 C5_13 1.505(16) .
C5_13 C6_13 1.547(18) .
C6_13 O8_13 1.238(17) .
C6_13 O7_13 1.292(13) .
C9_13 O10_13 1.464(12) .
O10_13 C11_13 1.40(2) .
C11_13 C12_13 1.57(3) .
C12_13 C13_13 1.44(3) .
C13_13 O14_13 1.21(3) .
C13_13 O15_13 1.38(3) .
O14_13 O15_13 1.80(2) .
C16_13 O17_13 1.430(13) .
O17_13 C18_13 1.493(13) .
C18_13 C19_13 1.509(16) .
C19_13 C20_13 1.50(2) .
C20_13 O21_13 1.263(18) .
C20_13 O22_13 1.294(16) .
C1_14 C16_14 1.32(3) .
C1_14 C2_14 1.45(3) .
C1_14 C9_14 1.595(18) .
C1_14 O10_14 2.08(4) .
C2_14 O3_14 1.534(16) .
C2_14 C9_14 2.08(3) .
O3_14 C4_14 1.509(15) .
C4_14 C5_14 1.589(17) .
C5_14 C6_14 1.548(17) .
C6_14 O7_14 1.080(11) .
C6_14 O8_14 1.401(14) .
C9_14 O10_14 1.363(16) .
O10_14 C12_14 1.467(16) .
C11_14 C12_14 1.504(14) .
C11_14 C13_14 1.661(18) .
C13_14 O15_14 1.343(17) .
C13_14 O14_14 1.411(17) .
C16_14 O17_14 1.41(2) .
O17_14 C18_14 1.49(4) .
C18_14 C19_14 1.59(4) .
C19_14 C20_14 1.77(4) .
C20_14 O21_14 1.15(4) .
C20_14 O22_14 1.58(3) .
C1_15 C10_15 1.54(3) .
C1_15 C2_15 1.58(4) .
C1_15 C6_15 1.68(4) .
C2_15 O3_15 1.529(19) .
C6_15 O7_15 1.30(2) .
C10_15 O11_15 1.36(3) .
C1_17 C13_17 1.42(2) .
C1_17 C2_17 1.44(2) .
C1_17 C9_17 1.64(2) .
C2_17 O3_17 1.61(2) .
O3_17 C4_17 1.55(3) .
C4_17 C5_17 1.588(19) .
C5_17 C6_17 1.601(18) .
C6_17 O7_17 1.281(13) .
C6_17 O8_17 1.345(16) .
C9_17 O10_17 1.366(18) .
O10_17 C11_17 1.50(2) .
C11_17 C12_17 1.53(2) .
C13_17 O14_17 1.39(2) .
O14_17 C15_17 1.53(2) .
C1_18 C6_18 1.49(2) .
C1_18 C10_18 1.55(2) .
C1_18 C2_18 1.53(3) .
C2_18 O3_18 1.540(18) .
C6_18 O7_18 1.370(16) .
C10_18 O12_18 1.36(3) .
O12_18 C13_18 1.52(5) .
C13_18 C14_18 1.56(2) .
C14_18 C16_18 1.56(2) .
C1_20 C9_20 1.509(18) .
C1_20 C2_20 1.53(2) .
C1_20 C13_20 1.61(2) .
C2_20 O3_20 1.510(19) .
O3_20 C4_20 1.38(3) .
C4_20 C21_20 1.46(3) .
O7_20 C22_20 1.111(18) .
O8_20 C22_20 1.149(19) .
C9_20 O10_20 1.516(17) .
O10_20 C11_20 1.43(4) .
C11_20 C12_20 1.59(2) .
C13_20 O14_20 1.61(2) .
C21_20 C22_20 1.82(2) .
